data_4132605
loop_
_publ_author_name
'Roberts, Derrick A.'
'Pilgrim, Ben S.'
'Sirvinskaite, Giedre'
'Ronson, Tanya K.'
'Nitschke, Jonathan R.'

_publ_section_title
;
 Covalent Post-assembly Modification Triggers Multiple Structural
 Transformations of a Tetrazine-Edged Fe<sub>4</sub>L<sub>6</sub>
 Tetrahedron.
;
_journal_issue 30
_journal_name_full 'Journal of the American Chemical Society'
_journal_page_first 9616
_journal_page_last 9623
_journal_paper_doi 10.1021/jacs.8b05082
_journal_volume 140
_journal_year 2018
_chemical_formula_moiety 'C408 H336 F24 Fe8 N72, 16(B F4), 5.75(C6 H6), 4(C2 H3 N)'
_chemical_formula_sum 'C450.5 H382.5 B16 F88 Fe8 N76'
_chemical_formula_weight 9152.56
_space_group_crystal_system monoclinic
_space_group_IT_number 14
_space_group_name_Hall '-P 2ybc'
_space_group_name_H-M_alt 'P 1 21/c 1'
_atom_sites_solution_hydrogens mixed
_audit_creation_method SHELXL-2016/6
_cell_angle_alpha 90
_cell_angle_beta 110.741(2)
_cell_angle_gamma 90
_cell_formula_units_Z 4
_cell_length_a 43.0969(6)
_cell_length_b 37.9996(4)
_cell_length_c 36.5407(6)
_cell_measurement_reflns_used 154458
_cell_measurement_temperature 100(2)
_cell_measurement_theta_max 19.1710
_cell_measurement_theta_min 1.4610
_cell_volume 55963.2(15)
_computing_cell_refinement
;
CrysAlisPro, Agilent Technologies,
Version 1.171.37.35 (release 13-08-2014 CrysAlis171 .NET)
(compiled Aug 13 2014,18:06:01)
;
_computing_data_collection 'Diamond GDA'
_computing_data_reduction
;
CrysAlisPro, Agilent Technologies,
Version 1.171.37.35 (release 13-08-2014 CrysAlis171 .NET)
(compiled Aug 13 2014,18:06:01)
;
_computing_structure_refinement 'SHELXL-2016/6 (Sheldrick, 2016)'
_computing_structure_solution 'SHELXT (Sheldrick, 2014)'
_diffrn_ambient_temperature 100(2)
_diffrn_detector_area_resol_mean 0
_diffrn_measured_fraction_theta_full 0.997
_diffrn_measured_fraction_theta_max 0.997
_diffrn_measurement_device_type 'Pilatus 2M detector on Crystal Logic diffractometer'
_diffrn_measurement_method '\w  scans'
_diffrn_radiation_monochromator 'silicon double crystal'
_diffrn_radiation_source 'Diamond beamline I19'
_diffrn_radiation_type synchrotron
_diffrn_radiation_wavelength 0.6889
_diffrn_reflns_av_R_equivalents 0.0588
_diffrn_reflns_av_unetI/netI 0.0356
_diffrn_reflns_Laue_measured_fraction_full 0.997
_diffrn_reflns_Laue_measured_fraction_max 0.997
_diffrn_reflns_limit_h_max 41
_diffrn_reflns_limit_h_min -41
_diffrn_reflns_limit_k_max 36
_diffrn_reflns_limit_k_min -36
_diffrn_reflns_limit_l_max 35
_diffrn_reflns_limit_l_min -35
_diffrn_reflns_number 533312
_diffrn_reflns_point_group_measured_fraction_full 0.997
_diffrn_reflns_point_group_measured_fraction_max 0.997
_diffrn_reflns_theta_full 19.295
_diffrn_reflns_theta_max 19.295
_diffrn_reflns_theta_min 1.498
_exptl_absorpt_coefficient_mu 0.258
_exptl_absorpt_correction_T_max 0.7443
_exptl_absorpt_correction_T_min 0.4533
_exptl_absorpt_correction_type multi-scan
_exptl_absorpt_process_details SADABS
_exptl_crystal_colour purple
_exptl_crystal_density_diffrn 1.086
_exptl_crystal_description block
_exptl_crystal_F_000 18790
_exptl_crystal_size_max 0.030
_exptl_crystal_size_mid 0.020
_exptl_crystal_size_min 0.020
_refine_diff_density_max 1.048
_refine_diff_density_min -0.542
_refine_diff_density_rms 0.100
_refine_ls_extinction_method none
_refine_ls_goodness_of_fit_ref 1.056
_refine_ls_hydrogen_treatment constr
_refine_ls_matrix_type full
_refine_ls_number_parameters 5336
_refine_ls_number_reflns 51560
_refine_ls_number_restraints 17318
_refine_ls_restrained_S_all 0.983
_refine_ls_R_factor_all 0.1618
_refine_ls_R_factor_gt 0.1462
_refine_ls_shift/su_max 0.001
_refine_ls_shift/su_mean 0.000
_refine_ls_structure_factor_coef Fsqd
_refine_ls_weighting_details 'w=1/[\s^2^(Fo^2^)+(0.2000P)^2^+150.0000P] where P=(Fo^2^+2Fc^2^)/3'
_refine_ls_weighting_scheme calc
_refine_ls_wR_factor_gt 0.3810
_refine_ls_wR_factor_ref 0.3952
_reflns_Friedel_coverage 0.000
_reflns_number_gt 40194
_reflns_number_total 51560
_reflns_threshold_expression 'I > 2\s(I)'
_cod_data_source_file ja8b05082_si_002.cif
_cod_data_source_block dr50b_sq
_cod_depositor_comments
;
The following automatic conversions were performed:

data item '_exptl_absorpt_correction_type' value 'Multi-scan' was
changed to 'multi-scan' in accordance with the
/home/saulius/struct/COD-crude-data/automatic-downloads/DataCite-retrospective/ACS/depositions/lib/dictionaries/cif_core.dic
dictionary named 'cif_core.dic' version 2.4.2 last updated on
2011-04-26.

Automatic conversion script
Id: cif_fix_values 6909 2019-04-08 15:41:33Z antanas 
;
_cod_original_cell_volume 55963.1(15)
_cod_original_sg_symbol_H-M 'P 21/c'
_cod_original_formula_sum 'C450.50 H382.50 B16 F88 Fe8 N76'
_cod_database_code 4132605
_shelx_shelxl_version_number 2016/6
_shelx_space_group_comment
;
The symmetry employed for this shelxl refinement is uniquely defined
by the following loop, which should always be used as a source of
symmetry information in preference to the above space-group names.
They are only intended as comments.
;
_shelx_estimated_absorpt_t_min 0.992
_shelx_estimated_absorpt_t_max 0.995

loop_
_space_group_symop_operation_xyz
'x, y, z'
'-x, y+1/2, -z+1/2'
'-x, -y, -z'
'x, -y-1/2, z-1/2'

loop_
_atom_site_label
_atom_site_type_symbol
_atom_site_fract_x
_atom_site_fract_y
_atom_site_fract_z
_atom_site_U_iso_or_equiv
_atom_site_adp_type
_atom_site_occupancy
_atom_site_site_symmetry_order
_atom_site_calc_flag
_atom_site_refinement_flags_posn
_atom_site_refinement_flags_adp
_atom_site_refinement_flags_occupancy
_atom_site_disorder_assembly
_atom_site_disorder_group
Fe1 Fe 0.63905(3) 0.61996(3) 0.00622(4) 0.1046(4) Uani 1 1 d . . . . .
Fe2 Fe 0.60046(3) 0.66344(3) 0.31009(4) 0.0985(4) Uani 1 1 d . . . . .
Fe3 Fe 0.59805(3) 0.37274(3) 0.36137(4) 0.1090(5) Uani 1 1 d . . . . .
Fe4 Fe 0.63570(3) 0.32144(4) 0.05801(4) 0.1071(4) Uani 1 1 d . . . . .
Fe5 Fe 0.89436(4) 0.68877(5) 0.23757(6) 0.1534(7) Uani 1 1 d . . . . .
Fe6 Fe 0.86727(4) 0.59766(4) 0.52393(5) 0.1319(5) Uani 1 1 d . . . . .
Fe7 Fe 0.87044(4) 0.29857(5) 0.41358(8) 0.1726(9) Uani 1 1 d . . . . .
Fe8 Fe 0.91560(4) 0.39662(6) 0.14136(7) 0.1675(8) Uani 1 1 d . . . . .
F1B F 0.6206(3) 0.5965(3) -0.1882(2) 0.250(5) Uani 1 1 d D U . . .
F2B F 0.65102(18) 0.6680(2) 0.51175(17) 0.168(3) Uani 1 1 d D U . . .
N1B N 0.62170(19) 0.6441(2) -0.0450(2) 0.109(2) Uani 1 1 d D U . . .
N2B N 0.62160(16) 0.66306(18) 0.02251(19) 0.0973(18) Uani 1 1 d D U . . .
N3B N 0.62470(17) 0.69037(17) 0.28249(19) 0.0981(18) Uani 1 1 d D U . . .
N4B N 0.63751(19) 0.68170(18) 0.35588(19) 0.0996(19) Uani 1 1 d D U . . .
N5B N 0.64258(18) 0.6971(2) 0.1334(2) 0.120(2) Uani 1 1 d D U . . .
N6B N 0.64855(18) 0.6997(2) 0.1723(2) 0.121(2) Uani 1 1 d D U . . .
C1B C 0.6216(3) 0.6317(3) -0.0818(3) 0.126(3) Uani 1 1 d D U . . .
C2B C 0.5975(4) 0.6093(4) -0.1039(3) 0.191(5) Uani 1 1 d D U . . .
H2B H 0.581303 0.600866 -0.093997 0.229 Uiso 1 1 calc R U . . .
C3B C 0.5963(4) 0.5989(5) -0.1407(4) 0.213(6) Uani 1 1 d D U . . .
H3B H 0.577887 0.586068 -0.157721 0.256 Uiso 1 1 calc R U . . .
C4B C 0.6219(4) 0.6073(4) -0.1516(4) 0.193(5) Uani 1 1 d D U . . .
C5B C 0.6450(4) 0.6315(5) -0.1329(4) 0.213(6) Uani 1 1 d D U . . .
H5B H 0.660789 0.639799 -0.143550 0.256 Uiso 1 1 calc R U . . .
C6B C 0.6446(3) 0.6442(4) -0.0963(4) 0.186(5) Uani 1 1 d D U . . .
H6B H 0.660348 0.661321 -0.082031 0.223 Uiso 1 1 calc R U . . .
C7B C 0.6134(2) 0.6758(2) -0.0429(2) 0.104(2) Uani 1 1 d D U . . .
H7B H 0.608000 0.690990 -0.064992 0.124 Uiso 1 1 calc R U . . .
C8B C 0.6126(2) 0.6883(2) -0.0059(2) 0.098(2) Uani 1 1 d D U . . .
C9B C 0.6036(2) 0.7216(2) 0.0013(2) 0.103(2) Uani 1 1 d D U . . .
H9B H 0.596944 0.738628 -0.019017 0.124 Uiso 1 1 calc R U . . .
C10B C 0.6042(2) 0.7299(2) 0.0381(2) 0.105(2) Uani 1 1 d D U . . .
H10B H 0.599199 0.753137 0.043715 0.126 Uiso 1 1 calc R U . . .
C11B C 0.61231(19) 0.7043(2) 0.0671(2) 0.099(2) Uani 1 1 d D U . . .
C12B C 0.6210(2) 0.6713(2) 0.0572(2) 0.100(2) Uani 1 1 d D U . . .
H12B H 0.626944 0.653644 0.076787 0.121 Uiso 1 1 calc R U . . .
C13B C 0.61487(19) 0.7108(2) 0.1084(2) 0.102(2) Uani 1 1 d D U . . .
C14B C 0.59102(19) 0.7285(2) 0.1195(2) 0.105(2) Uani 1 1 d D U . . .
C15B C 0.5974(2) 0.7311(2) 0.1589(2) 0.106(2) Uani 1 1 d D U . . .
C16B C 0.6271(2) 0.7155(2) 0.1841(2) 0.107(2) Uani 1 1 d D U . . .
C17B C 0.6173(2) 0.6943(2) 0.2438(2) 0.100(2) Uani 1 1 d D U . . .
H17B H 0.598194 0.682716 0.226507 0.120 Uiso 1 1 calc R U . . .
C18B C 0.6362(2) 0.7143(2) 0.2276(2) 0.109(2) Uani 1 1 d D U . . .
C19B C 0.6644(2) 0.7304(3) 0.2525(3) 0.128(3) Uani 1 1 d D U . . .
H19B H 0.677947 0.744079 0.242411 0.153 Uiso 1 1 calc R U . . .
C20B C 0.6728(3) 0.7263(3) 0.2930(3) 0.131(3) Uani 1 1 d D U . . .
H20B H 0.692228 0.737047 0.310791 0.157 Uiso 1 1 calc R U . . .
C21B C 0.6525(2) 0.7067(2) 0.3064(2) 0.111(2) Uani 1 1 d D U . . .
C22B C 0.6582(2) 0.7010(2) 0.3477(2) 0.110(3) Uani 1 1 d D U . . .
H22B H 0.676509 0.711304 0.367648 0.132 Uiso 1 1 calc R U . . .
C23B C 0.6411(2) 0.6780(2) 0.3969(2) 0.104(2) Uani 1 1 d D U . . .
C24B C 0.6404(2) 0.7072(2) 0.4183(3) 0.116(3) Uani 1 1 d D U . . .
H24B H 0.637783 0.729962 0.406773 0.140 Uiso 1 1 calc R U . . .
C25B C 0.6437(3) 0.7030(3) 0.4574(3) 0.126(3) Uani 1 1 d D U . . .
H25B H 0.643431 0.723041 0.472794 0.151 Uiso 1 1 calc R U . . .
C26B C 0.6471(3) 0.6709(3) 0.4734(3) 0.132(3) Uani 1 1 d D U . . .
C27B C 0.6476(3) 0.6412(3) 0.4529(3) 0.131(3) Uani 1 1 d D U . . .
H27B H 0.649613 0.618584 0.464637 0.157 Uiso 1 1 calc R U . . .
C28B C 0.6449(2) 0.6454(2) 0.4139(2) 0.116(3) Uani 1 1 d D U . . .
H28B H 0.645790 0.625206 0.398880 0.139 Uiso 1 1 calc R U . . .
C29B C 0.5589(2) 0.7427(3) 0.0894(3) 0.120(3) Uani 1 1 d D U . . .
H29Y H 0.555035 0.729907 0.064575 0.144 Uiso 1 1 calc R U . . .
H29Z H 0.540546 0.736473 0.098478 0.144 Uiso 1 1 calc R U . . .
C30B C 0.5564(3) 0.7818(3) 0.0802(3) 0.144(3) Uani 1 1 d D U . . .
H30Y H 0.575773 0.788433 0.073290 0.173 Uiso 1 1 calc R U . . .
H30Z H 0.536357 0.785454 0.056632 0.173 Uiso 1 1 calc R U . . .
C31B C 0.5545(3) 0.8070(3) 0.1113(3) 0.151(4) Uani 1 1 d D U . . .
H31Y H 0.536011 0.799700 0.119678 0.181 Uiso 1 1 calc R U . . .
H31Z H 0.549097 0.830703 0.099447 0.181 Uiso 1 1 calc R U . . .
C32B C 0.5866(3) 0.8099(3) 0.1483(3) 0.146(3) Uani 1 1 d D U . . .
H32Y H 0.605525 0.800920 0.141840 0.175 Uiso 1 1 calc R U . . .
H32Z H 0.590841 0.835105 0.155350 0.175 Uiso 1 1 calc R U . . .
C33B C 0.5851(3) 0.7903(3) 0.1833(3) 0.139(3) Uani 1 1 d D U . . .
H33Y H 0.569200 0.802412 0.193110 0.166 Uiso 1 1 calc R U . . .
H33Z H 0.607202 0.791335 0.204300 0.166 Uiso 1 1 calc R U . . .
C34B C 0.5746(2) 0.7512(2) 0.1754(3) 0.118(3) Uani 1 1 d D U . . .
H34Y H 0.575200 0.739919 0.200101 0.141 Uiso 1 1 calc R U . . .
H34Z H 0.551495 0.749889 0.156582 0.141 Uiso 1 1 calc R U . . .
F1C F 0.5644(2) 0.84050(16) 0.2593(2) 0.173(3) Uani 1 1 d D U . . .
F2C F 0.6527(2) 0.20236(15) 0.3837(2) 0.171(3) Uani 1 1 d D U . . .
N1C N 0.57319(18) 0.70435(16) 0.3150(2) 0.1002(19) Uani 1 1 d D U . . .
N2C N 0.57862(17) 0.64158(17) 0.34383(19) 0.0990(19) Uani 1 1 d D U . . .
N3C N 0.61759(17) 0.40867(18) 0.4017(2) 0.109(2) Uani 1 1 d D U . . .
N4C N 0.63716(19) 0.34670(18) 0.3952(2) 0.116(2) Uani 1 1 d D U . . .
N5C N 0.61350(18) 0.55818(18) 0.4152(2) 0.109(2) Uani 1 1 d D U . . .
N6C N 0.62641(18) 0.52570(19) 0.4262(2) 0.116(2) Uani 1 1 d D U . . .
C1C C 0.5718(2) 0.7388(2) 0.2987(3) 0.108(2) Uani 1 1 d D U . . .
C2C C 0.5449(2) 0.7490(2) 0.2678(3) 0.124(3) Uani 1 1 d D U . . .
H2C H 0.527863 0.732471 0.255316 0.149 Uiso 1 1 calc R U . . .
C3C C 0.5421(2) 0.7836(3) 0.2544(3) 0.132(3) Uani 1 1 d D U . . .
H3C H 0.523111 0.791169 0.233201 0.159 Uiso 1 1 calc R U . . .
C4C C 0.5671(3) 0.8061(2) 0.2723(3) 0.139(3) Uani 1 1 d D U . . .
C5C C 0.5949(3) 0.7968(3) 0.3022(4) 0.162(5) Uani 1 1 d D U . . .
H5C H 0.612177 0.813328 0.313601 0.195 Uiso 1 1 calc R U . . .
C6C C 0.5973(3) 0.7620(2) 0.3159(4) 0.152(4) Uani 1 1 d D U . . .
H6C H 0.616500 0.754483 0.336899 0.183 Uiso 1 1 calc R U . . .
C7C C 0.5583(2) 0.6991(2) 0.3389(3) 0.106(2) Uani 1 1 d D U . . .
H7C H 0.545844 0.717450 0.344800 0.127 Uiso 1 1 calc R U . . .
C8C C 0.5606(2) 0.6650(2) 0.3568(3) 0.105(2) Uani 1 1 d D U . . .
C9C C 0.5477(2) 0.6565(2) 0.3850(3) 0.115(3) Uani 1 1 d D U . . .
H9C H 0.535043 0.673266 0.393153 0.138 Uiso 1 1 calc R U . . .
C10C C 0.5532(2) 0.6236(2) 0.4012(3) 0.118(3) Uani 1 1 d D U . . .
H10C H 0.544679 0.617307 0.420963 0.142 Uiso 1 1 calc R U . . .
C11C C 0.5714(2) 0.5994(2) 0.3886(3) 0.110(2) Uani 1 1 d D U . . .
C12C C 0.5831(2) 0.6095(2) 0.3594(2) 0.102(2) Uani 1 1 d D U . . .
H12C H 0.594735 0.592685 0.349931 0.122 Uiso 1 1 calc R U . . .
C13C C 0.5817(2) 0.5636(2) 0.4063(3) 0.110(2) Uani 1 1 d D U . . .
C14C C 0.5598(2) 0.5383(2) 0.4119(3) 0.117(3) Uani 1 1 d D U . . .
C15C C 0.5730(2) 0.5063(2) 0.4251(3) 0.119(3) Uani 1 1 d D U . . .
C16C C 0.6067(2) 0.5003(2) 0.4292(3) 0.109(2) Uani 1 1 d D U . . .
C17C C 0.6057(2) 0.4407(2) 0.4037(3) 0.105(2) Uani 1 1 d D U . . .
H17C H 0.585224 0.447345 0.384198 0.126 Uiso 1 1 calc R U . . .
C18C C 0.6216(2) 0.4649(2) 0.4330(3) 0.110(2) Uani 1 1 d D U . . .
C19C C 0.6512(2) 0.4555(2) 0.4610(3) 0.127(3) Uani 1 1 d D U . . .
H19C H 0.662806 0.471319 0.481366 0.152 Uiso 1 1 calc R U . . .
C20C C 0.6641(2) 0.4221(2) 0.4590(3) 0.127(3) Uani 1 1 d D U . . .
H20C H 0.684492 0.414983 0.478196 0.153 Uiso 1 1 calc R U . . .
C21C C 0.6472(2) 0.3999(2) 0.4294(3) 0.116(3) Uani 1 1 d D U . . .
C22C C 0.6569(2) 0.3634(2) 0.4242(3) 0.116(3) Uani 1 1 d D U . . .
H22C H 0.676691 0.353117 0.441596 0.139 Uiso 1 1 calc R U . . .
C23C C 0.6434(2) 0.3092(2) 0.3932(3) 0.114(3) Uani 1 1 d D U . . .
C24C C 0.6422(3) 0.2878(2) 0.4232(3) 0.128(3) Uani 1 1 d D U . . .
H24C H 0.639450 0.297588 0.445812 0.154 Uiso 1 1 calc R U . . .
C25C C 0.6451(3) 0.2515(2) 0.4196(3) 0.137(3) Uani 1 1 d D U . . .
H25C H 0.644271 0.236234 0.439838 0.165 Uiso 1 1 calc R U . . .
C26C C 0.6491(3) 0.2379(2) 0.3872(3) 0.140(3) Uani 1 1 d D U . . .
C27C C 0.6515(3) 0.2584(2) 0.3577(3) 0.137(3) Uani 1 1 d D U . . .
H27C H 0.655555 0.248386 0.335939 0.165 Uiso 1 1 calc R U . . .
C28C C 0.6477(3) 0.2951(2) 0.3607(3) 0.129(3) Uani 1 1 d D U . . .
H28C H 0.648125 0.310108 0.340154 0.154 Uiso 1 1 calc R U . . .
C29C C 0.5230(2) 0.5467(3) 0.4020(4) 0.158(4) Uani 1 1 d D U . . .
H29C H 0.510002 0.525684 0.389556 0.190 Uiso 1 1 calc R U . . .
H29D H 0.516915 0.565847 0.382313 0.190 Uiso 1 1 calc R U . . .
C30C C 0.5125(4) 0.5578(4) 0.4361(5) 0.206(5) Uani 1 1 d D U . . .
H30C H 0.526600 0.577826 0.449489 0.247 Uiso 1 1 calc R U . . .
H30D H 0.489396 0.566600 0.425026 0.247 Uiso 1 1 calc R U . . .
C31C C 0.5138(4) 0.5304(4) 0.4671(5) 0.216(6) Uani 1 1 d D U . . .
H31C H 0.500597 0.509770 0.453780 0.259 Uiso 1 1 calc R U . . .
H31D H 0.502855 0.540436 0.484424 0.259 Uiso 1 1 calc R U . . .
C32C C 0.5487(4) 0.5174(3) 0.4930(4) 0.205(5) Uani 1 1 d D U . . .
H32C H 0.565354 0.534898 0.492045 0.246 Uiso 1 1 calc R U . . .
H32D H 0.549659 0.515799 0.520431 0.246 Uiso 1 1 calc R U . . .
C33C C 0.5575(4) 0.4820(3) 0.4806(4) 0.183(5) Uani 1 1 d D U . . .
H33C H 0.543955 0.463843 0.487343 0.219 Uiso 1 1 calc R U . . .
H33D H 0.581061 0.477044 0.496384 0.219 Uiso 1 1 calc R U . . .
C34C C 0.5529(3) 0.4778(3) 0.4372(3) 0.145(3) Uani 1 1 d D U . . .
H34C H 0.529129 0.479956 0.420964 0.174 Uiso 1 1 calc R U . . .
H34D H 0.560580 0.454143 0.432687 0.174 Uiso 1 1 calc R U . . .
F1D F 0.5456(2) 0.40318(18) 0.5163(2) 0.168(2) Uani 1 1 d D U . . .
F2D F 0.7327(2) 0.3027(4) -0.0553(3) 0.261(5) Uani 1 1 d D U . . .
N1D N 0.57128(19) 0.35053(19) 0.3888(2) 0.113(2) Uani 1 1 d D U . . .
N2D N 0.58145(19) 0.33207(19) 0.3266(2) 0.111(2) Uani 1 1 d D U . . .
N3D N 0.64886(18) 0.29767(19) 0.1079(2) 0.112(2) Uani 1 1 d D U . . .
N4D N 0.67910(19) 0.3026(2) 0.0605(3) 0.118(2) Uani 1 1 d D U . . .
N5D N 0.6242(2) 0.2941(3) 0.2541(2) 0.137(3) Uani 1 1 d D U . . .
N6D N 0.6401(2) 0.2901(3) 0.2281(3) 0.143(3) Uani 1 1 d D U . . .
C1D C 0.5644(2) 0.3636(2) 0.4224(3) 0.116(2) Uani 1 1 d D U . . .
C2D C 0.5898(3) 0.3661(3) 0.4579(3) 0.131(3) Uani 1 1 d D U . . .
H2D H 0.611601 0.358616 0.460740 0.157 Uiso 1 1 calc R U . . .
C3D C 0.5832(3) 0.3798(3) 0.4900(3) 0.141(3) Uani 1 1 d D U . . .
H3D H 0.600365 0.381897 0.514844 0.169 Uiso 1 1 calc R U . . .
C4D C 0.5520(3) 0.3899(3) 0.4847(3) 0.140(3) Uani 1 1 d D U . . .
C5D C 0.5264(3) 0.3886(3) 0.4501(3) 0.149(4) Uani 1 1 d D U . . .
H5D H 0.504985 0.396854 0.447640 0.179 Uiso 1 1 calc R U . . .
C6D C 0.5328(3) 0.3744(3) 0.4174(3) 0.140(3) Uani 1 1 d D U . . .
H6D H 0.515503 0.372385 0.392632 0.168 Uiso 1 1 calc R U . . .
C7D C 0.5582(2) 0.3213(2) 0.3743(3) 0.118(3) Uani 1 1 d D U . . .
H7D H 0.545039 0.308304 0.385549 0.142 Uiso 1 1 calc R U . . .
C8D C 0.5642(2) 0.3087(2) 0.3402(3) 0.113(2) Uani 1 1 d D U . . .
C9D C 0.5548(3) 0.2765(2) 0.3227(3) 0.126(3) Uani 1 1 d D U . . .
H9D H 0.542652 0.260624 0.332608 0.151 Uiso 1 1 calc R U . . .
C10D C 0.5629(3) 0.2670(3) 0.2910(3) 0.123(3) Uani 1 1 d D U . . .
H10D H 0.556939 0.244499 0.279232 0.147 Uiso 1 1 calc R U . . .
C11D C 0.5799(2) 0.2910(2) 0.2763(3) 0.116(2) Uani 1 1 d D U . . .
C12D C 0.5880(2) 0.3232(2) 0.2952(3) 0.114(3) Uani 1 1 d D U . . .
H12D H 0.598936 0.339998 0.284787 0.136 Uiso 1 1 calc R U . . .
C13D C 0.5933(2) 0.2832(3) 0.2447(3) 0.117(2) Uani 1 1 d D U . . .
C14D C 0.5750(2) 0.2671(3) 0.2090(3) 0.118(2) Uani 1 1 d D U . . .
C15D C 0.5909(2) 0.2632(3) 0.1824(3) 0.124(3) Uani 1 1 d D U . . .
C16D C 0.6234(2) 0.2767(3) 0.1937(3) 0.129(3) Uani 1 1 d D U . . .
C17D C 0.6324(2) 0.2944(2) 0.1329(3) 0.113(3) Uani 1 1 d D U . . .
H17D H 0.611286 0.305366 0.125781 0.135 Uiso 1 1 calc R U . . .
C18D C 0.6434(2) 0.2765(3) 0.1677(3) 0.128(3) Uani 1 1 d D U . . .
C19D C 0.6742(3) 0.2606(3) 0.1791(4) 0.151(4) Uani 1 1 d D U . . .
H19D H 0.682358 0.247350 0.202629 0.181 Uiso 1 1 calc R U . . .
C20D C 0.6928(3) 0.2645(3) 0.1552(3) 0.154(4) Uani 1 1 d D U . . .
H20D H 0.714481 0.254757 0.162707 0.184 Uiso 1 1 calc R U . . .
C21D C 0.6797(2) 0.2825(3) 0.1209(3) 0.126(3) Uani 1 1 d D U . . .
C22D C 0.6955(3) 0.2859(3) 0.0916(3) 0.133(3) Uani 1 1 d D U . . .
H22D H 0.716717 0.276119 0.095613 0.160 Uiso 1 1 calc R U . . .
C23D C 0.6930(3) 0.3034(3) 0.0299(3) 0.140(3) Uani 1 1 d D U . . .
C24D C 0.7015(3) 0.2718(3) 0.0173(4) 0.165(4) Uani 1 1 d D U . . .
H24D H 0.698328 0.250183 0.028563 0.198 Uiso 1 1 calc R U . . .
C25D C 0.7149(4) 0.2724(4) -0.0123(4) 0.202(5) Uani 1 1 d D U . . .
H25D H 0.720416 0.251079 -0.022155 0.242 Uiso 1 1 calc R U . . .
C26D C 0.7199(4) 0.3038(4) -0.0267(5) 0.201(5) Uani 1 1 d D U . . .
C27D C 0.7124(3) 0.3359(4) -0.0142(4) 0.187(5) Uani 1 1 d D U . . .
H27D H 0.716796 0.357480 -0.024632 0.224 Uiso 1 1 calc R U . . .
C28D C 0.6982(3) 0.3351(3) 0.0147(3) 0.149(4) Uani 1 1 d D U . . .
H28D H 0.692008 0.356442 0.023809 0.179 Uiso 1 1 calc R U . . .
C29D C 0.5386(2) 0.2568(3) 0.1991(3) 0.137(3) Uani 1 1 d D U . . .
H29E H 0.529137 0.271602 0.214886 0.164 Uiso 1 1 calc R U . . .
H29F H 0.526342 0.262408 0.171196 0.164 Uiso 1 1 calc R U . . .
C30D C 0.5325(3) 0.2182(3) 0.2060(4) 0.162(4) Uani 1 1 d D U . . .
H30E H 0.509912 0.216104 0.207164 0.195 Uiso 1 1 calc R U . . .
H30F H 0.548448 0.211216 0.231942 0.195 Uiso 1 1 calc R U . . .
C31D C 0.5354(3) 0.1923(3) 0.1755(4) 0.169(4) Uani 1 1 d D U . . .
H31E H 0.523083 0.201679 0.149030 0.203 Uiso 1 1 calc R U . . .
H31F H 0.525002 0.169713 0.178249 0.203 Uiso 1 1 calc R U . . .
C32D C 0.5719(3) 0.1854(3) 0.1794(4) 0.164(4) Uani 1 1 d D U . . .
H32E H 0.586736 0.193547 0.205436 0.197 Uiso 1 1 calc R U . . .
H32F H 0.575245 0.159731 0.177917 0.197 Uiso 1 1 calc R U . . .
C33D C 0.5818(3) 0.2032(3) 0.1488(4) 0.156(4) Uani 1 1 d D U . . .
H33E H 0.570156 0.191612 0.123346 0.187 Uiso 1 1 calc R U . . .
H33F H 0.605934 0.199601 0.155138 0.187 Uiso 1 1 calc R U . . .
C34D C 0.5744(3) 0.2434(3) 0.1442(3) 0.142(3) Uani 1 1 d D U . . .
H34E H 0.582459 0.253010 0.124040 0.170 Uiso 1 1 calc R U . . .
H34F H 0.550130 0.247130 0.135242 0.170 Uiso 1 1 calc R U . . .
F1E F 0.5818(3) 0.1504(2) 0.0722(3) 0.250(5) Uani 1 1 d D U . . .
F2E F 0.71405(18) 0.78360(15) 0.0430(2) 0.166(2) Uani 1 1 d D U . . .
N1E N 0.6139(2) 0.27926(19) 0.0263(3) 0.117(2) Uani 1 1 d D U . . .
N2E N 0.62502(17) 0.34157(18) 0.0061(2) 0.108(2) Uani 1 1 d D U . . .
N3E N 0.6609(2) 0.58110(19) -0.0124(2) 0.118(2) Uani 1 1 d D U . . .
N4E N 0.68214(18) 0.64324(18) 0.0121(2) 0.110(2) Uani 1 1 d D U . . .
N5E N 0.6625(2) 0.4300(2) -0.0240(3) 0.135(3) Uani 1 1 d D U . . .
N6E N 0.6732(2) 0.4634(2) -0.0226(3) 0.141(3) Uani 1 1 d D U . . .
C1E C 0.6059(3) 0.2458(2) 0.0393(3) 0.132(3) Uani 1 1 d D U . . .
C2E C 0.6301(3) 0.2246(3) 0.0626(4) 0.173(5) Uani 1 1 d D U . . .
H2E H 0.652589 0.232108 0.071198 0.208 Uiso 1 1 calc R U . . .
C3E C 0.6221(4) 0.1915(3) 0.0741(4) 0.196(5) Uani 1 1 d D U . . .
H3E H 0.638602 0.176268 0.090624 0.235 Uiso 1 1 calc R U . . .
C4E C 0.5897(4) 0.1823(3) 0.0603(5) 0.190(5) Uani 1 1 d D U . . .
C5E C 0.5652(4) 0.2018(3) 0.0363(4) 0.179(5) Uani 1 1 d D U . . .
H5E H 0.543002 0.193329 0.026367 0.214 Uiso 1 1 calc R U . . .
C6E C 0.5735(3) 0.2355(3) 0.0261(4) 0.154(4) Uani 1 1 d D U . . .
H6E H 0.556662 0.250835 0.010280 0.185 Uiso 1 1 calc R U . . .
C7E C 0.6054(3) 0.2840(2) -0.0102(3) 0.122(3) Uani 1 1 d D U . . .
H7E H 0.595207 0.265582 -0.028028 0.147 Uiso 1 1 calc R U . . .
C8E C 0.6114(3) 0.3180(2) -0.0245(3) 0.122(3) Uani 1 1 d D U . . .
C9E C 0.6042(3) 0.3266(3) -0.0628(3) 0.131(3) Uani 1 1 d D U . . .
H9E H 0.594423 0.309742 -0.082761 0.158 Uiso 1 1 calc R U . . .
C10E C 0.6111(3) 0.3600(3) -0.0721(3) 0.134(3) Uani 1 1 d D U . . .
H10E H 0.607444 0.366122 -0.098484 0.160 Uiso 1 1 calc R U . . .
C11E C 0.6235(3) 0.3850(2) -0.0424(3) 0.124(3) Uani 1 1 d D U . . .
C12E C 0.6299(2) 0.3739(2) -0.0043(3) 0.111(3) Uani 1 1 d D U . . .
H12E H 0.638526 0.390785 0.015942 0.133 Uiso 1 1 calc R U . . .
C13E C 0.6328(2) 0.4218(2) -0.0483(3) 0.123(3) Uani 1 1 d D U . . .
C14E C 0.6119(3) 0.4449(3) -0.0767(3) 0.146(3) Uani 1 1 d D U . . .
C15E C 0.6232(3) 0.4790(3) -0.0750(3) 0.150(4) Uani 1 1 d D U . . .
C16E C 0.6542(3) 0.4869(2) -0.0457(3) 0.140(3) Uani 1 1 d D U . . .
C17E C 0.6488(3) 0.5489(2) -0.0256(3) 0.119(3) Uani 1 1 d D U . . .
H17E H 0.626925 0.543254 -0.027182 0.142 Uiso 1 1 calc R U . . .
C18E C 0.6669(3) 0.5237(2) -0.0370(4) 0.139(3) Uani 1 1 d D U . . .
C19E C 0.6982(3) 0.5322(3) -0.0348(4) 0.169(4) Uani 1 1 d D U . . .
H19E H 0.711576 0.515004 -0.041060 0.202 Uiso 1 1 calc R U . . .
C20E C 0.7107(3) 0.5654(3) -0.0237(4) 0.167(4) Uani 1 1 d D U . . .
H20E H 0.731798 0.571972 -0.024095 0.200 Uiso 1 1 calc R U . . .
C21E C 0.6917(3) 0.5889(2) -0.0118(4) 0.134(3) Uani 1 1 d D U . . .
C22E C 0.7019(3) 0.6246(2) 0.0018(3) 0.126(3) Uani 1 1 d D U . . .
H22E H 0.722717 0.633639 0.002835 0.151 Uiso 1 1 calc R U . . .
C23E C 0.6907(2) 0.6801(2) 0.0209(3) 0.107(2) Uani 1 1 d D U . . .
C24E C 0.6981(2) 0.7001(2) -0.0065(3) 0.116(3) Uani 1 1 d D U . . .
H24E H 0.697757 0.689904 -0.030391 0.140 Uiso 1 1 calc R U . . .
C25E C 0.7060(3) 0.7354(2) 0.0016(3) 0.128(3) Uani 1 1 d D U . . .
H25E H 0.711099 0.749811 -0.016706 0.153 Uiso 1 1 calc R U . . .
C26E C 0.7063(3) 0.7491(2) 0.0359(3) 0.129(3) Uani 1 1 d D U . . .
C27E C 0.6986(3) 0.7304(2) 0.0635(3) 0.129(3) Uani 1 1 d D U . . .
H27E H 0.698544 0.741072 0.087043 0.155 Uiso 1 1 calc R U . . .
C28E C 0.6908(2) 0.6948(2) 0.0555(3) 0.118(3) Uani 1 1 d D U . . .
H28E H 0.685486 0.680683 0.074005 0.142 Uiso 1 1 calc R U . . .
C29E C 0.5783(3) 0.4342(4) -0.1065(3) 0.191(5) Uani 1 1 d D U . . .
H29G H 0.569357 0.414669 -0.095171 0.229 Uiso 1 1 calc R U . . .
H29H H 0.562904 0.454333 -0.110268 0.229 Uiso 1 1 calc R U . . .
C30E C 0.5780(5) 0.4225(4) -0.1466(4) 0.256(8) Uani 1 1 d D U . . .
H30G H 0.556871 0.410074 -0.160247 0.307 Uiso 1 1 calc R U . . .
H30H H 0.596219 0.405454 -0.142699 0.307 Uiso 1 1 calc R U . . .
C31E C 0.5817(6) 0.4522(5) -0.1735(4) 0.282(9) Uani 1 1 d D U . . .
H31G H 0.565074 0.470671 -0.175313 0.338 Uiso 1 1 calc R U . . .
H31H H 0.577102 0.442561 -0.200053 0.338 Uiso 1 1 calc R U . . .
C32E C 0.6169(5) 0.4690(4) -0.1587(5) 0.258(7) Uani 1 1 d D U . . .
H32G H 0.632237 0.453122 -0.139115 0.309 Uiso 1 1 calc R U . . .
H32H H 0.624769 0.470764 -0.181034 0.309 Uiso 1 1 calc R U . . .
C33E C 0.6190(5) 0.5055(4) -0.1404(4) 0.244(7) Uani 1 1 d D U . . .
H33G H 0.606023 0.522261 -0.160831 0.292 Uiso 1 1 calc R U . . .
H33H H 0.642369 0.513343 -0.130700 0.292 Uiso 1 1 calc R U . . .
C34E C 0.6057(4) 0.5062(3) -0.1063(3) 0.200(6) Uani 1 1 d D U . . .
H34G H 0.609125 0.529924 -0.094405 0.240 Uiso 1 1 calc R U . . .
H34H H 0.581573 0.501329 -0.116551 0.240 Uiso 1 1 calc R U . . .
F1F F 1.0097(6) 0.4569(5) 0.0332(7) 0.456(12) Uani 1 1 d D U . . .
F2F F 0.7879(3) 0.2656(3) 0.5392(3) 0.268(5) Uani 1 1 d D U . . .
N1F N 0.9481(3) 0.3817(3) 0.1164(4) 0.193(4) Uani 1 1 d D U . . .
N2F N 0.9275(3) 0.3498(3) 0.1662(4) 0.183(4) Uani 1 1 d D U . . .
N3F N 0.8538(3) 0.2789(3) 0.3619(3) 0.187(4) Uani 1 1 d D U . . .
N4F N 0.8283(2) 0.2787(3) 0.4134(3) 0.164(3) Uani 1 1 d D U . . .
N5F N 0.8762(3) 0.2913(5) 0.2175(5) 0.259(7) Uani 1 1 d D U . . .
N6F N 0.8606(4) 0.2854(5) 0.2435(5) 0.258(7) Uani 1 1 d D U . . .
C1F C 0.9625(5) 0.4020(5) 0.0938(6) 0.242(7) Uani 1 1 d D U . . .
C2F C 0.9968(5) 0.4052(6) 0.1089(6) 0.292(8) Uani 1 1 d D U . . .
H2F H 1.009374 0.395070 0.133465 0.350 Uiso 1 1 calc R U . . .
C3F C 1.0123(5) 0.4239(8) 0.0871(8) 0.330(10) Uani 1 1 d D U . . .
H3F H 1.035826 0.424979 0.095011 0.396 Uiso 1 1 calc R U . . .
C4F C 0.9924(5) 0.4403(9) 0.0540(8) 0.334(10) Uani 1 1 d D U . . .
C5F C 0.9590(5) 0.4404(7) 0.0402(7) 0.329(9) Uani 1 1 d D U . . .
H5F H 0.946470 0.453873 0.018001 0.394 Uiso 1 1 calc R U . . .
C6F C 0.9434(5) 0.4191(5) 0.0609(6) 0.270(7) Uani 1 1 d D U . . .
H6F H 0.919913 0.416888 0.051741 0.324 Uiso 1 1 calc R U . . .
C7F C 0.9562(4) 0.3495(3) 0.1220(4) 0.192(5) Uani 1 1 d D U . . .
H7F H 0.969033 0.338667 0.108738 0.230 Uiso 1 1 calc R U . . .
C8F C 0.9455(3) 0.3296(3) 0.1490(4) 0.186(4) Uani 1 1 d D U . . .
C9F C 0.9523(4) 0.2944(4) 0.1576(5) 0.212(5) Uani 1 1 d D U . . .
H9F H 0.964523 0.281404 0.145046 0.254 Uiso 1 1 calc R U . . .
C10F C 0.9412(4) 0.2782(4) 0.1844(5) 0.213(5) Uani 1 1 d D U . . .
H10F H 0.946402 0.254296 0.191498 0.256 Uiso 1 1 calc R U . . .
C11F C 0.9224(4) 0.2978(4) 0.2008(5) 0.207(5) Uani 1 1 d D U . . .
C12F C 0.9167(4) 0.3331(4) 0.1909(5) 0.190(5) Uani 1 1 d D U . . .
H12F H 0.904075 0.346207 0.202874 0.228 Uiso 1 1 calc R U . . .
C13F C 0.9074(3) 0.2829(5) 0.2285(5) 0.229(6) Uani 1 1 d D U . . .
C14F C 0.9255(3) 0.2639(5) 0.2622(5) 0.233(6) Uani 1 1 d D U . . .
C15F C 0.9084(4) 0.2535(5) 0.2853(6) 0.247(6) Uani 1 1 d D U . . .
C16F C 0.8746(4) 0.2653(6) 0.2729(5) 0.244(6) Uani 1 1 d D U . . .
C17F C 0.8693(4) 0.2776(5) 0.3365(5) 0.209(6) Uani 1 1 d D U . . .
H17F H 0.891027 0.287137 0.343809 0.251 Uiso 1 1 calc R U . . .
C18F C 0.8551(4) 0.2629(5) 0.2996(5) 0.222(5) Uani 1 1 d D U . . .
C19F C 0.8230(4) 0.2504(5) 0.2876(5) 0.229(6) Uani 1 1 d D U . . .
H19F H 0.812149 0.242233 0.261614 0.275 Uiso 1 1 calc R U . . .
C20F C 0.8068(4) 0.2499(5) 0.3144(4) 0.205(5) Uani 1 1 d D U . . .
H20F H 0.785317 0.239984 0.308014 0.246 Uiso 1 1 calc R U . . .
C21F C 0.8231(3) 0.2643(4) 0.3502(4) 0.192(5) Uani 1 1 d D U . . .
C22F C 0.8106(3) 0.2641(4) 0.3820(4) 0.180(4) Uani 1 1 d D U . . .
H22F H 0.789960 0.253542 0.379334 0.216 Uiso 1 1 calc R U . . .
C23F C 0.8177(3) 0.2760(3) 0.4465(4) 0.166(4) Uani 1 1 d D U . . .
C24F C 0.8137(3) 0.3053(3) 0.4656(4) 0.171(4) Uani 1 1 d D U . . .
H24F H 0.818363 0.327680 0.457219 0.205 Uiso 1 1 calc R U . . .
C25F C 0.8030(4) 0.3031(4) 0.4968(4) 0.193(4) Uani 1 1 d D U . . .
H25F H 0.799204 0.323534 0.509690 0.232 Uiso 1 1 calc R U . . .
C26F C 0.7982(5) 0.2697(4) 0.5084(5) 0.212(5) Uani 1 1 d D U . . .
C27F C 0.8022(4) 0.2402(4) 0.4898(5) 0.207(5) Uani 1 1 d D U . . .
H27F H 0.798104 0.217767 0.498741 0.249 Uiso 1 1 calc R U . . .
C28F C 0.8121(3) 0.2425(3) 0.4577(4) 0.189(4) Uani 1 1 d D U . . .
H28F H 0.814846 0.222127 0.444086 0.226 Uiso 1 1 calc R U . . .
C29F C 0.9625(3) 0.2552(4) 0.2731(6) 0.240(6) Uani 1 1 d D U . . .
H29I H 0.972882 0.273604 0.262052 0.287 Uiso 1 1 calc R U . . .
H29J H 0.973266 0.255949 0.301911 0.287 Uiso 1 1 calc R U . . .
C30F C 0.9690(4) 0.2196(5) 0.2586(6) 0.251(7) Uani 1 1 d D U . . .
H30I H 0.992073 0.219288 0.258836 0.301 Uiso 1 1 calc R U . . .
H30J H 0.953983 0.216651 0.231153 0.301 Uiso 1 1 calc R U . . .
C31F C 0.9644(5) 0.1880(5) 0.2827(7) 0.290(8) Uani 1 1 d D U . . .
H31I H 0.975330 0.193162 0.310976 0.348 Uiso 1 1 calc R U . . .
H31J H 0.975101 0.166981 0.276535 0.348 Uiso 1 1 calc R U . . .
C32F C 0.9268(5) 0.1801(6) 0.2739(7) 0.289(8) Uani 1 1 d D U . . .
H32I H 0.913287 0.193369 0.250307 0.346 Uiso 1 1 calc R U . . .
H32J H 0.922632 0.154704 0.268176 0.346 Uiso 1 1 calc R U . . .
C33F C 0.9158(5) 0.1899(5) 0.3077(7) 0.273(8) Uani 1 1 d D U . . .
H33I H 0.927347 0.174538 0.330261 0.327 Uiso 1 1 calc R U . . .
H33J H 0.891708 0.185624 0.299934 0.327 Uiso 1 1 calc R U . . .
C34F C 0.9232(4) 0.2290(4) 0.3204(5) 0.255(7) Uani 1 1 d D U . . .
H34I H 0.913630 0.234589 0.340622 0.306 Uiso 1 1 calc R U . . .
H34J H 0.947492 0.232633 0.331855 0.306 Uiso 1 1 calc R U . . .
F1G F 0.9105(4) 0.1277(4) 0.3773(6) 0.384(10) Uani 1 1 d D U . . .
F2G F 0.7810(2) 0.7507(2) 0.5204(3) 0.234(4) Uani 1 1 d D U . . .
N1G N 0.8933(3) 0.2551(3) 0.4394(4) 0.190(4) Uani 1 1 d D U . . .
N2G N 0.8852(2) 0.3145(2) 0.4666(3) 0.167(3) Uani 1 1 d D U . . .
N3G N 0.8507(2) 0.5521(2) 0.5351(3) 0.142(3) Uani 1 1 d D U . . .
N4G N 0.8241(2) 0.6132(2) 0.5274(3) 0.142(3) Uani 1 1 d D U . . .
N5G N 0.8551(3) 0.4000(3) 0.5124(4) 0.200(5) Uani 1 1 d D U . . .
N6G N 0.8453(3) 0.4328(3) 0.5179(4) 0.207(5) Uani 1 1 d D U . . .
C1G C 0.8978(4) 0.2230(4) 0.4217(5) 0.223(6) Uani 1 1 d D U . . .
C2G C 0.8715(4) 0.2015(5) 0.4069(8) 0.292(9) Uani 1 1 d D U . . .
H2G H 0.850125 0.208638 0.406087 0.351 Uiso 1 1 calc R U . . .
C3G C 0.8763(5) 0.1684(5) 0.3928(9) 0.339(11) Uani 1 1 d D U . . .
H3G H 0.858729 0.151723 0.384462 0.407 Uiso 1 1 calc R U . . .
C4G C 0.9065(5) 0.1608(6) 0.3914(10) 0.351(11) Uani 1 1 d D U . . .
C5G C 0.9340(5) 0.1805(5) 0.4082(9) 0.322(10) Uani 1 1 d D U . . .
H5G H 0.955393 0.172621 0.409817 0.386 Uiso 1 1 calc R U . . .
C6G C 0.9293(4) 0.2140(4) 0.4235(7) 0.283(8) Uani 1 1 d D U . . .
H6G H 0.947382 0.229592 0.434738 0.340 Uiso 1 1 calc R U . . .
C7G C 0.9046(4) 0.2567(4) 0.4765(4) 0.194(5) Uani 1 1 d D U . . .
H7G H 0.914713 0.236852 0.492001 0.233 Uiso 1 1 calc R U . . .
C8G C 0.9016(3) 0.2894(3) 0.4940(4) 0.173(4) Uani 1 1 d D U . . .
C9G C 0.9125(4) 0.2958(3) 0.5332(4) 0.193(5) Uani 1 1 d D U . . .
H9G H 0.922856 0.277604 0.551177 0.232 Uiso 1 1 calc R U . . .
C10G C 0.9086(3) 0.3284(3) 0.5468(4) 0.185(5) Uani 1 1 d D U . . .
H10G H 0.916650 0.332965 0.574143 0.222 Uiso 1 1 calc R U . . .
C11G C 0.8927(3) 0.3547(3) 0.5204(4) 0.170(4) Uani 1 1 d D U . . .
C12G C 0.8822(3) 0.3460(3) 0.4817(4) 0.168(4) Uani 1 1 d D U . . .
H12G H 0.871722 0.364046 0.463521 0.202 Uiso 1 1 calc R U . . .
C13G C 0.8857(3) 0.3907(3) 0.5318(4) 0.190(5) Uani 1 1 d D U . . .
C14G C 0.9097(3) 0.4124(3) 0.5573(5) 0.197(5) Uani 1 1 d D U . . .
C15G C 0.8987(3) 0.4445(3) 0.5648(4) 0.197(5) Uani 1 1 d D U . . .
C16G C 0.8656(3) 0.4545(3) 0.5420(5) 0.201(6) Uani 1 1 d D U . . .
C17G C 0.8638(3) 0.5201(3) 0.5369(4) 0.151(4) Uani 1 1 d D U . . .
H17G H 0.884485 0.518552 0.533232 0.181 Uiso 1 1 calc R U . . .
C18G C 0.8501(3) 0.4890(3) 0.5436(4) 0.174(4) Uani 1 1 d D U . . .
C19G C 0.8195(3) 0.4908(3) 0.5478(5) 0.188(5) Uani 1 1 d D U . . .
H19G H 0.808762 0.470037 0.551740 0.225 Uiso 1 1 calc R U . . .
C20G C 0.8047(3) 0.5241(3) 0.5461(5) 0.190(5) Uani 1 1 d D U . . .
H20G H 0.783921 0.526258 0.549542 0.228 Uiso 1 1 calc R U . . .
C21G C 0.8206(3) 0.5535(3) 0.5394(4) 0.160(4) Uani 1 1 d D U . . .
C22G C 0.8070(3) 0.5895(3) 0.5361(4) 0.151(4) Uani 1 1 d D U . . .
H22G H 0.786892 0.594542 0.540177 0.181 Uiso 1 1 calc R U . . .
C23G C 0.8126(3) 0.6495(3) 0.5251(4) 0.143(3) Uani 1 1 d D U . . .
C24G C 0.8075(3) 0.6636(3) 0.5569(4) 0.166(4) Uani 1 1 d D U . . .
H24G H 0.811195 0.649774 0.579773 0.200 Uiso 1 1 calc R U . . .
C25G C 0.7969(4) 0.6979(4) 0.5556(4) 0.190(5) Uani 1 1 d D U . . .
H25G H 0.793135 0.708112 0.577373 0.229 Uiso 1 1 calc R U . . .
C26G C 0.7918(4) 0.7168(3) 0.5225(5) 0.179(5) Uani 1 1 d D U . . .
C27G C 0.7964(3) 0.7035(3) 0.4898(4) 0.168(4) Uani 1 1 d D U . . .
H27G H 0.792496 0.717547 0.467107 0.202 Uiso 1 1 calc R U . . .
C28G C 0.8071(3) 0.6685(3) 0.4914(4) 0.143(3) Uani 1 1 d D U . . .
H28G H 0.810456 0.658113 0.469473 0.172 Uiso 1 1 calc R U . . .
C29G C 0.9463(3) 0.4005(4) 0.5756(5) 0.222(6) Uani 1 1 d D U . . .
H29K H 0.950286 0.382055 0.558676 0.266 Uiso 1 1 calc R U . . .
H29L H 0.960678 0.420759 0.575553 0.266 Uiso 1 1 calc R U . . .
C30G C 0.9567(5) 0.3861(5) 0.6174(5) 0.262(8) Uani 1 1 d D U . . .
H30K H 0.940533 0.367910 0.618093 0.314 Uiso 1 1 calc R U . . .
H30L H 0.978531 0.374437 0.623733 0.314 Uiso 1 1 calc R U . . .
C31G C 0.9594(5) 0.4132(6) 0.6493(6) 0.297(10) Uani 1 1 d D U . . .
H31K H 0.971311 0.434169 0.644988 0.357 Uiso 1 1 calc R U . . .
H31L H 0.972771 0.403054 0.675014 0.357 Uiso 1 1 calc R U . . .
C32G C 0.9245(6) 0.4251(5) 0.6505(7) 0.299(9) Uani 1 1 d D U . . .
H32K H 0.907189 0.408683 0.634592 0.358 Uiso 1 1 calc R U . . .
H32L H 0.925118 0.423986 0.677795 0.358 Uiso 1 1 calc R U . . .
C33G C 0.9156(6) 0.4624(5) 0.6349(5) 0.276(8) Uani 1 1 d D U . . .
H33K H 0.928938 0.479289 0.655002 0.331 Uiso 1 1 calc R U . . .
H33L H 0.891931 0.466732 0.630780 0.331 Uiso 1 1 calc R U . . .
C34G C 0.9214(4) 0.4697(4) 0.5961(5) 0.230(6) Uani 1 1 d D U . . .
H34K H 0.915957 0.494491 0.587918 0.276 Uiso 1 1 calc R U . . .
H34L H 0.944972 0.465489 0.599487 0.276 Uiso 1 1 calc R U . . .
F1H F 0.9204(5) 0.5248(5) 0.7096(3) 0.365(9) Uani 1 1 d D U . . .
F2H F 0.8589(2) 0.7172(3) 0.0438(3) 0.236(4) Uani 1 1 d D U . . .
N1H N 0.8884(3) 0.6114(3) 0.5793(3) 0.156(3) Uani 1 1 d D U . . .
N2H N 0.8804(2) 0.6460(2) 0.5161(3) 0.131(3) Uani 1 1 d D U . . .
N3H N 0.8677(2) 0.7096(3) 0.2653(3) 0.153(3) Uani 1 1 d D U . . .
N4H N 0.8576(2) 0.7085(3) 0.1932(3) 0.157(3) Uani 1 1 d D U . . .
N5H N 0.8498(2) 0.6973(3) 0.4135(4) 0.183(4) Uani 1 1 d D U . . .
N6H N 0.8418(3) 0.7033(4) 0.3742(4) 0.192(4) Uani 1 1 d D U . . .
C1H C 0.8959(4) 0.5899(4) 0.6131(4) 0.214(6) Uani 1 1 d D U . . .
C2H C 0.8730(4) 0.5723(5) 0.6227(5) 0.255(7) Uani 1 1 d D U . . .
H2H H 0.850280 0.575105 0.606804 0.306 Uiso 1 1 calc R U . . .
C3H C 0.8809(5) 0.5500(6) 0.6549(6) 0.279(8) Uani 1 1 d D U . . .
H3H H 0.864010 0.538213 0.661325 0.335 Uiso 1 1 calc R U . . .
C4H C 0.9125(5) 0.5456(6) 0.6763(6) 0.262(8) Uani 1 1 d D U . . .
C5H C 0.9369(5) 0.5581(6) 0.6652(6) 0.285(8) Uani 1 1 d D U . . .
H5H H 0.959286 0.551466 0.678666 0.342 Uiso 1 1 calc R U . . .
C6H C 0.9285(4) 0.5815(5) 0.6326(5) 0.232(6) Uani 1 1 d D U . . .
H6H H 0.945346 0.591106 0.624481 0.279 Uiso 1 1 calc R U . . .
C7H C 0.8962(4) 0.6439(3) 0.5839(4) 0.171(4) Uani 1 1 d D U . . .
H7H H 0.904411 0.654046 0.609297 0.205 Uiso 1 1 calc R U . . .
C8H C 0.8924(3) 0.6650(3) 0.5498(3) 0.150(3) Uani 1 1 d D U . . .
C9H C 0.9003(4) 0.7000(3) 0.5490(4) 0.171(4) Uani 1 1 d D U . . .
H9H H 0.909897 0.712381 0.572971 0.206 Uiso 1 1 calc R U . . .
C10H C 0.8946(3) 0.7172(3) 0.5142(4) 0.167(4) Uani 1 1 d D U . . .
H10H H 0.898164 0.741798 0.513784 0.201 Uiso 1 1 calc R U . . .
C11H C 0.8834(3) 0.6979(3) 0.4796(3) 0.147(3) Uani 1 1 d D U . . .
C12H C 0.8771(3) 0.6622(3) 0.4832(3) 0.134(3) Uani 1 1 d D U . . .
H12H H 0.869926 0.648588 0.459883 0.161 Uiso 1 1 calc R U . . .
C13H C 0.8767(3) 0.7114(3) 0.4394(3) 0.155(3) Uani 1 1 d D U . . .
C14H C 0.8980(3) 0.7335(3) 0.4285(3) 0.156(3) Uani 1 1 d D U . . .
C15H C 0.8890(3) 0.7411(3) 0.3894(3) 0.162(4) Uani 1 1 d D U . . .
C16H C 0.8608(3) 0.7240(3) 0.3633(3) 0.167(4) Uani 1 1 d D U . . .
C17H C 0.8735(3) 0.7096(3) 0.3037(4) 0.156(4) Uani 1 1 d D U . . .
H17H H 0.893198 0.698723 0.320511 0.187 Uiso 1 1 calc R U . . .
C18H C 0.8523(3) 0.7247(3) 0.3204(3) 0.164(4) Uani 1 1 d D U . . .
C19H C 0.8222(3) 0.7389(4) 0.2971(4) 0.178(4) Uani 1 1 d D U . . .
H19H H 0.806662 0.747737 0.307879 0.214 Uiso 1 1 calc R U . . .
C20H C 0.8159(3) 0.7394(4) 0.2572(4) 0.185(5) Uani 1 1 d D U . . .
H20H H 0.796171 0.749884 0.239965 0.222 Uiso 1 1 calc R U . . .
C21H C 0.8385(3) 0.7246(4) 0.2425(3) 0.165(4) Uani 1 1 d D U . . .
C22H C 0.8348(3) 0.7235(4) 0.2011(4) 0.166(4) Uani 1 1 d D U . . .
H22H H 0.816228 0.733590 0.181381 0.199 Uiso 1 1 calc R U . . .
C23H C 0.8572(3) 0.7099(3) 0.1539(4) 0.159(3) Uani 1 1 d D U . . .
C24H C 0.8585(3) 0.7427(3) 0.1390(4) 0.177(4) Uani 1 1 d D U . . .
H24H H 0.858942 0.763370 0.153888 0.212 Uiso 1 1 calc R U . . .
C25H C 0.8591(4) 0.7445(4) 0.1012(4) 0.191(5) Uani 1 1 d D U . . .
H25H H 0.860240 0.766761 0.089784 0.230 Uiso 1 1 calc R U . . .
C26H C 0.8580(4) 0.7146(4) 0.0806(4) 0.197(5) Uani 1 1 d D U . . .
C27H C 0.8576(3) 0.6814(4) 0.0955(4) 0.191(4) Uani 1 1 d D U . . .
H27H H 0.858198 0.660811 0.081037 0.229 Uiso 1 1 calc R U . . .
C28H C 0.8565(3) 0.6796(4) 0.1331(4) 0.174(4) Uani 1 1 d D U . . .
H28H H 0.855128 0.657416 0.144412 0.209 Uiso 1 1 calc R U . . .
C29H C 0.9288(3) 0.7499(3) 0.4591(4) 0.178(4) Uani 1 1 d D U . . .
H29M H 0.946735 0.750438 0.448061 0.213 Uiso 1 1 calc R U . . .
H29N H 0.936206 0.734187 0.482181 0.213 Uiso 1 1 calc R U . . .
C30H C 0.9251(4) 0.7872(3) 0.4733(5) 0.207(6) Uani 1 1 d D U . . .
H30M H 0.905012 0.787534 0.480559 0.249 Uiso 1 1 calc R U . . .
H30N H 0.944361 0.791861 0.497360 0.249 Uiso 1 1 calc R U . . .
C31H C 0.9223(5) 0.8173(4) 0.4448(5) 0.239(7) Uani 1 1 d D U . . .
H31M H 0.940874 0.815543 0.434841 0.286 Uiso 1 1 calc R U . . .
H31N H 0.924641 0.839868 0.458958 0.286 Uiso 1 1 calc R U . . .
C32H C 0.8890(4) 0.8174(4) 0.4094(5) 0.229(6) Uani 1 1 d D U . . .
H32M H 0.872839 0.802413 0.415787 0.275 Uiso 1 1 calc R U . . .
H32N H 0.880064 0.841723 0.405497 0.275 Uiso 1 1 calc R U . . .
C33H C 0.8916(5) 0.8045(4) 0.3710(5) 0.226(6) Uani 1 1 d D U . . .
H33M H 0.904763 0.821794 0.362290 0.271 Uiso 1 1 calc R U . . .
H33N H 0.869084 0.803764 0.350846 0.271 Uiso 1 1 calc R U . . .
C34H C 0.9078(3) 0.7679(3) 0.3736(4) 0.181(4) Uani 1 1 d D U . . .
H34M H 0.907086 0.760499 0.347358 0.217 Uiso 1 1 calc R U . . .
H34N H 0.931274 0.768955 0.391189 0.217 Uiso 1 1 calc R U . . .
F1I F 0.9284(2) 0.8556(2) 0.3239(4) 0.238(4) Uani 1 1 d D U . . .
F2I F 0.8628(3) 0.2329(2) 0.0765(4) 0.274(6) Uani 1 1 d D U . . .
N1I N 0.9195(2) 0.7326(2) 0.2388(3) 0.147(3) Uani 1 1 d D U . . .
N2I N 0.9190(2) 0.6735(2) 0.2045(3) 0.161(3) Uani 1 1 d D U . . .
N3I N 0.9026(2) 0.4367(3) 0.1123(3) 0.150(3) Uani 1 1 d D U . . .
N4I N 0.8805(3) 0.3782(3) 0.0977(4) 0.172(4) Uani 1 1 d D U . . .
N5I N 0.8987(3) 0.5893(3) 0.1297(5) 0.216(5) Uani 1 1 d D U . . .
N6I N 0.8901(3) 0.5572(3) 0.1129(5) 0.216(5) Uani 1 1 d D U . . .
C1I C 0.9218(3) 0.7639(3) 0.2615(4) 0.152(3) Uani 1 1 d D U . . .
C2I C 0.9509(3) 0.7731(3) 0.2894(4) 0.177(5) Uani 1 1 d D U . . .
H2I H 0.969984 0.758688 0.294200 0.212 Uiso 1 1 calc R U . . .
C3I C 0.9530(3) 0.8039(3) 0.3110(5) 0.187(5) Uani 1 1 d D U . . .
H3I H 0.973188 0.810156 0.331149 0.225 Uiso 1 1 calc R U . . .
C4I C 0.9262(3) 0.8244(3) 0.3032(5) 0.196(5) Uani 1 1 d D U . . .
C5I C 0.8966(3) 0.8171(4) 0.2753(5) 0.207(6) Uani 1 1 d D U . . .
H5I H 0.878241 0.832624 0.270097 0.248 Uiso 1 1 calc R U . . .
C6I C 0.8941(3) 0.7854(3) 0.2540(5) 0.196(6) Uani 1 1 d D U . . .
H6I H 0.873548 0.778756 0.234629 0.235 Uiso 1 1 calc R U . . .
C7I C 0.9358(3) 0.7316(3) 0.2164(4) 0.150(4) Uani 1 1 d D U . . .
H7I H 0.948022 0.751639 0.213699 0.180 Uiso 1 1 calc R U . . .
C8I C 0.9361(3) 0.7002(3) 0.1949(4) 0.155(3) Uani 1 1 d D U . . .
C9I C 0.9511(3) 0.6958(3) 0.1684(4) 0.179(4) Uani 1 1 d D U . . .
H9I H 0.961966 0.715010 0.161341 0.215 Uiso 1 1 calc R U . . .
C10I C 0.9504(4) 0.6634(3) 0.1518(5) 0.188(5) Uani 1 1 d D U . . .
H10I H 0.961253 0.659911 0.133545 0.226 Uiso 1 1 calc R U . . .
C11I C 0.9338(3) 0.6352(3) 0.1616(5) 0.185(4) Uani 1 1 d D U . . .
C12I C 0.9183(3) 0.6426(3) 0.1875(4) 0.174(4) Uani 1 1 d D U . . .
H12I H 0.906221 0.624198 0.193872 0.208 Uiso 1 1 calc R U . . .
C13I C 0.9296(3) 0.5994(3) 0.1431(5) 0.204(5) Uani 1 1 d D U . . .
C14I C 0.9557(3) 0.5785(3) 0.1399(6) 0.210(6) Uani 1 1 d D U . . .
C15I C 0.9471(3) 0.5457(4) 0.1240(6) 0.214(5) Uani 1 1 d D U . . .
C16I C 0.9130(3) 0.5362(3) 0.1122(6) 0.208(6) Uani 1 1 d D U . . .
C17I C 0.9129(3) 0.4708(3) 0.1208(4) 0.172(4) Uani 1 1 d D U . . .
H17I H 0.930622 0.474583 0.144909 0.206 Uiso 1 1 calc R U . . .
C18I C 0.9003(3) 0.5002(3) 0.0983(5) 0.188(5) Uani 1 1 d D U . . .
C19I C 0.8732(4) 0.4964(4) 0.0641(5) 0.201(5) Uani 1 1 d D U . . .
H19I H 0.863021 0.516307 0.048744 0.241 Uiso 1 1 calc R U . . .
C20I C 0.8611(4) 0.4621(3) 0.0527(4) 0.189(5) Uani 1 1 d D U . . .
H20I H 0.843681 0.457715 0.028527 0.227 Uiso 1 1 calc R U . . .
C21I C 0.8758(3) 0.4354(3) 0.0784(4) 0.171(4) Uani 1 1 d D U . . .
C22I C 0.8649(3) 0.3988(3) 0.0713(4) 0.171(5) Uani 1 1 d D U . . .
H22I H 0.847315 0.391460 0.048342 0.205 Uiso 1 1 calc R U . . .
C23I C 0.8720(4) 0.3406(3) 0.0894(5) 0.193(5) Uani 1 1 d D U . . .
C24I C 0.8805(4) 0.3242(4) 0.0604(5) 0.222(6) Uani 1 1 d D U . . .
H24I H 0.889811 0.337360 0.044751 0.267 Uiso 1 1 calc R U . . .
C25I C 0.8750(5) 0.2879(4) 0.0545(5) 0.232(6) Uani 1 1 d D U . . .
H25I H 0.877839 0.276759 0.032597 0.279 Uiso 1 1 calc R U . . .
C26I C 0.8657(5) 0.2689(3) 0.0802(6) 0.230(6) Uani 1 1 d D U . . .
C27I C 0.8563(4) 0.2840(4) 0.1085(5) 0.232(6) Uani 1 1 d D U . . .
H27I H 0.847727 0.270341 0.124561 0.279 Uiso 1 1 calc R U . . .
C28I C 0.8598(4) 0.3213(3) 0.1127(5) 0.212(6) Uani 1 1 d D U . . .
H28I H 0.853564 0.332834 0.132129 0.254 Uiso 1 1 calc R U . . .
C29I C 0.9925(3) 0.5892(5) 0.1603(5) 0.239(7) Uani 1 1 d D U . . .
H29O H 0.993998 0.606836 0.180760 0.287 Uiso 1 1 calc R U . . .
H29P H 1.005296 0.568231 0.173435 0.287 Uiso 1 1 calc R U . . .
C30I C 1.0087(5) 0.6044(5) 0.1328(6) 0.266(8) Uani 1 1 d D U . . .
H30O H 1.030262 0.614673 0.149148 0.320 Uiso 1 1 calc R U . . .
H30P H 0.994588 0.624013 0.118252 0.320 Uiso 1 1 calc R U . . .
C31I C 1.0150(5) 0.5801(6) 0.1029(7) 0.296(9) Uani 1 1 d D U . . .
H31O H 1.028519 0.559880 0.116981 0.356 Uiso 1 1 calc R U . . .
H31P H 1.028350 0.593064 0.090101 0.356 Uiso 1 1 calc R U . . .
C32I C 0.9831(5) 0.5655(5) 0.0703(6) 0.295(8) Uani 1 1 d D U . . .
H32O H 0.963917 0.580488 0.069066 0.354 Uiso 1 1 calc R U . . .
H32P H 0.985975 0.567059 0.044657 0.354 Uiso 1 1 calc R U . . .
C33I C 0.9756(5) 0.5276(5) 0.0776(6) 0.271(8) Uani 1 1 d D U . . .
H33O H 0.993498 0.512563 0.075155 0.326 Uiso 1 1 calc R U . . .
H33P H 0.954708 0.520590 0.056593 0.326 Uiso 1 1 calc R U . . .
C34I C 0.9721(4) 0.5199(4) 0.1173(6) 0.247(7) Uani 1 1 d D U . . .
H34O H 0.993927 0.522329 0.138542 0.296 Uiso 1 1 calc R U . . .
H34P H 0.964287 0.495387 0.117593 0.296 Uiso 1 1 calc R U . . .
F1J F 0.43320(16) 0.4127(2) 0.3261(3) 0.205(3) Uani 1 1 d D U . . .
F2J F 1.0339(2) 0.2586(4) 0.4409(4) 0.304(7) Uani 1 1 d D U . . .
N1J N 0.56208(17) 0.40435(19) 0.3279(2) 0.110(2) Uani 1 1 d D U . . .
N2J N 0.62237(16) 0.39575(17) 0.3305(2) 0.105(2) Uani 1 1 d D U . . .
N3J N 0.84966(19) 0.3436(3) 0.3884(3) 0.162(4) Uani 1 1 d D U . . .
N4J N 0.9097(2) 0.3206(3) 0.4067(4) 0.189(4) Uani 1 1 d D U . . .
N5J N 0.7216(2) 0.3944(3) 0.3514(3) 0.160(3) Uani 1 1 d D U . . .
N6J N 0.7549(2) 0.3886(3) 0.3618(3) 0.176(4) Uani 1 1 d D U . . .
C1J C 0.5284(2) 0.4070(2) 0.3273(3) 0.116(3) Uani 1 1 d D U . . .
C2J C 0.5174(2) 0.4375(3) 0.3386(3) 0.137(3) Uani 1 1 d D U . . .
H2J H 0.532077 0.456968 0.347042 0.164 Uiso 1 1 calc R U . . .
C3J C 0.4849(2) 0.4402(3) 0.3377(4) 0.160(4) Uani 1 1 d D U . . .
H3J H 0.476958 0.461420 0.345021 0.192 Uiso 1 1 calc R U . . .
C4J C 0.4653(2) 0.4118(3) 0.3261(4) 0.157(4) Uani 1 1 d D U . . .
C5J C 0.4752(2) 0.3812(3) 0.3154(4) 0.141(3) Uani 1 1 d D U . . .
H5J H 0.460622 0.361628 0.308115 0.169 Uiso 1 1 calc R U . . .
C6J C 0.5076(2) 0.3790(3) 0.3152(3) 0.120(3) Uani 1 1 d D U . . .
H6J H 0.514968 0.358042 0.306598 0.144 Uiso 1 1 calc R U . . .
C7J C 0.5714(2) 0.4254(2) 0.3066(3) 0.108(2) Uani 1 1 d D U . . .
H7J H 0.556566 0.442319 0.290352 0.130 Uiso 1 1 calc R U . . .
C8J C 0.60528(19) 0.4228(2) 0.3080(3) 0.103(2) Uani 1 1 d D U . . .
C9J C 0.6191(2) 0.4448(2) 0.2885(3) 0.111(3) Uani 1 1 d D U . . .
H9J H 0.606513 0.463528 0.273041 0.133 Uiso 1 1 calc R U . . .
C10J C 0.6516(2) 0.4395(2) 0.2914(3) 0.121(3) Uani 1 1 d D U . . .
H10J H 0.661839 0.455080 0.278738 0.145 Uiso 1 1 calc R U . . .
C11J C 0.6694(2) 0.4109(3) 0.3132(3) 0.127(3) Uani 1 1 d D U . . .
C12J C 0.6536(2) 0.3906(2) 0.3327(3) 0.117(3) Uani 1 1 d D U . . .
H12J H 0.665689 0.371909 0.348678 0.140 Uiso 1 1 calc R U . . .
C13J C 0.7042(2) 0.4017(3) 0.3166(3) 0.137(3) Uani 1 1 d D U . . .
C14J C 0.7165(2) 0.4002(3) 0.2856(3) 0.149(3) Uani 1 1 d D U . . .
C15J C 0.7504(2) 0.3943(4) 0.2961(3) 0.168(4) Uani 1 1 d D U . . .
C16J C 0.7689(2) 0.3893(4) 0.3367(3) 0.160(4) Uani 1 1 d D U . . .
C17J C 0.8177(2) 0.3534(3) 0.3761(4) 0.154(4) Uani 1 1 d D U . . .
H17J H 0.802470 0.338981 0.382720 0.185 Uiso 1 1 calc R U . . .
C18J C 0.8056(2) 0.3836(3) 0.3541(4) 0.158(4) Uani 1 1 d D U . . .
C19J C 0.8275(2) 0.4054(3) 0.3455(4) 0.166(5) Uani 1 1 d D U . . .
H19J H 0.820100 0.426249 0.330568 0.200 Uiso 1 1 calc R U . . .
C20J C 0.8607(2) 0.3959(3) 0.3594(4) 0.166(4) Uani 1 1 d D U . . .
H20J H 0.876695 0.410968 0.355206 0.199 Uiso 1 1 calc R U . . .
C21J C 0.8705(2) 0.3650(3) 0.3792(4) 0.167(4) Uani 1 1 d D U . . .
C22J C 0.9051(3) 0.3513(3) 0.3922(5) 0.184(5) Uani 1 1 d D U . . .
H22J H 0.922771 0.364896 0.389882 0.220 Uiso 1 1 calc R U . . .
C23J C 0.9429(3) 0.3051(4) 0.4154(5) 0.202(5) Uani 1 1 d D U . . .
C24J C 0.9609(3) 0.2964(5) 0.4531(4) 0.230(6) Uani 1 1 d D U . . .
H24J H 0.951504 0.298945 0.472917 0.276 Uiso 1 1 calc R U . . .
C25J C 0.9933(4) 0.2837(7) 0.4626(5) 0.272(8) Uani 1 1 d D U . . .
H25J H 1.007640 0.281969 0.489173 0.326 Uiso 1 1 calc R U . . .
C26J C 1.0038(4) 0.2739(6) 0.4330(5) 0.248(7) Uani 1 1 d D U . . .
C27J C 0.9872(3) 0.2824(5) 0.3947(5) 0.227(6) Uani 1 1 d D U . . .
H27J H 0.995838 0.277134 0.374774 0.272 Uiso 1 1 calc R U . . .
C28J C 0.9563(3) 0.2995(5) 0.3866(5) 0.214(6) Uani 1 1 d D U . . .
H28J H 0.944415 0.307288 0.360686 0.257 Uiso 1 1 calc R U . . .
C29J C 0.6943(3) 0.4039(3) 0.2422(3) 0.163(4) Uani 1 1 d D U . . .
H29Q H 0.674310 0.417755 0.240399 0.195 Uiso 1 1 calc R U . . .
H29R H 0.706506 0.417194 0.228261 0.195 Uiso 1 1 calc R U . . .
C30J C 0.6833(4) 0.3684(4) 0.2217(4) 0.189(5) Uani 1 1 d D U . . .
H30Q H 0.677672 0.352239 0.239684 0.226 Uiso 1 1 calc R U . . .
H30R H 0.663135 0.371843 0.198315 0.226 Uiso 1 1 calc R U . . .
C31J C 0.7101(4) 0.3516(4) 0.2094(5) 0.215(6) Uani 1 1 d D U . . .
H31Q H 0.720340 0.370647 0.199040 0.258 Uiso 1 1 calc R U . . .
H31R H 0.698868 0.335640 0.187314 0.258 Uiso 1 1 calc R U . . .
C32J C 0.7384(4) 0.3308(4) 0.2391(6) 0.247(8) Uani 1 1 d D U . . .
H32Q H 0.730151 0.321626 0.259306 0.297 Uiso 1 1 calc R U . . .
H32R H 0.743010 0.310136 0.225268 0.297 Uiso 1 1 calc R U . . .
C33J C 0.7709(4) 0.3487(4) 0.2599(6) 0.237(7) Uani 1 1 d D U . . .
H33Q H 0.785840 0.345304 0.244923 0.285 Uiso 1 1 calc R U . . .
H33R H 0.781559 0.338024 0.286072 0.285 Uiso 1 1 calc R U . . .
C34J C 0.7657(4) 0.3889(4) 0.2644(4) 0.200(5) Uani 1 1 d D U . . .
H34Q H 0.787223 0.401340 0.271899 0.240 Uiso 1 1 calc R U . . .
H34R H 0.750747 0.398711 0.239270 0.240 Uiso 1 1 calc R U . . .
F1K F 0.43555(16) 0.6762(2) 0.1825(2) 0.193(3) Uani 1 1 d D U . . .
F2K F 1.03889(19) 0.5841(4) 0.6170(3) 0.269(5) Uani 1 1 d D U . . .
N1K N 0.56674(16) 0.64242(18) 0.2631(2) 0.104(2) Uani 1 1 d D U . . .
N2K N 0.62536(16) 0.62127(16) 0.30385(19) 0.0937(18) Uani 1 1 d D U . . .
N3K N 0.84890(18) 0.5838(2) 0.4685(2) 0.122(2) Uani 1 1 d D U . . .
N4K N 0.90839(19) 0.5800(2) 0.5175(3) 0.137(3) Uani 1 1 d D U . . .
N5K N 0.7299(3) 0.5901(5) 0.3286(5) 0.148(6) Uiso 0.574(8) 1 d D U P A 1
N6K N 0.7630(3) 0.5867(4) 0.3521(4) 0.139(5) Uiso 0.574(8) 1 d D U P A 1
C1K C 0.5329(2) 0.6525(2) 0.2435(3) 0.115(3) Uani 1 1 d D U . . .
C2K C 0.5089(2) 0.6401(4) 0.2561(3) 0.156(4) Uani 1 1 d D U . . .
H2K H 0.514744 0.625859 0.278961 0.187 Uiso 1 1 calc R U . . .
C3K C 0.4755(3) 0.6483(4) 0.2355(4) 0.178(5) Uani 1 1 d D U . . .
H3K H 0.458579 0.640122 0.244387 0.214 Uiso 1 1 calc R U . . .
C4K C 0.4679(2) 0.6680(3) 0.2031(4) 0.147(4) Uani 1 1 d D U . . .
C5K C 0.4906(3) 0.6812(4) 0.1896(4) 0.175(5) Uani 1 1 d D U . . .
H5K H 0.484345 0.695600 0.166876 0.210 Uiso 1 1 calc R U . . .
C6K C 0.5243(3) 0.6729(4) 0.2109(4) 0.165(4) Uani 1 1 d D U . . .
H6K H 0.541145 0.681714 0.202123 0.198 Uiso 1 1 calc R U . . .
C7K C 0.5761(2) 0.6138(2) 0.2516(3) 0.115(3) Uani 1 1 d D U . . .
H7K H 0.561348 0.601165 0.230065 0.138 Uiso 1 1 calc R U . . .
C8K C 0.6089(2) 0.6012(2) 0.2715(3) 0.104(2) Uani 1 1 d D U . . .
C9K C 0.6235(2) 0.5729(2) 0.2609(3) 0.123(3) Uani 1 1 d D U . . .
H9K H 0.611193 0.559496 0.238543 0.148 Uiso 1 1 calc R U . . .
C10K C 0.6554(2) 0.5638(2) 0.2822(3) 0.111(3) Uani 1 1 d D U . . .
H10K H 0.665801 0.544454 0.274701 0.134 Uiso 1 1 calc R U . . .
C11K C 0.67224(19) 0.5837(2) 0.3154(3) 0.105(2) Uani 1 1 d D U . . .
C12K C 0.6560(2) 0.6119(2) 0.3246(2) 0.099(2) Uani 1 1 d D U . . .
H12K H 0.667629 0.625259 0.347291 0.118 Uiso 1 1 calc R U . . .
C13K C 0.7078(3) 0.5770(5) 0.3411(5) 0.108(8) Uiso 0.574(8) 1 d D U P A 1
C14K C 0.7153(3) 0.5570(4) 0.3758(4) 0.109(5) Uiso 0.574(8) 1 d D U P A 1
C15K C 0.7481(3) 0.5538(4) 0.3987(4) 0.105(5) Uiso 0.574(8) 1 d D U P A 1
C16K C 0.7705(3) 0.5699(5) 0.3835(5) 0.117(8) Uiso 0.574(8) 1 d D U P A 1
C17K C 0.8168(2) 0.5838(2) 0.4441(3) 0.118(3) Uani 1 1 d D U . . .
H17K H 0.800597 0.593952 0.452976 0.141 Uiso 1 1 calc R U . . .
C18K C 0.8067(2) 0.5698(3) 0.4071(3) 0.119(3) Uani 1 1 d D U . . .
C19K C 0.8295(2) 0.5554(3) 0.3927(3) 0.143(4) Uani 1 1 d D U . . .
H19K H 0.822832 0.545708 0.367062 0.172 Uiso 1 1 calc R U . . .
C20K C 0.8622(2) 0.5556(4) 0.4172(3) 0.154(4) Uani 1 1 d D U . . .
H20K H 0.878916 0.546538 0.408407 0.184 Uiso 1 1 calc R U . . .
C21K C 0.8707(2) 0.5689(3) 0.4543(3) 0.139(3) Uani 1 1 d D U . . .
C22K C 0.9048(2) 0.5694(4) 0.4833(3) 0.149(4) Uani 1 1 d D U . . .
H22K H 0.923279 0.562042 0.476676 0.179 Uiso 1 1 calc R U . . .
C23K C 0.9425(2) 0.5808(3) 0.5447(4) 0.157(4) Uani 1 1 d D U . . .
C24K C 0.9589(3) 0.5496(3) 0.5564(5) 0.201(6) Uani 1 1 d D U . . .
H24K H 0.947925 0.527789 0.547711 0.241 Uiso 1 1 calc R U . . .
C25K C 0.9923(3) 0.5505(4) 0.5816(5) 0.216(7) Uani 1 1 d D U . . .
H25K H 1.004198 0.529382 0.591256 0.259 Uiso 1 1 calc R U . . .
C26K C 1.0071(3) 0.5823(4) 0.5918(5) 0.215(6) Uani 1 1 d D U . . .
C27K C 0.9916(3) 0.6138(4) 0.5791(6) 0.235(7) Uani 1 1 d D U . . .
H27K H 1.002783 0.635603 0.587042 0.282 Uiso 1 1 calc R U . . .
C28K C 0.9587(3) 0.6123(3) 0.5540(5) 0.205(6) Uani 1 1 d D U . . .
H28K H 0.947257 0.633371 0.543265 0.246 Uiso 1 1 calc R U . . .
C29K C 0.6885(4) 0.5387(4) 0.3887(5) 0.137(6) Uiso 0.574(8) 1 d D U P A 1
H9XX H 0.696446 0.538778 0.417675 0.165 Uiso 0.574(8) 1 calc R U P A 1
H29X H 0.668095 0.553084 0.379288 0.165 Uiso 0.574(8) 1 calc R U P A 1
C30K C 0.6793(4) 0.5009(4) 0.3748(6) 0.136(7) Uiso 0.574(8) 1 d D U P A 1
H3VV H 0.675918 0.499443 0.346621 0.164 Uiso 0.574(8) 1 calc R U P A 1
H30X H 0.658041 0.494824 0.377920 0.164 Uiso 0.574(8) 1 calc R U P A 1
C31K C 0.7055(5) 0.4739(5) 0.3970(7) 0.155(7) Uiso 0.574(8) 1 d D U P A 1
H1XX H 0.696280 0.450027 0.389169 0.186 Uiso 0.574(8) 1 calc R U P A 1
H31X H 0.709835 0.476490 0.425306 0.186 Uiso 0.574(8) 1 calc R U P A 1
C32K C 0.7391(5) 0.4766(7) 0.3902(7) 0.201(9) Uiso 0.574(8) 1 d D U P A 1
H2XX H 0.745980 0.453017 0.384596 0.241 Uiso 0.574(8) 1 calc R U P A 1
H32X H 0.736410 0.491952 0.367379 0.241 Uiso 0.574(8) 1 calc R U P A 1
C33K C 0.7658(6) 0.4920(5) 0.4266(7) 0.169(9) Uiso 0.574(8) 1 d D U P A 1
H3XX H 0.787471 0.490802 0.423041 0.203 Uiso 0.574(8) 1 calc R U P A 1
H33X H 0.767292 0.477160 0.449499 0.203 Uiso 0.574(8) 1 calc R U P A 1
C34K C 0.7592(5) 0.5304(5) 0.4355(5) 0.157(7) Uiso 0.574(8) 1 d D U P A 1
H4XX H 0.741797 0.530733 0.447384 0.188 Uiso 0.574(8) 1 calc R U P A 1
H34X H 0.779689 0.540372 0.454846 0.188 Uiso 0.574(8) 1 calc R U P A 1
N5N N 0.7233(5) 0.6005(5) 0.3518(7) 0.139(7) Uiso 0.426(8) 1 d D U P A 2
N6N N 0.7562(5) 0.5991(5) 0.3749(7) 0.147(7) Uiso 0.426(8) 1 d D U P A 2
C13N C 0.7063(5) 0.5717(5) 0.3439(9) 0.117(10) Uiso 0.426(8) 1 d D U P A 2
C14N C 0.7179(4) 0.5373(5) 0.3545(7) 0.133(8) Uiso 0.426(8) 1 d D U P A 2
C15N C 0.7517(4) 0.5359(5) 0.3731(7) 0.129(7) Uiso 0.426(8) 1 d D U P A 2
C16N C 0.7677(5) 0.5684(5) 0.3865(9) 0.128(11) Uiso 0.426(8) 1 d D U P A 2
C29N C 0.6967(6) 0.5042(6) 0.3523(7) 0.158(9) Uiso 0.426(8) 1 d D U P A 2
H29A H 0.675107 0.507469 0.330864 0.190 Uiso 0.426(8) 1 calc R U P A 2
H29B H 0.707896 0.483968 0.345030 0.190 Uiso 0.426(8) 1 calc R U P A 2
C30N C 0.6900(7) 0.4944(10) 0.3894(9) 0.208(13) Uiso 0.426(8) 1 d D U P A 2
H30A H 0.686641 0.516416 0.401972 0.250 Uiso 0.426(8) 1 calc R U P A 2
H30B H 0.669018 0.480959 0.381650 0.250 Uiso 0.426(8) 1 calc R U P A 2
C31N C 0.7168(8) 0.4729(9) 0.4199(10) 0.215(14) Uiso 0.426(8) 1 d D U P A 2
H31A H 0.721848 0.452194 0.406494 0.258 Uiso 0.426(8) 1 calc R U P A 2
H31B H 0.707269 0.463859 0.439053 0.258 Uiso 0.426(8) 1 calc R U P A 2
C32N C 0.7499(7) 0.4909(10) 0.4431(8) 0.189(11) Uiso 0.426(8) 1 d D U P A 2
H32A H 0.745415 0.516071 0.446110 0.227 Uiso 0.426(8) 1 calc R U P A 2
H32B H 0.758521 0.480445 0.469572 0.227 Uiso 0.426(8) 1 calc R U P A 2
C33N C 0.7768(7) 0.4888(10) 0.4258(9) 0.201(13) Uiso 0.426(8) 1 d D U P A 2
H33A H 0.784480 0.464022 0.428179 0.241 Uiso 0.426(8) 1 calc R U P A 2
H33B H 0.795709 0.503058 0.442589 0.241 Uiso 0.426(8) 1 calc R U P A 2
C34N C 0.7695(7) 0.5002(6) 0.3835(8) 0.179(11) Uiso 0.426(8) 1 d D U P A 2
H34A H 0.755618 0.481962 0.365839 0.215 Uiso 0.426(8) 1 calc R U P A 2
H34B H 0.790704 0.501498 0.378710 0.215 Uiso 0.426(8) 1 calc R U P A 2
F1L F 1.05705(17) 0.7064(3) 0.3649(3) 0.225(4) Uani 1 1 d D U . . .
F2L F 0.4779(3) 0.5851(2) -0.1178(3) 0.285(6) Uani 1 1 d D U . . .
N1L N 0.9284(2) 0.6658(2) 0.2826(3) 0.162(4) Uani 1 1 d D U . . .
N2L N 0.87145(19) 0.6435(2) 0.2374(3) 0.152(3) Uani 1 1 d D U . . .
N3L N 0.65553(16) 0.59728(18) 0.0582(2) 0.106(2) Uani 1 1 d D U . . .
N4L N 0.59960(16) 0.59162(19) 0.0024(2) 0.107(2) Uani 1 1 d D U . . .
N5L N 0.7819(2) 0.5984(4) 0.1671(3) 0.192(5) Uani 1 1 d D U . . .
N6L N 0.7496(2) 0.5928(3) 0.1421(3) 0.186(4) Uani 1 1 d D U . . .
C1L C 0.9619(2) 0.6777(3) 0.3036(4) 0.153(4) Uani 1 1 d D U . . .
C2L C 0.9864(3) 0.6668(4) 0.2911(4) 0.185(4) Uani 1 1 d D U . . .
H2L H 0.981261 0.652744 0.268140 0.222 Uiso 1 1 calc R U . . .
C3L C 1.0195(3) 0.6763(4) 0.3123(4) 0.198(5) Uani 1 1 d D U . . .
H3L H 1.037425 0.668070 0.305250 0.237 Uiso 1 1 calc R U . . .
C4L C 1.0243(3) 0.6976(4) 0.3428(4) 0.167(4) Uani 1 1 d D U . . .
C5L C 1.0019(3) 0.7080(4) 0.3579(4) 0.173(4) Uani 1 1 d D U . . .
H5L H 1.007515 0.721259 0.381405 0.207 Uiso 1 1 calc R U . . .
C6L C 0.9684(3) 0.6975(3) 0.3358(4) 0.168(4) Uani 1 1 d D U . . .
H6L H 0.950855 0.704726 0.344041 0.201 Uiso 1 1 calc R U . . .
C7L C 0.9208(3) 0.6347(3) 0.2909(4) 0.166(4) Uani 1 1 d D U . . .
H7L H 0.936008 0.620998 0.311051 0.199 Uiso 1 1 calc R U . . .
C8L C 0.8882(2) 0.6218(3) 0.2681(4) 0.160(4) Uani 1 1 d D U . . .
C9L C 0.8742(3) 0.5923(3) 0.2770(4) 0.173(5) Uani 1 1 d D U . . .
H9L H 0.886691 0.577872 0.298386 0.208 Uiso 1 1 calc R U . . .
C10L C 0.8422(3) 0.5834(3) 0.2550(4) 0.176(5) Uani 1 1 d D U . . .
H10L H 0.832522 0.562521 0.260351 0.212 Uiso 1 1 calc R U . . .
C11L C 0.8244(2) 0.6055(3) 0.2247(4) 0.163(4) Uani 1 1 d D U . . .
C12L C 0.8400(2) 0.6347(3) 0.2170(4) 0.151(4) Uani 1 1 d D U . . .
H12L H 0.827739 0.649428 0.195826 0.181 Uiso 1 1 calc R U . . .
C13L C 0.7877(2) 0.6018(4) 0.2033(4) 0.180(5) Uani 1 1 d D U . . .
C14L C 0.7631(3) 0.5985(5) 0.2200(3) 0.198(5) Uani 1 1 d D U . . .
C15L C 0.7312(3) 0.5945(5) 0.1948(3) 0.199(5) Uani 1 1 d D U . . .
C16L C 0.7266(2) 0.5898(4) 0.1543(3) 0.169(4) Uani 1 1 d D U . . .
C17L C 0.6849(2) 0.6010(2) 0.0876(3) 0.118(3) Uani 1 1 d D U . . .
H17L H 0.700063 0.617913 0.084578 0.142 Uiso 1 1 calc R U . . .
C18L C 0.6945(2) 0.5818(3) 0.1220(3) 0.138(4) Uani 1 1 d D U . . .
C19L C 0.6740(2) 0.5551(3) 0.1252(3) 0.143(4) Uani 1 1 d D U . . .
H19L H 0.680535 0.540057 0.147411 0.171 Uiso 1 1 calc R U . . .
C20L C 0.6434(2) 0.5506(3) 0.0951(3) 0.140(4) Uani 1 1 d D U . . .
H20L H 0.628502 0.532702 0.096717 0.168 Uiso 1 1 calc R U . . .
C21L C 0.6351(2) 0.5724(3) 0.0632(3) 0.114(3) Uani 1 1 d D U . . .
C22L C 0.6032(2) 0.5716(3) 0.0311(3) 0.124(3) Uani 1 1 d D U . . .
H22L H 0.585825 0.556644 0.031837 0.148 Uiso 1 1 calc R U . . .
C23L C 0.5679(2) 0.5901(2) -0.0294(3) 0.121(3) Uani 1 1 d D U . . .
C24L C 0.5557(3) 0.5580(3) -0.0454(3) 0.160(5) Uani 1 1 d D U . . .
H24L H 0.568502 0.537325 -0.036559 0.192 Uiso 1 1 calc R U . . .
C25L C 0.5243(3) 0.5560(3) -0.0747(4) 0.183(5) Uani 1 1 d D U . . .
H25L H 0.514839 0.533871 -0.084942 0.219 Uiso 1 1 calc R U . . .
C26L C 0.5078(3) 0.5862(3) -0.0880(4) 0.183(5) Uani 1 1 d D U . . .
C27L C 0.5189(3) 0.6188(3) -0.0724(4) 0.166(5) Uani 1 1 d D U . . .
H27L H 0.506000 0.639382 -0.081633 0.200 Uiso 1 1 calc R U . . .
C28L C 0.5499(2) 0.6204(3) -0.0423(3) 0.135(3) Uani 1 1 d D U . . .
H28L H 0.558529 0.642386 -0.030831 0.162 Uiso 1 1 calc R U . . .
C29L C 0.7707(4) 0.6025(4) 0.2651(4) 0.218(6) Uani 1 1 d D U . . .
H29S H 0.752494 0.592177 0.272129 0.262 Uiso 1 1 calc R U . . .
H29T H 0.791533 0.589951 0.279988 0.262 Uiso 1 1 calc R U . . .
C30L C 0.7742(4) 0.6412(5) 0.2752(6) 0.250(7) Uani 1 1 d D U . . .
H30S H 0.792315 0.651135 0.267637 0.300 Uiso 1 1 calc R U . . .
H30T H 0.780707 0.643815 0.303935 0.300 Uiso 1 1 calc R U . . .
C31L C 0.7421(5) 0.6626(5) 0.2549(7) 0.293(10) Uani 1 1 d D U . . .
H31S H 0.739649 0.666888 0.227285 0.351 Uiso 1 1 calc R U . . .
H31T H 0.743842 0.685655 0.267998 0.351 Uiso 1 1 calc R U . . .
C32L C 0.7104(5) 0.6426(6) 0.2562(6) 0.298(9) Uani 1 1 d D U . . .
H32S H 0.717601 0.623603 0.275975 0.358 Uiso 1 1 calc R U . . .
H32T H 0.696726 0.659275 0.264859 0.358 Uiso 1 1 calc R U . . .
C33L C 0.6887(4) 0.6264(5) 0.2170(5) 0.224(6) Uani 1 1 d D U . . .
H33S H 0.665785 0.623548 0.216862 0.269 Uiso 1 1 calc R U . . .
H33T H 0.687803 0.642768 0.195591 0.269 Uiso 1 1 calc R U . . .
C34L C 0.7016(3) 0.5907(4) 0.2094(5) 0.212(5) Uani 1 1 d D U . . .
H34S H 0.683384 0.577734 0.189568 0.254 Uiso 1 1 calc R U . . .
H34T H 0.708747 0.576702 0.233857 0.254 Uiso 1 1 calc R U . . .
F1M F 0.4712(3) 0.2825(4) 0.0046(4) 0.175(5) Uiso 0.582(9) 1 d D U P B 1
F2M F 1.08632(19) 0.4115(4) 0.2389(5) 0.328(8) Uani 1 1 d D U . . .
N1M N 0.59495(16) 0.3431(2) 0.0612(2) 0.106(2) Uani 1 1 d D U . . .
N2M N 0.65483(15) 0.36549(18) 0.0870(2) 0.101(2) Uani 1 1 d D U . . .
N3M N 0.88647(19) 0.4122(3) 0.1690(3) 0.155(3) Uani 1 1 d D U . . .
N4M N 0.9487(2) 0.4172(3) 0.1879(4) 0.186(4) Uani 1 1 d D U . . .
N5M N 0.7525(3) 0.3982(4) 0.1634(5) 0.261(7) Uani 1 1 d D U . . .
N6M N 0.7862(2) 0.4024(4) 0.1771(5) 0.227(5) Uani 1 1 d D U . . .
C1M C 0.5635(3) 0.3256(5) 0.0476(4) 0.106(5) Uiso 0.582(9) 1 d D U P B 1
C2M C 0.5476(3) 0.3235(4) 0.0083(4) 0.118(5) Uiso 0.582(9) 1 d D U P B 1
H2M H 0.557931 0.332376 -0.008936 0.142 Uiso 0.582(9) 1 calc R U P B 1
C3M C 0.5157(4) 0.3081(5) -0.0071(5) 0.135(6) Uiso 0.582(9) 1 d D U P B 1
H3M H 0.504571 0.304537 -0.034327 0.162 Uiso 0.582(9) 1 calc R U P B 1
C4M C 0.5023(4) 0.2989(5) 0.0193(4) 0.119(6) Uiso 0.582(9) 1 d D U P B 1
C5M C 0.5168(4) 0.2997(5) 0.0584(5) 0.147(7) Uiso 0.582(9) 1 d D U P B 1
H5M H 0.506003 0.290837 0.075117 0.176 Uiso 0.582(9) 1 calc R U P B 1
C6M C 0.5491(4) 0.3145(5) 0.0735(5) 0.124(6) Uiso 0.582(9) 1 d D U P B 1
H6M H 0.560438 0.316662 0.100937 0.148 Uiso 0.582(9) 1 calc R U P B 1
C7M C 0.5991(2) 0.3723(2) 0.0800(3) 0.110(3) Uani 1 1 d D U . . .
H7M H 0.580901 0.384421 0.083085 0.132 Uiso 1 1 calc R U . . .
C8M C 0.63250(19) 0.3859(2) 0.0961(3) 0.105(2) Uani 1 1 d D U . . .
C9M C 0.6415(2) 0.4151(2) 0.1190(3) 0.112(3) Uani 1 1 d D U . . .
H9M H 0.625236 0.428512 0.124897 0.134 Uiso 1 1 calc R U . . .
C10M C 0.6742(2) 0.4250(2) 0.1334(3) 0.114(3) Uani 1 1 d D U . . .
H10M H 0.681006 0.444722 0.150353 0.136 Uiso 1 1 calc R U . . .
C11M C 0.69709(19) 0.4059(2) 0.1231(3) 0.124(3) Uani 1 1 d D U . . .
C12M C 0.6862(2) 0.3758(2) 0.1009(3) 0.114(3) Uani 1 1 d D U . . .
H12M H 0.702149 0.361698 0.095381 0.137 Uiso 1 1 calc R U . . .
C13M C 0.7333(2) 0.4146(3) 0.1340(4) 0.180(4) Uani 1 1 d D U . . .
C14M C 0.7463(3) 0.4372(4) 0.1130(5) 0.216(4) Uani 1 1 d D U . . .
C15M C 0.7795(3) 0.4426(4) 0.1268(5) 0.221(4) Uani 1 1 d D U . . .
C16M C 0.7982(2) 0.4237(4) 0.1604(5) 0.208(4) Uani 1 1 d D U . . .
C17M C 0.8530(2) 0.4098(3) 0.1578(4) 0.171(5) Uani 1 1 d D U . . .
H17M H 0.841385 0.396727 0.134824 0.205 Uiso 1 1 calc R U . . .
C18M C 0.8350(2) 0.4255(4) 0.1782(4) 0.182(5) Uani 1 1 d D U . . .
C19M C 0.8512(3) 0.4425(4) 0.2133(4) 0.189(6) Uani 1 1 d D U . . .
H19M H 0.839659 0.450965 0.229327 0.227 Uiso 1 1 calc R U . . .
C20M C 0.8855(3) 0.4465(5) 0.2238(4) 0.204(6) Uani 1 1 d D U . . .
H20M H 0.897504 0.460654 0.245713 0.244 Uiso 1 1 calc R U . . .
C21M C 0.9016(2) 0.4300(4) 0.2024(4) 0.187(5) Uani 1 1 d D U . . .
C22M C 0.9376(3) 0.4327(5) 0.2113(5) 0.211(7) Uani 1 1 d D U . . .
H22M H 0.951731 0.445260 0.233366 0.253 Uiso 1 1 calc R U . . .
C23M C 0.9850(3) 0.4158(4) 0.2008(5) 0.224(6) Uani 1 1 d D U . . .
C24M C 1.0014(3) 0.3878(4) 0.2239(6) 0.256(7) Uani 1 1 d D U . . .
H24M H 0.989305 0.369845 0.231066 0.307 Uiso 1 1 calc R U . . .
C25M C 1.0362(3) 0.3865(5) 0.2367(7) 0.278(8) Uani 1 1 d D U . . .
H25M H 1.048178 0.367454 0.252186 0.333 Uiso 1 1 calc R U . . .
C26M C 1.0522(3) 0.4134(6) 0.2261(7) 0.276(8) Uani 1 1 d D U . . .
C27M C 1.0365(3) 0.4406(6) 0.2015(8) 0.320(10) Uani 1 1 d D U . . .
H27M H 1.048631 0.457252 0.192564 0.384 Uiso 1 1 calc R U . . .
C28M C 1.0017(3) 0.4424(6) 0.1904(7) 0.298(9) Uani 1 1 d D U . . .
H28M H 0.989953 0.461963 0.175801 0.358 Uiso 1 1 calc R U . . .
C29M C 0.7227(4) 0.4523(4) 0.0727(5) 0.243(7) Uani 1 1 d D U . . .
H29U H 0.733494 0.451062 0.052884 0.291 Uiso 1 1 calc R U . . .
H29V H 0.701749 0.438690 0.062993 0.291 Uiso 1 1 calc R U . . .
C30M C 0.7157(4) 0.4909(4) 0.0803(7) 0.282(9) Uani 1 1 d D U . . .
H30U H 0.696138 0.499325 0.058198 0.338 Uiso 1 1 calc R U . . .
H30V H 0.710047 0.492001 0.104274 0.338 Uiso 1 1 calc R U . . .
C31M C 0.7448(5) 0.5156(5) 0.0850(8) 0.337(11) Uani 1 1 d D U . . .
H31U H 0.736572 0.540108 0.081683 0.404 Uiso 1 1 calc R U . . .
H31V H 0.753583 0.510578 0.063951 0.404 Uiso 1 1 calc R U . . .
C32M C 0.7745(5) 0.5124(6) 0.1262(7) 0.338(10) Uani 1 1 d D U . . .
H32U H 0.778998 0.535382 0.139818 0.405 Uiso 1 1 calc R U . . .
H32V H 0.769092 0.494965 0.143262 0.405 Uiso 1 1 calc R U . . .
C33M C 0.8042(5) 0.5002(4) 0.1159(8) 0.307(9) Uani 1 1 d D U . . .
H33U H 0.824844 0.502307 0.139012 0.368 Uiso 1 1 calc R U . . .
H33V H 0.806387 0.515004 0.094639 0.368 Uiso 1 1 calc R U . . .
C34M C 0.7982(5) 0.4613(4) 0.1025(6) 0.287(7) Uani 1 1 d D U . . .
H34U H 0.819614 0.449476 0.106775 0.344 Uiso 1 1 calc R U . . .
H34V H 0.784675 0.460191 0.074257 0.344 Uiso 1 1 calc R U . . .
F1N F 0.4610(3) 0.3130(4) -0.0184(4) 0.148(6) Uiso 0.418(9) 1 d D U P B 2
C1N C 0.5603(3) 0.3378(5) 0.0378(5) 0.094(7) Uiso 0.418(9) 1 d DG U P B 2
C2N C 0.5406(4) 0.3580(4) 0.0064(5) 0.141(9) Uiso 0.418(9) 1 d DG U P B 2
H2N H 0.549877 0.377618 -0.002143 0.169 Uiso 0.418(9) 1 calc R U P B 2
C3N C 0.5074(4) 0.3493(5) -0.0125(5) 0.169(10) Uiso 0.418(9) 1 d DG U P B 2
H3N H 0.493980 0.363115 -0.033993 0.202 Uiso 0.418(9) 1 calc R U P B 2
C4N C 0.4939(3) 0.3206(5) 0.0000(5) 0.111(7) Uiso 0.418(9) 1 d DG U P B 2
C5N C 0.5135(4) 0.3004(4) 0.0314(6) 0.169(11) Uiso 0.418(9) 1 d DG U P B 2
H5N H 0.504264 0.280787 0.039903 0.203 Uiso 0.418(9) 1 calc R U P B 2
C6N C 0.5467(4) 0.3091(5) 0.0503(5) 0.129(8) Uiso 0.418(9) 1 d DG U P B 2
H6N H 0.560161 0.295290 0.071754 0.155 Uiso 0.418(9) 1 calc R U P B 2
B1 B 0.5682(6) 0.5246(6) 0.3064(7) 0.182(4) Uani 1 1 d . U . . .
F1 F 0.5661(3) 0.5020(2) 0.3331(3) 0.219(4) Uani 1 1 d . U . . .
F2 F 0.5514(2) 0.5542(2) 0.3013(3) 0.221(4) Uani 1 1 d . U . . .
F3 F 0.6027(2) 0.5366(2) 0.3231(3) 0.202(3) Uani 1 1 d . U . . .
F4 F 0.5651(2) 0.5080(2) 0.2726(2) 0.199(3) Uani 1 1 d . U . . .
B2 B 0.6047(4) 0.4661(4) 0.0252(4) 0.159(5) Uiso 0.5 1 d D U P C 1
F5 F 0.5873(3) 0.4360(3) 0.0101(4) 0.158(4) Uiso 0.5 1 d D U P C 1
F6 F 0.6031(3) 0.4906(3) -0.0028(4) 0.145(4) Uiso 0.5 1 d D U P C 1
F7 F 0.5944(4) 0.4793(4) 0.0532(4) 0.173(5) Uiso 0.5 1 d D U P C 1
F8 F 0.6375(3) 0.4554(4) 0.0418(4) 0.174(5) Uiso 0.5 1 d D U P C 1
B2' B 0.5905(6) 0.4724(5) 0.0203(6) 0.155(6) Uiso 0.25 1 d D U P D 2
F6' F 0.6040(7) 0.4396(5) 0.0312(8) 0.149(6) Uiso 0.25 1 d D U P D 2
F5' F 0.5670(7) 0.4697(8) -0.0170(7) 0.202(7) Uiso 0.25 1 d D U P D 2
F7' F 0.5764(8) 0.4846(8) 0.0459(9) 0.205(8) Uiso 0.25 1 d D U P D 2
F8' F 0.6134(6) 0.4967(6) 0.0184(9) 0.159(6) Uiso 0.25 1 d D U P D 2
B2A B 0.5290(6) 0.4521(7) -0.0293(7) 0.214(11) Uiso 0.25 1 d D U P E 3
F5A F 0.5502(8) 0.4769(8) -0.0061(9) 0.227(9) Uiso 0.25 1 d D U P E 3
F6A F 0.5136(7) 0.4641(8) -0.0667(7) 0.197(11) Uiso 0.25 1 d D U P E 3
F7A F 0.5054(9) 0.4444(11) -0.0130(11) 0.281(16) Uiso 0.25 1 d D U P E 3
F8A F 0.5465(9) 0.4223(8) -0.0308(10) 0.236(10) Uiso 0.25 1 d D U P E 3
B3 B 0.5302(2) 0.2608(2) -0.0947(3) 0.143(4) Uiso 1 1 d D U . . .
F9 F 0.5256(3) 0.2420(4) -0.0642(3) 0.166(4) Uiso 0.668(17) 1 d D U P F 1
F10 F 0.56281(19) 0.2538(3) -0.0904(3) 0.132(4) Uiso 0.668(17) 1 d D U P F 1
F11 F 0.5091(2) 0.2467(3) -0.1290(2) 0.124(3) Uiso 0.668(17) 1 d D U P F 1
F12 F 0.5254(3) 0.2958(2) -0.0900(4) 0.167(4) Uiso 0.668(17) 1 d D U P F 1
F9' F 0.5248(5) 0.2294(4) -0.0799(8) 0.174(7) Uiso 0.332(17) 1 d D U P F 2
F10' F 0.5592(3) 0.2640(6) -0.1022(6) 0.124(6) Uiso 0.332(17) 1 d D U P F 2
F11' F 0.5064(4) 0.2663(7) -0.1313(4) 0.157(7) Uiso 0.332(17) 1 d D U P F 2
F12' F 0.5275(5) 0.2872(5) -0.0700(7) 0.156(7) Uiso 0.332(17) 1 d D U P F 2
B4 B 0.9558(4) 0.6967(4) 0.6648(5) 0.214(9) Uiso 0.6 1 d D U P . .
F13 F 0.9614(4) 0.6714(4) 0.6408(5) 0.250(7) Uiso 0.6 1 d D U P . .
F14 F 0.9224(4) 0.7023(5) 0.6538(5) 0.252(7) Uiso 0.6 1 d D U P . .
F15 F 0.9700(4) 0.7268(4) 0.6583(5) 0.237(6) Uiso 0.6 1 d D U P . .
F16 F 0.9694(4) 0.6889(5) 0.7037(4) 0.248(7) Uiso 0.6 1 d D U P . .
B5 B 0.5437(4) 0.7288(5) -0.1053(5) 0.148(3) Uani 1 1 d . U . . .
F17 F 0.52003(18) 0.7527(2) -0.1055(2) 0.173(2) Uani 1 1 d . U . . .
F18 F 0.57495(15) 0.74371(17) -0.09161(18) 0.149(2) Uani 1 1 d . U . . .
F19 F 0.53588(19) 0.7210(2) -0.1452(2) 0.176(2) Uani 1 1 d . U . . .
F20 F 0.54295(15) 0.69877(18) -0.0851(2) 0.164(2) Uani 1 1 d . U . . .
B6 B 0.8427(3) 0.4957(3) 0.3058(3) 0.203(6) Uiso 1 1 d D U . . .
F21 F 0.8230(3) 0.5242(3) 0.3049(4) 0.203(4) Uiso 0.587(6) 1 d D U P G 1
F22 F 0.8237(3) 0.4679(3) 0.2844(4) 0.205(4) Uiso 0.587(6) 1 d D U P G 1
F23 F 0.8586(4) 0.4857(4) 0.3437(3) 0.209(5) Uiso 0.587(6) 1 d D U P G 1
F24 F 0.8634(3) 0.5032(3) 0.2851(4) 0.188(4) Uiso 0.587(6) 1 d D U P G 1
F21' F 0.8208(4) 0.4901(5) 0.3254(5) 0.207(5) Uiso 0.413(6) 1 d D U P G 2
F22' F 0.8262(5) 0.5009(5) 0.2669(4) 0.203(5) Uiso 0.413(6) 1 d D U P G 2
F23' F 0.8601(4) 0.5254(4) 0.3242(5) 0.190(5) Uiso 0.413(6) 1 d D U P G 2
F24' F 0.8637(4) 0.4673(4) 0.3130(6) 0.202(5) Uiso 0.413(6) 1 d D U P G 2
B7 B 0.6509(3) 0.4952(3) 0.2003(3) 0.201(6) Uiso 1 1 d D U . . .
F25 F 0.6332(3) 0.4645(3) 0.1902(4) 0.195(4) Uiso 0.564(6) 1 d D U P H 1
F26 F 0.6352(3) 0.5265(3) 0.1865(4) 0.180(4) Uiso 0.564(6) 1 d D U P H 1
F27 F 0.6755(3) 0.4928(4) 0.1832(4) 0.198(4) Uiso 0.564(6) 1 d D U P H 1
F28 F 0.6698(3) 0.4977(3) 0.2390(3) 0.174(4) Uiso 0.564(6) 1 d D U P H 1
F25' F 0.6274(3) 0.4961(4) 0.2185(4) 0.165(4) Uiso 0.436(6) 1 d D U P H 2
F26' F 0.6375(4) 0.4924(4) 0.1609(3) 0.180(5) Uiso 0.436(6) 1 d D U P H 2
F27' F 0.6698(4) 0.4655(4) 0.2136(5) 0.206(5) Uiso 0.436(6) 1 d D U P H 2
F28' F 0.6679(4) 0.5263(4) 0.2103(5) 0.204(5) Uiso 0.436(6) 1 d D U P H 2
B8 B 0.9317(5) 0.5413(5) 0.2215(6) 0.250(7) Uiso 0.4 1 d D U P I 1
F29 F 0.9441(6) 0.5189(6) 0.2002(7) 0.244(8) Uiso 0.4 1 d D U P I 1
F30 F 0.8990(5) 0.5488(7) 0.2000(7) 0.256(7) Uiso 0.4 1 d D U P I 1
F31 F 0.9327(6) 0.5244(6) 0.2553(6) 0.240(8) Uiso 0.4 1 d D U P I 1
F32 F 0.9501(6) 0.5719(5) 0.2315(7) 0.231(8) Uiso 0.4 1 d D U P I 1
B8' B 0.9100(8) 0.5440(9) 0.2114(10) 0.250(7) Uiso 0.2 1 d D U P J 2
F29' F 0.9056(13) 0.5633(13) 0.1781(12) 0.260(11) Uiso 0.2 1 d D U P J 2
F32' F 0.9302(11) 0.5628(12) 0.2432(12) 0.253(9) Uiso 0.2 1 d D U P J 2
F30' F 0.8796(9) 0.5383(13) 0.2145(14) 0.247(12) Uiso 0.2 1 d D U P J 2
F31' F 0.9235(12) 0.5118(10) 0.2087(15) 0.247(9) Uiso 0.2 1 d D U P J 2
B9 B 0.7029(3) 0.7828(3) 0.3908(3) 0.202(6) Uiso 1 1 d D U . . .
F33 F 0.7188(4) 0.7780(5) 0.3646(5) 0.212(6) Uiso 0.549(11) 1 d D U P K 1
F34 F 0.7116(4) 0.8153(3) 0.4095(4) 0.174(5) Uiso 0.549(11) 1 d D U P K 1
F35 F 0.7148(4) 0.7551(4) 0.4169(5) 0.206(6) Uiso 0.549(11) 1 d D U P K 1
F36 F 0.6695(3) 0.7819(4) 0.3744(5) 0.198(6) Uiso 0.549(11) 1 d D U P K 1
F33' F 0.6897(5) 0.7957(5) 0.3526(4) 0.217(7) Uiso 0.451(11) 1 d D U P K 2
F34' F 0.6743(4) 0.7760(5) 0.3987(6) 0.181(6) Uiso 0.451(11) 1 d D U P K 2
F35' F 0.7221(5) 0.8067(5) 0.4172(5) 0.199(7) Uiso 0.451(11) 1 d D U P K 2
F36' F 0.7214(4) 0.7542(4) 0.3892(7) 0.210(7) Uiso 0.451(11) 1 d D U P K 2
B10 B 0.9785(3) 0.2826(3) 0.0585(3) 0.212(6) Uiso 1 1 d D U . . .
F37 F 0.9630(4) 0.2671(4) 0.0810(4) 0.189(5) Uiso 0.563(10) 1 d D U P L 1
F38 F 0.9528(4) 0.3046(4) 0.0344(5) 0.243(7) Uiso 0.563(10) 1 d D U P L 1
F39 F 0.9872(4) 0.2618(5) 0.0341(5) 0.211(6) Uiso 0.563(10) 1 d D U P L 1
F40 F 1.0024(3) 0.3062(4) 0.0794(4) 0.178(5) Uiso 0.563(10) 1 d D U P L 1
F37' F 1.0011(4) 0.2934(5) 0.0937(4) 0.177(6) Uiso 0.437(10) 1 d D U P L 2
F38' F 0.9470(3) 0.2879(6) 0.0571(6) 0.208(7) Uiso 0.437(10) 1 d D U P L 2
F39' F 0.9845(6) 0.2950(6) 0.0265(5) 0.232(7) Uiso 0.437(10) 1 d D U P L 2
F40' F 0.9836(5) 0.2463(4) 0.0577(7) 0.237(8) Uiso 0.437(10) 1 d D U P L 2
B11 B 0.7860(4) 0.8094(5) 0.1664(5) 0.253(10) Uiso 0.5 1 d D U P M 1
F41 F 0.7766(5) 0.7799(4) 0.1437(5) 0.224(7) Uiso 0.5 1 d D U P M 1
F42 F 0.7829(5) 0.8377(4) 0.1420(5) 0.233(7) Uiso 0.5 1 d D U P M 1
F43 F 0.7650(5) 0.8133(6) 0.1870(7) 0.307(11) Uiso 0.5 1 d D U P M 1
F44 F 0.8179(4) 0.8061(5) 0.1924(5) 0.220(7) Uiso 0.5 1 d D U P M 1
B12 B 0.9097(5) 0.3623(5) 0.2866(6) 0.179(11) Uiso 0.25 1 d D U P . .
F45 F 0.9385(6) 0.3568(8) 0.2792(9) 0.216(12) Uiso 0.25 1 d D U P . .
F46 F 0.9040(6) 0.3346(5) 0.3074(6) 0.149(8) Uiso 0.25 1 d D U P . .
F47 F 0.9120(5) 0.3926(5) 0.3078(6) 0.133(7) Uiso 0.25 1 d D U P . .
F48 F 0.8832(6) 0.3648(7) 0.2520(6) 0.173(9) Uiso 0.25 1 d D U P . .
B13 B 0.7002(4) 0.3323(5) 0.5279(5) 0.248(10) Uiso 0.5 1 d D U P N 1
F49 F 0.7062(5) 0.3108(5) 0.5601(5) 0.263(9) Uiso 0.5 1 d D U P N 1
F50 F 0.7124(5) 0.3187(6) 0.5011(6) 0.272(9) Uiso 0.5 1 d D U P N 1
F51 F 0.7162(5) 0.3635(5) 0.5405(7) 0.301(11) Uiso 0.5 1 d D U P N 1
F52 F 0.6668(3) 0.3370(4) 0.5104(4) 0.182(5) Uiso 0.5 1 d D U P N 1
B14 B 0.9004(7) 0.4603(7) 0.4574(7) 0.205(13) Uiso 0.2 1 d D U P . .
F53 F 0.9085(6) 0.4845(6) 0.4870(7) 0.116(7) Uiso 0.2 1 d D U P . .
F54 F 0.9130(11) 0.4277(7) 0.4715(12) 0.240(16) Uiso 0.2 1 d D U P . .
F55 F 0.8665(7) 0.4582(11) 0.4394(11) 0.227(15) Uiso 0.2 1 d D U P . .
F56 F 0.9137(11) 0.4702(11) 0.4299(10) 0.253(17) Uiso 0.2 1 d D U P . .
B15 B 0.9248(5) 0.6274(5) 0.3976(6) 0.185(11) Uiso 0.3 1 d D U P O 1
F58 F 0.9143(6) 0.6573(5) 0.3755(6) 0.165(7) Uiso 0.3 1 d D U P O 1
F57 F 0.9195(6) 0.6301(6) 0.4323(6) 0.189(9) Uiso 0.3 1 d D U P O 1
F60 F 0.9070(7) 0.5996(6) 0.3766(8) 0.235(12) Uiso 0.3 1 d D U P O 1
F59 F 0.9578(5) 0.6233(9) 0.4039(10) 0.282(13) Uiso 0.3 1 d D U P O 1
B15' B 0.9583(7) 0.5537(8) 0.3971(9) 0.202(13) Uiso 0.2 1 d D U P P 2
F57' F 0.9630(11) 0.5885(8) 0.3905(14) 0.253(14) Uiso 0.2 1 d D U P P 2
F58' F 0.9355(9) 0.5395(13) 0.3639(10) 0.274(18) Uiso 0.2 1 d D U P P 2
F59' F 0.9482(10) 0.5488(11) 0.4283(11) 0.227(15) Uiso 0.2 1 d D U P P 2
F60' F 0.9882(7) 0.5370(8) 0.4054(9) 0.151(10) Uiso 0.2 1 d D U P P 2
N1S N 0.5829(4) 0.3490(4) 0.1573(4) 0.110(4) Uiso 0.5 1 d D U P . .
C1S C 0.5864(5) 0.3728(5) 0.1754(5) 0.104(5) Uiso 0.5 1 d D U P . .
C2S C 0.5887(8) 0.4071(6) 0.1938(9) 0.196(12) Uiso 0.5 1 d D U P . .
H2SA H 0.591308 0.425339 0.176082 0.294 Uiso 0.5 1 d R U P . .
H2SB H 0.607981 0.407554 0.218229 0.294 Uiso 0.5 1 d R U P . .
H2SC H 0.568516 0.411646 0.199477 0.294 Uiso 0.5 1 d R U P . .
N2S N 0.5344(7) 0.3694(7) 0.2340(8) 0.206(10) Uiso 0.5 1 d D U P . .
C3S C 0.5109(7) 0.3561(7) 0.2107(8) 0.151(8) Uiso 0.5 1 d D U P . .
C4S C 0.4810(7) 0.3598(10) 0.1757(9) 0.232(15) Uiso 0.5 1 d D U P . .
H4SA H 0.475758 0.384330 0.170590 0.348 Uiso 0.5 1 d R U P . .
H4SB H 0.462223 0.347720 0.177914 0.348 Uiso 0.5 1 d R U P . .
H4SC H 0.486492 0.349908 0.154601 0.348 Uiso 0.5 1 d R U P . .
N3S N 0.6546(5) 0.7136(6) 0.6077(7) 0.168(7) Uiso 0.5 1 d D U P . .
C5S C 0.6681(5) 0.6888(6) 0.6059(6) 0.122(6) Uiso 0.5 1 d D U P . .
C6S C 0.6954(6) 0.6641(7) 0.6079(9) 0.179(10) Uiso 0.5 1 d D U P . .
H6SA H 0.685971 0.641769 0.595583 0.269 Uiso 0.5 1 calc R U P . .
H6SB H 0.709132 0.659988 0.635366 0.269 Uiso 0.5 1 calc R U P . .
H6SC H 0.709044 0.674351 0.594159 0.269 Uiso 0.5 1 calc R U P . .
C8S C 0.7407(7) 0.4964(7) 0.2719(6) 0.158(9) Uiso 0.5 1 d D U P . .
H8S1 H 0.729985 0.474714 0.275843 0.236 Uiso 0.5 1 calc R U P . .
H8S2 H 0.727685 0.516756 0.274485 0.236 Uiso 0.5 1 calc R U P . .
H8S3 H 0.763112 0.497863 0.291546 0.236 Uiso 0.5 1 calc R U P . .
C7S C 0.7427(6) 0.4962(7) 0.2332(7) 0.147(8) Uiso 0.5 1 d D U P . .
N4S N 0.7339(7) 0.4944(8) 0.1995(7) 0.215(11) Uiso 0.5 1 d D U P . .
N5S N 0.7277(7) 0.6533(7) 0.3971(8) 0.210(10) Uiso 0.5 1 d D U P . .
C9S C 0.7390(7) 0.6719(7) 0.3798(8) 0.160(9) Uiso 0.5 1 d D U P . .
C10S C 0.7603(6) 0.6926(7) 0.3662(7) 0.154(8) Uiso 0.5 1 d D U P . .
H10A H 0.752928 0.691125 0.337665 0.232 Uiso 0.5 1 calc R U P . .
H10N H 0.783064 0.683905 0.377763 0.232 Uiso 0.5 1 calc R U P . .
H10O H 0.759403 0.717210 0.374003 0.232 Uiso 0.5 1 calc R U P . .
N6S N 0.7627(6) 0.6874(6) 0.1612(7) 0.169(8) Uiso 0.5 1 d D U P Q 1
C11S C 0.7451(10) 0.7076(10) 0.1685(13) 0.200(11) Uiso 0.5 1 d D U P Q 1
C12S C 0.7236(8) 0.7323(8) 0.1790(10) 0.190(11) Uiso 0.5 1 d D U P Q 1
H12X H 0.732093 0.756276 0.179509 0.285 Uiso 0.5 1 calc R U P Q 1
H12Y H 0.723130 0.726264 0.204855 0.285 Uiso 0.5 1 calc R U P Q 1
H12Z H 0.701046 0.730896 0.159553 0.285 Uiso 0.5 1 calc R U P Q 1
C14S C 0.7711(6) 0.3976(7) 0.4627(8) 0.157(9) Uiso 0.5 1 d D U P R 2
H14A H 0.760462 0.420384 0.453931 0.236 Uiso 0.5 1 calc R U P R 2
H14B H 0.783483 0.390571 0.445881 0.236 Uiso 0.5 1 calc R U P R 2
H14C H 0.786460 0.399523 0.489793 0.236 Uiso 0.5 1 calc R U P R 2
C13S C 0.7462(7) 0.3715(8) 0.4603(9) 0.187(11) Uiso 0.5 1 d D U P R 2
N7S N 0.7369(12) 0.3442(10) 0.4697(15) 0.36(2) Uiso 0.5 1 d D U P R 2
N8S N 0.5786(6) 0.6454(6) 0.1687(7) 0.166(7) Uiso 0.5 1 d D U P . .
C15S C 0.5895(7) 0.6216(7) 0.1576(8) 0.165(9) Uiso 0.5 1 d D U P . .
C16S C 0.5961(13) 0.5898(10) 0.1409(15) 0.31(2) Uiso 0.5 1 d D U P . .
H16A H 0.607520 0.576816 0.164358 0.472 Uiso 0.5 1 d R U P . .
H16B H 0.609349 0.590306 0.124629 0.472 Uiso 0.5 1 d R U P . .
H16C H 0.575216 0.578723 0.127049 0.472 Uiso 0.5 1 d R U P . .
C1U C 0.5234(6) 0.6774(6) 0.4680(7) 0.167(9) Uiso 0.5 1 d G U P S 1
H1U H 0.505368 0.689375 0.449256 0.200 Uiso 0.5 1 calc R U P S 1
C2U C 0.5175(5) 0.6481(7) 0.4873(8) 0.189(11) Uiso 0.5 1 d G U P S 1
H2U H 0.495397 0.640037 0.481798 0.227 Uiso 0.5 1 calc R U P S 1
C3U C 0.5438(7) 0.6305(6) 0.5146(7) 0.187(11) Uiso 0.5 1 d G U P S 1
H3U H 0.539784 0.610442 0.527848 0.225 Uiso 0.5 1 calc R U P S 1
C4U C 0.5761(6) 0.6422(7) 0.5227(8) 0.223(12) Uiso 0.5 1 d G U P S 1
H4U H 0.594142 0.630185 0.541355 0.267 Uiso 0.5 1 calc R U P S 1
C5U C 0.5820(5) 0.6715(8) 0.5033(9) 0.201(11) Uiso 0.5 1 d G U P S 1
H5U H 0.604114 0.679523 0.508813 0.241 Uiso 0.5 1 calc R U P S 1
C6U C 0.5557(7) 0.6891(6) 0.4760(8) 0.175(9) Uiso 0.5 1 d G U P S 1
H6U H 0.559727 0.709119 0.462764 0.211 Uiso 0.5 1 calc R U P S 1
C1V C 0.5105(5) 0.6511(6) 0.4699(7) 0.177(10) Uiso 0.5 1 d G U P T 2
H1V H 0.489374 0.639978 0.461377 0.212 Uiso 0.5 1 calc R U P T 2
C2V C 0.5378(6) 0.6342(5) 0.4966(7) 0.185(10) Uiso 0.5 1 d G U P T 2
H2V H 0.535267 0.611611 0.506398 0.221 Uiso 0.5 1 calc R U P T 2
C3V C 0.5687(5) 0.6504(6) 0.5091(7) 0.183(10) Uiso 0.5 1 d G U P T 2
H3V H 0.587317 0.638885 0.527407 0.220 Uiso 0.5 1 calc R U P T 2
C4V C 0.5723(5) 0.6835(6) 0.4949(7) 0.162(9) Uiso 0.5 1 d G U P T 2
H4V H 0.593474 0.694526 0.503396 0.194 Uiso 0.5 1 calc R U P T 2
C5V C 0.5451(6) 0.7003(5) 0.4681(7) 0.159(9) Uiso 0.5 1 d G U P T 2
H5V H 0.547581 0.722894 0.458375 0.190 Uiso 0.5 1 calc R U P T 2
C6V C 0.5142(5) 0.6841(6) 0.4556(6) 0.161(9) Uiso 0.5 1 d G U P T 2
H6V H 0.495531 0.695621 0.437365 0.193 Uiso 0.5 1 calc R U P T 2
C7U C 0.3825(4) 0.6438(4) 0.2215(5) 0.145(7) Uiso 0.5 1 d G U P . .
H7U H 0.397050 0.634484 0.209590 0.174 Uiso 0.5 1 calc R U P . .
C8U C 0.3714(4) 0.6783(4) 0.2141(4) 0.139(7) Uiso 0.5 1 d G U P . .
H8U H 0.378470 0.692659 0.197254 0.167 Uiso 0.5 1 calc R U P . .
C9U C 0.3501(4) 0.6919(4) 0.2315(5) 0.136(7) Uiso 0.5 1 d G U P . .
H9U H 0.342522 0.715555 0.226532 0.163 Uiso 0.5 1 calc R U P . .
C10U C 0.3397(4) 0.6710(5) 0.2563(5) 0.166(9) Uiso 0.5 1 d G U P . .
H10U H 0.325155 0.680277 0.268145 0.199 Uiso 0.5 1 calc R U P . .
C11U C 0.3508(5) 0.6364(5) 0.2636(5) 0.204(12) Uiso 0.5 1 d G U P . .
H11U H 0.343735 0.622103 0.280481 0.245 Uiso 0.5 1 calc R U P . .
C12U C 0.3721(5) 0.6228(3) 0.2462(6) 0.180(10) Uiso 0.5 1 d G U P . .
H12U H 0.379682 0.599205 0.251204 0.216 Uiso 0.5 1 calc R U P . .
C13U C 0.7770(4) 0.2433(4) 0.6102(5) 0.159(8) Uiso 0.5 1 d G U P . .
H13U H 0.776304 0.262818 0.593641 0.191 Uiso 0.5 1 calc R U P . .
C14U C 0.7759(4) 0.2092(4) 0.5960(4) 0.136(7) Uiso 0.5 1 d G U P . .
H14U H 0.774358 0.205420 0.569732 0.163 Uiso 0.5 1 calc R U P . .
C15U C 0.7770(4) 0.1807(3) 0.6203(5) 0.131(7) Uiso 0.5 1 d G U P . .
H15U H 0.776177 0.157413 0.610547 0.157 Uiso 0.5 1 calc R U P . .
C16U C 0.7792(4) 0.1863(4) 0.6587(4) 0.147(8) Uiso 0.5 1 d G U P . .
H16U H 0.779941 0.166804 0.675273 0.176 Uiso 0.5 1 calc R U P . .
C17U C 0.7804(4) 0.2204(5) 0.6729(4) 0.165(9) Uiso 0.5 1 d G U P . .
H17U H 0.781888 0.224201 0.699183 0.198 Uiso 0.5 1 calc R U P . .
C18U C 0.7793(4) 0.2489(3) 0.6487(5) 0.166(9) Uiso 0.5 1 d G U P . .
H18U H 0.780068 0.272208 0.658367 0.199 Uiso 0.5 1 calc R U P . .
C19U C 0.7303(3) 0.2620(3) -0.1265(4) 0.212(7) Uiso 1 1 d G U . . .
H19U H 0.732972 0.283894 -0.113052 0.255 Uiso 1 1 calc R U . . .
C20U C 0.7343(3) 0.2307(4) -0.1058(3) 0.203(6) Uiso 1 1 d G U . . .
H20U H 0.739771 0.231055 -0.078190 0.244 Uiso 1 1 calc R U . . .
C21U C 0.7304(3) 0.1987(3) -0.1254(4) 0.203(6) Uiso 1 1 d G U . . .
H21U H 0.733137 0.177248 -0.111232 0.243 Uiso 1 1 calc R U . . .
C22U C 0.7224(3) 0.1981(3) -0.1657(4) 0.201(6) Uiso 1 1 d G U . . .
H22U H 0.719702 0.176279 -0.179135 0.241 Uiso 1 1 calc R U . . .
C23U C 0.7184(3) 0.2295(4) -0.1864(3) 0.203(6) Uiso 1 1 d G U . . .
H23U H 0.712903 0.229116 -0.213997 0.244 Uiso 1 1 calc R U . . .
C24U C 0.7223(3) 0.2615(3) -0.1668(4) 0.221(7) Uiso 1 1 d G U . . .
H24U H 0.719538 0.282924 -0.180956 0.266 Uiso 1 1 calc R U . . .
C25U C 0.8481(9) 0.1500(10) 0.2058(9) 0.34(2) Uiso 0.5 1 d G U P . .
H25U H 0.839194 0.133783 0.219324 0.411 Uiso 0.5 1 calc R U P . .
C26U C 0.8397(7) 0.1854(11) 0.2043(9) 0.270(17) Uiso 0.5 1 d G U P . .
H26U H 0.824996 0.193405 0.216759 0.324 Uiso 0.5 1 calc R U P . .
C27U C 0.8527(8) 0.2091(7) 0.1846(9) 0.238(15) Uiso 0.5 1 d G U P . .
H27U H 0.846934 0.233295 0.183559 0.285 Uiso 0.5 1 calc R U P . .
C28U C 0.8742(8) 0.1974(10) 0.1664(8) 0.284(18) Uiso 0.5 1 d G U P . .
H28U H 0.883070 0.213562 0.152925 0.341 Uiso 0.5 1 calc R U P . .
C29U C 0.8826(7) 0.1620(11) 0.1679(9) 0.273(17) Uiso 0.5 1 d G U P . .
H29W H 0.897270 0.153941 0.155490 0.328 Uiso 0.5 1 calc R U P . .
C30U C 0.8696(9) 0.1383(7) 0.1876(11) 0.31(2) Uiso 0.5 1 d G U P . .
H30W H 0.875332 0.114051 0.188689 0.370 Uiso 0.5 1 calc R U P . .
C31U C 0.7813(4) 0.8359(3) 0.5209(4) 0.120(6) Uiso 0.5 1 d G U P U 1
H31W H 0.779474 0.817872 0.502217 0.144 Uiso 0.5 1 calc R U P U 1
C32U C 0.7742(3) 0.8286(3) 0.5544(4) 0.127(6) Uiso 0.5 1 d G U P U 1
H32W H 0.767555 0.805605 0.558601 0.152 Uiso 0.5 1 calc R U P U 1
C33U C 0.7769(4) 0.8550(4) 0.5817(3) 0.122(6) Uiso 0.5 1 d G U P U 1
H33W H 0.772023 0.850026 0.604542 0.147 Uiso 0.5 1 calc R U P U 1
C34U C 0.7866(4) 0.8887(3) 0.5754(4) 0.147(8) Uiso 0.5 1 d G U P U 1
H34W H 0.788409 0.906715 0.594100 0.176 Uiso 0.5 1 calc R U P U 1
C35U C 0.7937(4) 0.8960(3) 0.5420(5) 0.145(7) Uiso 0.5 1 d G U P U 1
H35U H 0.800328 0.918983 0.537716 0.174 Uiso 0.5 1 calc R U P U 1
C36U C 0.7910(4) 0.8696(4) 0.5147(4) 0.152(8) Uiso 0.5 1 d G U P U 1
H36U H 0.795860 0.874562 0.491775 0.182 Uiso 0.5 1 calc R U P U 1
C37U C 0.7203(5) 0.5882(6) 0.4547(6) 0.211(5) Uiso 0.600(11) 1 d G U P V 1
H37U H 0.719052 0.573566 0.433134 0.253 Uiso 0.600(11) 1 calc R U P V 1
C38U C 0.7294(5) 0.6233(6) 0.4549(5) 0.209(5) Uiso 0.600(11) 1 d G U P V 1
H38U H 0.734400 0.632672 0.433523 0.251 Uiso 0.600(11) 1 calc R U P V 1
C39U C 0.7312(5) 0.6447(4) 0.4864(7) 0.210(5) Uiso 0.600(11) 1 d G U P V 1
H39U H 0.737478 0.668732 0.486608 0.253 Uiso 0.600(11) 1 calc R U P V 1
C40U C 0.7240(6) 0.6310(6) 0.5178(6) 0.208(5) Uiso 0.600(11) 1 d G U P V 1
H40U H 0.725208 0.645686 0.539303 0.250 Uiso 0.600(11) 1 calc R U P V 1
C41U C 0.7148(5) 0.5959(6) 0.5175(6) 0.210(5) Uiso 0.600(11) 1 d G U P V 1
H41U H 0.709859 0.586580 0.538916 0.252 Uiso 0.600(11) 1 calc R U P V 1
C42U C 0.7130(5) 0.5745(4) 0.4860(7) 0.212(5) Uiso 0.600(11) 1 d G U P V 1
H42U H 0.706780 0.550520 0.485831 0.255 Uiso 0.600(11) 1 calc R U P V 1
C37V C 0.7240(8) 0.5946(9) 0.4851(7) 0.210(5) Uiso 0.400(11) 1 d G U P V 2
H37V H 0.720591 0.592615 0.457989 0.252 Uiso 0.400(11) 1 calc R U P V 2
C38V C 0.7236(8) 0.5648(7) 0.5068(10) 0.211(5) Uiso 0.400(11) 1 d G U P V 2
H38V H 0.719788 0.542309 0.494575 0.253 Uiso 0.400(11) 1 calc R U P V 2
C39V C 0.7286(7) 0.5677(7) 0.5464(10) 0.211(5) Uiso 0.400(11) 1 d G U P V 2
H39V H 0.728269 0.547315 0.561254 0.253 Uiso 0.400(11) 1 calc R U P V 2
C40V C 0.7341(7) 0.6006(9) 0.5643(7) 0.210(5) Uiso 0.400(11) 1 d G U P V 2
H40V H 0.737553 0.602629 0.591348 0.251 Uiso 0.400(11) 1 calc R U P V 2
C41V C 0.7346(8) 0.6305(7) 0.5425(10) 0.208(5) Uiso 0.400(11) 1 d G U P V 2
H41V H 0.738357 0.652935 0.554762 0.250 Uiso 0.400(11) 1 calc R U P V 2
C42V C 0.7295(8) 0.6275(7) 0.5029(10) 0.209(5) Uiso 0.400(11) 1 d G U P V 2
H42V H 0.729875 0.647930 0.488083 0.250 Uiso 0.400(11) 1 calc R U P V 2
C43U C 0.7514(7) 0.7575(7) 0.1559(8) 0.208(12) Uiso 0.5 1 d G U P W 2
H43U H 0.747079 0.780083 0.164207 0.249 Uiso 0.5 1 calc R U P W 2
C44U C 0.7690(6) 0.7544(7) 0.1307(8) 0.205(12) Uiso 0.5 1 d G U P W 2
H44U H 0.776757 0.774953 0.121823 0.246 Uiso 0.5 1 calc R U P W 2
C45U C 0.7753(6) 0.7214(9) 0.1186(7) 0.251(15) Uiso 0.5 1 d G U P W 2
H45U H 0.787335 0.719307 0.101419 0.302 Uiso 0.5 1 calc R U P W 2
C46U C 0.7639(8) 0.6914(6) 0.1317(9) 0.218(13) Uiso 0.5 1 d G U P W 2
H46U H 0.768233 0.668793 0.123397 0.262 Uiso 0.5 1 calc R U P W 2
C47U C 0.7463(9) 0.6944(7) 0.1569(10) 0.248(17) Uiso 0.5 1 d G U P W 2
H47U H 0.738554 0.673922 0.165780 0.298 Uiso 0.5 1 calc R U P W 2
C48U C 0.7400(8) 0.7275(10) 0.1690(9) 0.244(15) Uiso 0.5 1 d G U P W 2
H48U H 0.727976 0.729568 0.186185 0.292 Uiso 0.5 1 calc R U P W 2
C49U C 0.8826(8) 0.4575(11) -0.0315(11) 0.177(17) Uiso 0.25 1 d G U P X 2
H49U H 0.863652 0.452489 -0.024723 0.213 Uiso 0.25 1 calc R U P X 2
C50U C 0.8957(10) 0.4913(9) -0.0266(10) 0.158(15) Uiso 0.25 1 d G U P X 2
H50U H 0.885782 0.509410 -0.016575 0.190 Uiso 0.25 1 calc R U P X 2
C51U C 0.9233(10) 0.4986(9) -0.0365(12) 0.188(19) Uiso 0.25 1 d G U P X 2
H51U H 0.932331 0.521719 -0.033199 0.226 Uiso 0.25 1 calc R U P X 2
C52U C 0.9379(8) 0.4721(12) -0.0512(12) 0.196(19) Uiso 0.25 1 d G U P X 2
H52U H 0.956752 0.477107 -0.057970 0.235 Uiso 0.25 1 calc R U P X 2
C53U C 0.9247(10) 0.4383(10) -0.0561(11) 0.181(18) Uiso 0.25 1 d G U P X 2
H53U H 0.934623 0.420186 -0.066117 0.217 Uiso 0.25 1 calc R U P X 2
C54U C 0.8971(10) 0.4310(8) -0.0462(12) 0.187(19) Uiso 0.25 1 d G U P X 2
H54U H 0.888074 0.407876 -0.049494 0.224 Uiso 0.25 1 calc R U P X 2

loop_
_atom_site_aniso_label
_atom_site_aniso_U_11
_atom_site_aniso_U_22
_atom_site_aniso_U_33
_atom_site_aniso_U_23
_atom_site_aniso_U_13
_atom_site_aniso_U_12
Fe1 0.0958(9) 0.0999(9) 0.1096(9) 0.0108(7) 0.0257(7) -0.0129(7)
Fe2 0.1052(9) 0.0825(8) 0.1000(9) -0.0022(6) 0.0266(7) 0.0168(7)
Fe3 0.0971(9) 0.0907(9) 0.1287(11) 0.0159(7) 0.0269(8) -0.0149(7)
Fe4 0.0878(9) 0.1020(9) 0.1316(11) -0.0325(8) 0.0390(8) -0.0165(7)
Fe5 0.0834(10) 0.1270(12) 0.2136(19) 0.0447(12) 0.0079(11) -0.0087(9)
Fe6 0.1048(11) 0.1170(11) 0.1611(14) -0.0101(10) 0.0313(10) 0.0010(8)
Fe7 0.0918(11) 0.1508(15) 0.239(2) 0.0627(16) 0.0145(13) 0.0073(10)
Fe8 0.1111(12) 0.1508(16) 0.228(2) -0.0693(15) 0.0447(13) -0.0170(11)
F1B 0.413(15) 0.206(8) 0.129(5) -0.007(5) 0.096(7) 0.060(9)
F2B 0.167(6) 0.232(7) 0.098(4) -0.008(4) 0.038(4) -0.013(5)
N1B 0.107(5) 0.103(5) 0.109(5) 0.000(4) 0.028(4) -0.019(4)
N2B 0.078(4) 0.108(5) 0.096(4) 0.012(3) 0.018(4) -0.014(4)
N3B 0.110(5) 0.077(4) 0.096(4) -0.001(3) 0.021(4) 0.019(3)
N4B 0.109(5) 0.084(5) 0.096(4) -0.001(3) 0.024(4) 0.012(4)
N5B 0.087(5) 0.159(7) 0.102(4) 0.007(5) 0.019(4) 0.019(4)
N6B 0.086(5) 0.165(7) 0.104(4) 0.012(5) 0.023(4) 0.026(4)
C1B 0.141(8) 0.121(7) 0.108(6) 0.004(5) 0.034(5) -0.005(5)
C2B 0.234(13) 0.209(13) 0.117(8) -0.029(7) 0.047(8) -0.082(10)
C3B 0.284(16) 0.211(14) 0.128(9) -0.039(9) 0.051(9) -0.059(12)
C4B 0.267(16) 0.182(13) 0.125(8) -0.018(8) 0.061(9) 0.023(10)
C5B 0.226(14) 0.283(18) 0.153(10) -0.033(9) 0.094(10) -0.018(11)
C6B 0.173(11) 0.254(14) 0.143(9) -0.039(9) 0.070(8) -0.045(9)
C7B 0.100(6) 0.106(5) 0.098(5) 0.011(4) 0.026(5) -0.013(5)
C8B 0.087(5) 0.101(5) 0.097(5) 0.006(4) 0.020(4) -0.014(4)
C9B 0.096(6) 0.102(5) 0.100(5) 0.008(4) 0.019(5) -0.012(5)
C10B 0.091(6) 0.108(6) 0.104(5) 0.004(4) 0.022(5) -0.006(5)
C11B 0.070(5) 0.118(5) 0.098(4) 0.010(4) 0.016(4) -0.006(4)
C12B 0.079(5) 0.115(5) 0.098(5) 0.011(4) 0.019(5) -0.009(5)
C13B 0.080(5) 0.115(6) 0.100(4) 0.009(4) 0.020(4) 0.000(4)
C14B 0.083(5) 0.117(6) 0.106(4) 0.012(5) 0.023(4) 0.004(4)
C15B 0.086(5) 0.119(6) 0.109(4) 0.012(5) 0.028(4) 0.009(4)
C16B 0.090(5) 0.118(7) 0.106(4) 0.008(5) 0.025(4) 0.013(4)
C17B 0.098(6) 0.090(6) 0.102(4) 0.002(4) 0.023(4) 0.017(4)
C18B 0.101(6) 0.112(7) 0.104(4) 0.007(4) 0.025(4) 0.012(4)
C19B 0.116(7) 0.147(8) 0.111(5) 0.008(6) 0.029(5) -0.014(6)
C20B 0.133(8) 0.139(8) 0.108(5) 0.002(6) 0.028(5) -0.020(6)
C21B 0.120(6) 0.103(6) 0.104(5) -0.006(5) 0.031(4) -0.003(5)
C22B 0.119(7) 0.100(6) 0.101(4) -0.001(5) 0.026(5) 0.005(5)
C23B 0.105(6) 0.105(5) 0.094(5) -0.007(4) 0.026(5) 0.012(5)
C24B 0.114(7) 0.122(6) 0.109(5) -0.016(4) 0.034(6) 0.013(6)
C25B 0.118(7) 0.146(7) 0.107(5) -0.028(5) 0.033(6) 0.015(7)
C26B 0.127(8) 0.162(7) 0.094(5) -0.011(5) 0.022(6) 0.001(8)
C27B 0.140(8) 0.141(7) 0.100(5) 0.005(5) 0.027(6) 0.001(7)
C28B 0.121(7) 0.116(5) 0.100(5) 0.001(4) 0.027(6) 0.007(6)
C29B 0.086(5) 0.151(6) 0.113(6) 0.012(6) 0.023(4) 0.019(5)
C30B 0.141(9) 0.153(7) 0.130(7) 0.029(6) 0.039(6) 0.041(7)
C31B 0.167(9) 0.146(8) 0.143(7) 0.035(6) 0.058(6) 0.048(8)
C32B 0.174(9) 0.114(7) 0.149(7) 0.015(6) 0.057(6) 0.022(7)
C33B 0.155(9) 0.123(6) 0.133(7) 0.006(6) 0.045(6) 0.019(6)
C34B 0.107(6) 0.121(6) 0.121(7) 0.013(5) 0.037(5) 0.024(5)
F1C 0.213(7) 0.105(4) 0.188(6) 0.027(4) 0.053(5) 0.023(4)
F2C 0.198(7) 0.097(4) 0.207(7) 0.014(4) 0.059(5) 0.008(4)
N1C 0.105(5) 0.083(4) 0.099(5) -0.008(3) 0.020(4) 0.014(4)
N2C 0.103(5) 0.088(4) 0.098(5) -0.006(3) 0.026(4) 0.013(4)
N3C 0.095(5) 0.095(4) 0.126(5) 0.023(4) 0.025(4) -0.007(4)
N4C 0.111(6) 0.093(4) 0.133(6) 0.018(4) 0.030(4) -0.022(4)
N5C 0.107(4) 0.096(4) 0.119(5) 0.005(4) 0.032(5) -0.005(4)
N6C 0.108(5) 0.096(4) 0.131(6) 0.011(4) 0.025(5) -0.013(3)
C1C 0.109(6) 0.088(5) 0.115(6) 0.001(4) 0.025(4) 0.019(4)
C2C 0.099(6) 0.116(6) 0.142(8) 0.022(5) 0.026(5) 0.010(5)
C3C 0.105(7) 0.125(6) 0.155(9) 0.037(6) 0.031(6) 0.030(5)
C4C 0.143(8) 0.101(5) 0.163(9) 0.018(6) 0.043(6) 0.023(5)
C5C 0.153(9) 0.100(6) 0.192(11) 0.014(6) 0.008(7) -0.006(6)
C6C 0.147(8) 0.090(5) 0.169(9) 0.002(6) -0.006(7) 0.004(5)
C7C 0.104(7) 0.098(5) 0.106(7) -0.006(4) 0.025(5) 0.018(5)
C8C 0.107(6) 0.099(5) 0.104(6) -0.008(4) 0.031(5) 0.010(5)
C9C 0.115(7) 0.113(6) 0.118(7) -0.002(5) 0.042(5) 0.017(5)
C10C 0.118(7) 0.114(6) 0.127(7) 0.002(5) 0.047(6) 0.007(5)
C11C 0.112(6) 0.102(5) 0.113(6) -0.002(4) 0.034(5) 0.002(4)
C12C 0.100(6) 0.094(5) 0.104(6) 0.000(4) 0.027(5) 0.005(5)
C13C 0.111(5) 0.102(5) 0.111(6) 0.002(4) 0.032(5) -0.005(4)
C14C 0.110(5) 0.112(5) 0.127(7) -0.001(5) 0.042(5) -0.007(4)
C15C 0.120(5) 0.108(5) 0.131(7) 0.008(5) 0.047(6) -0.009(4)
C16C 0.104(5) 0.102(4) 0.109(6) 0.008(5) 0.025(5) -0.017(4)
C17C 0.083(5) 0.101(5) 0.124(6) 0.017(4) 0.028(4) -0.005(4)
C18C 0.100(5) 0.096(4) 0.123(6) 0.017(4) 0.028(4) -0.014(4)
C19C 0.125(7) 0.107(6) 0.122(7) 0.012(5) 0.011(5) -0.014(5)
C20C 0.116(7) 0.101(5) 0.134(7) 0.018(5) 0.006(5) -0.008(5)
C21C 0.096(6) 0.092(5) 0.135(7) 0.022(4) 0.012(5) -0.013(4)
C22C 0.106(6) 0.093(5) 0.131(7) 0.026(4) 0.021(5) -0.009(4)
C23C 0.098(6) 0.092(4) 0.140(7) 0.019(4) 0.026(6) -0.011(5)
C24C 0.129(8) 0.096(5) 0.149(7) 0.025(5) 0.037(6) -0.005(6)
C25C 0.153(9) 0.095(5) 0.157(8) 0.025(5) 0.046(8) -0.007(6)
C26C 0.147(9) 0.098(5) 0.162(9) 0.016(5) 0.038(8) -0.002(6)
C27C 0.138(8) 0.110(5) 0.157(8) 0.009(5) 0.044(7) 0.000(6)
C28C 0.116(7) 0.107(5) 0.153(7) 0.019(5) 0.036(7) 0.004(6)
C29C 0.118(6) 0.138(9) 0.227(11) -0.005(8) 0.070(8) -0.001(6)
C30C 0.214(12) 0.154(11) 0.316(15) 0.002(9) 0.176(11) 0.004(9)
C31C 0.260(14) 0.143(10) 0.329(16) -0.009(9) 0.207(13) -0.025(9)
C32C 0.287(15) 0.141(9) 0.253(13) -0.013(9) 0.177(12) -0.034(10)
C33C 0.254(13) 0.135(8) 0.217(10) 0.009(8) 0.154(11) -0.026(9)
C34C 0.142(8) 0.122(7) 0.194(9) 0.001(7) 0.088(8) -0.021(6)
F1D 0.224(7) 0.140(5) 0.158(5) 0.007(4) 0.088(5) -0.012(5)
F2D 0.192(8) 0.424(15) 0.212(8) -0.093(9) 0.126(7) -0.022(9)
N1D 0.108(5) 0.092(5) 0.130(5) 0.007(4) 0.030(4) -0.013(4)
N2D 0.102(5) 0.093(5) 0.126(6) 0.012(4) 0.026(4) -0.013(4)
N3D 0.095(5) 0.099(5) 0.139(6) -0.024(4) 0.038(4) -0.014(4)
N4D 0.093(5) 0.114(6) 0.148(6) -0.038(4) 0.043(4) -0.009(4)
N5D 0.118(5) 0.156(7) 0.125(6) -0.007(5) 0.027(4) -0.038(5)
N6D 0.123(6) 0.164(8) 0.133(6) -0.013(6) 0.036(5) -0.042(6)
C1D 0.114(6) 0.099(6) 0.131(6) 0.008(5) 0.037(5) -0.020(5)
C2D 0.131(7) 0.124(8) 0.128(6) 0.011(6) 0.034(5) -0.019(6)
C3D 0.143(7) 0.144(9) 0.126(6) 0.010(6) 0.036(6) -0.033(7)
C4D 0.159(8) 0.123(8) 0.143(7) 0.002(7) 0.059(6) -0.023(7)
C5D 0.134(7) 0.162(10) 0.155(7) 0.006(8) 0.055(5) -0.003(7)
C6D 0.117(6) 0.154(9) 0.145(7) -0.004(7) 0.042(6) -0.013(6)
C7D 0.115(7) 0.096(6) 0.138(7) 0.005(5) 0.038(6) -0.021(5)
C8D 0.110(7) 0.089(5) 0.131(7) 0.008(4) 0.031(5) -0.017(5)
C9D 0.132(8) 0.103(6) 0.134(7) 0.000(5) 0.037(6) -0.034(6)
C10D 0.129(8) 0.101(6) 0.127(7) -0.001(5) 0.032(6) -0.028(5)
C11D 0.109(6) 0.106(6) 0.117(6) 0.013(4) 0.018(5) -0.010(5)
C12D 0.105(7) 0.102(5) 0.119(7) 0.014(5) 0.021(5) -0.016(5)
C13D 0.104(5) 0.115(7) 0.115(5) 0.012(5) 0.019(4) -0.013(5)
C14D 0.100(5) 0.111(6) 0.127(6) 0.005(5) 0.020(4) -0.007(5)
C15D 0.105(5) 0.126(7) 0.129(6) -0.002(5) 0.027(5) -0.011(5)
C16D 0.108(6) 0.136(8) 0.129(6) -0.003(6) 0.026(5) -0.016(5)
C17D 0.090(6) 0.106(7) 0.133(6) -0.016(5) 0.029(5) -0.020(5)
C18D 0.105(6) 0.136(8) 0.131(6) -0.007(5) 0.026(5) -0.017(5)
C19D 0.119(7) 0.159(10) 0.160(9) 0.008(7) 0.031(6) 0.002(7)
C20D 0.114(8) 0.167(10) 0.166(9) 0.001(7) 0.033(6) 0.016(7)
C21D 0.101(6) 0.116(7) 0.151(7) -0.019(6) 0.034(5) 0.000(5)
C22D 0.100(7) 0.131(9) 0.164(8) -0.027(6) 0.040(6) 0.003(6)
C23D 0.103(7) 0.170(8) 0.151(7) -0.058(6) 0.048(6) -0.013(7)
C24D 0.126(9) 0.192(8) 0.183(10) -0.072(8) 0.062(7) -0.001(8)
C25D 0.146(11) 0.270(12) 0.204(13) -0.094(11) 0.080(9) -0.001(12)
C26D 0.134(10) 0.309(13) 0.185(12) -0.076(11) 0.087(9) -0.026(13)
C27D 0.129(9) 0.269(12) 0.184(11) -0.062(9) 0.082(8) -0.051(10)
C28D 0.105(7) 0.190(8) 0.163(9) -0.047(7) 0.060(6) -0.030(8)
C29D 0.102(5) 0.165(7) 0.135(8) -0.018(7) 0.030(5) -0.019(6)
C30D 0.128(8) 0.176(8) 0.191(11) -0.044(8) 0.066(8) -0.063(7)
C31D 0.167(8) 0.161(9) 0.189(11) -0.031(8) 0.074(9) -0.062(8)
C32D 0.180(9) 0.136(8) 0.183(11) -0.007(7) 0.073(9) -0.017(8)
C33D 0.158(9) 0.142(7) 0.171(10) -0.019(7) 0.064(8) -0.031(7)
C34D 0.128(8) 0.143(7) 0.141(7) -0.016(6) 0.030(6) -0.028(6)
F1E 0.407(14) 0.125(5) 0.267(10) -0.061(5) 0.182(10) -0.095(7)
F2E 0.158(5) 0.104(4) 0.208(6) 0.005(4) 0.031(5) -0.025(4)
N1E 0.111(6) 0.104(5) 0.141(5) -0.039(4) 0.052(5) -0.026(4)
N2E 0.087(5) 0.099(4) 0.133(5) -0.038(4) 0.034(4) -0.020(4)
N3E 0.125(5) 0.105(5) 0.128(6) 0.009(4) 0.049(5) -0.014(4)
N4E 0.094(5) 0.099(4) 0.132(6) 0.017(4) 0.034(4) -0.012(4)
N5E 0.133(6) 0.106(5) 0.157(7) -0.018(5) 0.040(5) -0.017(4)
N6E 0.141(7) 0.106(5) 0.165(8) -0.003(5) 0.042(5) -0.016(4)
C1E 0.149(7) 0.101(6) 0.153(8) -0.042(5) 0.059(7) -0.035(5)
C2E 0.188(9) 0.120(8) 0.195(12) -0.015(7) 0.048(9) -0.023(6)
C3E 0.257(12) 0.121(8) 0.193(12) -0.017(8) 0.059(11) -0.033(8)
C4E 0.272(13) 0.124(9) 0.187(14) -0.046(7) 0.097(11) -0.067(8)
C5E 0.206(11) 0.149(9) 0.205(14) -0.057(7) 0.103(9) -0.078(8)
C6E 0.149(7) 0.125(7) 0.209(11) -0.050(7) 0.089(7) -0.047(6)
C7E 0.117(7) 0.115(6) 0.141(6) -0.043(5) 0.054(7) -0.037(6)
C8E 0.119(7) 0.119(6) 0.129(5) -0.036(4) 0.045(6) -0.029(6)
C9E 0.141(8) 0.128(6) 0.125(5) -0.038(5) 0.048(7) -0.025(6)
C10E 0.150(9) 0.129(6) 0.123(6) -0.034(5) 0.051(6) -0.030(7)
C11E 0.117(7) 0.124(5) 0.130(6) -0.028(4) 0.043(6) -0.026(5)
C12E 0.104(6) 0.106(5) 0.124(5) -0.030(5) 0.040(6) -0.016(5)
C13E 0.136(7) 0.108(5) 0.126(7) -0.025(4) 0.047(5) -0.011(5)
C14E 0.168(8) 0.123(6) 0.127(7) -0.030(5) 0.029(5) -0.003(5)
C15E 0.183(9) 0.118(6) 0.129(7) -0.009(5) 0.031(6) 0.005(6)
C16E 0.159(8) 0.114(5) 0.143(8) -0.008(5) 0.049(5) -0.011(5)
C17E 0.130(7) 0.105(5) 0.114(7) 0.010(5) 0.034(6) -0.015(5)
C18E 0.167(8) 0.109(5) 0.157(8) 0.000(6) 0.076(7) -0.018(5)
C19E 0.187(9) 0.121(7) 0.233(13) -0.023(8) 0.117(10) -0.019(6)
C20E 0.178(10) 0.118(7) 0.248(13) -0.014(8) 0.131(10) -0.023(6)
C21E 0.134(7) 0.104(5) 0.181(9) 0.011(6) 0.077(7) -0.008(5)
C22E 0.115(7) 0.111(6) 0.162(9) 0.010(6) 0.060(7) -0.012(5)
C23E 0.085(5) 0.099(5) 0.122(6) 0.017(4) 0.019(5) -0.012(4)
C24E 0.107(7) 0.105(5) 0.128(6) 0.025(5) 0.030(5) -0.006(5)
C25E 0.119(7) 0.106(5) 0.147(7) 0.033(5) 0.034(7) -0.010(6)
C26E 0.111(7) 0.101(5) 0.151(8) 0.010(5) 0.017(7) -0.017(6)
C27E 0.118(7) 0.115(6) 0.139(7) -0.001(5) 0.026(6) -0.019(6)
C28E 0.106(7) 0.114(5) 0.122(6) 0.013(5) 0.025(6) -0.017(5)
C29E 0.209(11) 0.161(10) 0.147(8) -0.028(8) -0.005(7) -0.016(8)
C30E 0.38(2) 0.184(13) 0.129(8) -0.032(8) -0.004(11) -0.018(13)
C31E 0.44(2) 0.206(15) 0.134(11) -0.007(9) 0.017(14) 0.012(14)
C32E 0.43(2) 0.204(13) 0.141(12) -0.008(9) 0.101(14) 0.026(14)
C33E 0.39(2) 0.189(12) 0.126(10) 0.001(8) 0.063(11) 0.021(13)
C34E 0.291(16) 0.145(8) 0.125(8) -0.004(6) 0.025(8) 0.031(10)
F1F 0.59(3) 0.36(2) 0.62(3) -0.026(19) 0.45(3) -0.07(2)
F2F 0.225(10) 0.315(13) 0.252(11) 0.092(9) 0.068(8) -0.008(9)
N1F 0.148(9) 0.160(8) 0.273(12) -0.074(8) 0.075(8) -0.013(7)
N2F 0.110(8) 0.153(8) 0.258(13) -0.057(7) 0.032(7) -0.005(6)
N3F 0.111(7) 0.187(10) 0.217(10) 0.063(8) 0.002(6) 0.017(7)
N4F 0.106(7) 0.134(7) 0.209(8) 0.046(6) 0.003(5) 0.004(5)
N5F 0.158(9) 0.301(16) 0.316(16) 0.082(13) 0.081(9) 0.073(11)
N6F 0.186(11) 0.290(16) 0.307(16) 0.077(12) 0.099(10) 0.110(11)
C1F 0.233(13) 0.184(13) 0.341(18) -0.071(10) 0.142(12) -0.036(13)
C2F 0.240(13) 0.27(2) 0.40(2) -0.062(15) 0.165(14) -0.066(15)
C3F 0.312(17) 0.29(2) 0.46(3) -0.082(17) 0.223(16) -0.093(18)
C4F 0.397(18) 0.27(2) 0.44(3) -0.059(17) 0.278(19) -0.06(2)
C5F 0.395(18) 0.24(2) 0.43(2) -0.012(15) 0.240(19) 0.00(2)
C6F 0.291(15) 0.220(19) 0.37(2) -0.014(13) 0.209(14) 0.057(13)
C7F 0.139(11) 0.156(8) 0.263(14) -0.083(9) 0.049(9) -0.019(9)
C8F 0.110(9) 0.154(9) 0.271(14) -0.065(8) 0.039(8) -0.003(8)
C9F 0.141(11) 0.170(9) 0.310(18) -0.041(10) 0.063(10) 0.013(10)
C10F 0.148(12) 0.174(10) 0.299(18) -0.032(10) 0.056(10) 0.022(10)
C11F 0.133(10) 0.181(10) 0.288(14) -0.022(9) 0.051(8) 0.019(9)
C12F 0.118(10) 0.166(9) 0.262(15) -0.052(9) 0.040(9) -0.001(9)
C13F 0.149(9) 0.225(13) 0.301(14) 0.020(10) 0.064(9) 0.056(10)
C14F 0.143(9) 0.234(15) 0.292(15) 0.008(11) 0.040(8) 0.038(10)
C15F 0.169(10) 0.242(13) 0.309(15) 0.040(11) 0.060(10) 0.067(11)
C16F 0.169(10) 0.264(17) 0.287(13) 0.052(11) 0.068(10) 0.072(11)
C17F 0.128(10) 0.212(14) 0.255(13) 0.045(12) 0.029(8) 0.028(10)
C18F 0.157(10) 0.223(15) 0.264(11) 0.030(11) 0.045(9) 0.027(10)
C19F 0.153(10) 0.257(17) 0.248(12) 0.010(13) 0.033(9) 0.020(11)
C20F 0.145(10) 0.203(14) 0.230(11) 0.020(11) 0.019(8) 0.001(10)
C21F 0.120(8) 0.195(12) 0.220(9) 0.036(10) 0.009(7) 0.007(8)
C22F 0.115(9) 0.162(11) 0.219(9) 0.033(9) 0.005(7) -0.004(8)
C23F 0.103(7) 0.144(7) 0.207(8) 0.052(7) 0.003(6) 0.000(7)
C24F 0.102(8) 0.163(8) 0.211(11) 0.041(7) 0.009(7) -0.002(8)
C25F 0.145(10) 0.190(9) 0.209(11) 0.049(8) 0.020(8) 0.005(9)
C26F 0.171(12) 0.212(10) 0.218(12) 0.057(9) 0.026(9) -0.019(11)
C27F 0.173(11) 0.181(9) 0.223(11) 0.065(8) 0.015(8) -0.033(10)
C28F 0.150(9) 0.158(7) 0.207(10) 0.055(7) 0.000(7) -0.021(8)
C29F 0.133(8) 0.248(12) 0.292(16) -0.014(12) 0.020(9) 0.021(10)
C30F 0.179(12) 0.251(14) 0.302(17) 0.015(12) 0.060(12) 0.058(11)
C31F 0.230(13) 0.269(13) 0.342(18) 0.027(13) 0.066(13) 0.019(14)
C32F 0.239(13) 0.270(15) 0.329(18) 0.000(13) 0.066(14) -0.001(14)
C33F 0.231(14) 0.238(11) 0.316(17) 0.026(13) 0.056(12) 0.032(14)
C34F 0.180(12) 0.227(12) 0.315(14) 0.039(10) 0.034(11) 0.052(11)
F1G 0.330(16) 0.233(11) 0.57(3) 0.000(14) 0.136(17) 0.128(11)
F2G 0.163(7) 0.143(5) 0.379(13) -0.086(6) 0.074(8) 0.022(5)
N1G 0.123(8) 0.167(8) 0.251(10) 0.049(8) 0.032(9) 0.038(7)
N2G 0.100(6) 0.119(6) 0.245(9) 0.050(6) 0.016(7) 0.009(5)
N3G 0.117(6) 0.134(5) 0.161(7) 0.000(6) 0.031(6) -0.001(5)
N4G 0.120(7) 0.127(5) 0.179(8) -0.025(5) 0.053(6) -0.006(5)
N5G 0.131(6) 0.151(7) 0.266(11) 0.005(7) 0.007(7) 0.007(6)
N6G 0.145(7) 0.149(7) 0.270(11) 0.001(7) 0.003(7) 0.007(6)
C1G 0.163(10) 0.166(10) 0.298(13) 0.044(9) 0.029(11) 0.078(8)
C2G 0.209(13) 0.204(15) 0.42(2) -0.035(15) 0.053(17) 0.044(10)
C3G 0.240(15) 0.207(15) 0.51(3) -0.052(16) 0.051(19) 0.073(12)
C4G 0.264(16) 0.236(16) 0.50(3) -0.009(16) 0.07(2) 0.118(13)
C5G 0.243(15) 0.234(16) 0.48(3) 0.030(15) 0.11(2) 0.121(12)
C6G 0.214(11) 0.206(13) 0.43(2) 0.051(13) 0.116(15) 0.092(10)
C7G 0.141(11) 0.163(9) 0.255(10) 0.066(9) 0.043(11) 0.058(9)
C8G 0.104(8) 0.149(8) 0.237(9) 0.061(7) 0.023(9) 0.025(7)
C9G 0.143(11) 0.156(8) 0.242(9) 0.061(8) 0.021(11) 0.033(9)
C10G 0.143(10) 0.154(8) 0.230(9) 0.059(7) 0.033(9) 0.020(8)
C11G 0.112(8) 0.131(6) 0.232(9) 0.044(6) 0.017(8) -0.003(6)
C12G 0.095(7) 0.128(7) 0.231(9) 0.041(7) -0.003(8) -0.008(7)
C13G 0.127(7) 0.134(7) 0.251(12) 0.027(7) -0.005(8) -0.005(6)
C14G 0.134(7) 0.141(8) 0.259(13) 0.019(7) -0.002(8) 0.001(6)
C15G 0.151(8) 0.147(8) 0.238(10) 0.015(7) 0.001(7) 0.005(6)
C16G 0.141(8) 0.125(6) 0.272(14) 0.025(7) -0.005(7) -0.003(6)
C17G 0.121(8) 0.125(6) 0.177(10) -0.004(8) 0.017(7) -0.004(5)
C18G 0.127(8) 0.139(6) 0.215(12) 0.021(7) 0.011(8) -0.011(6)
C19G 0.155(9) 0.153(7) 0.235(13) 0.029(10) 0.044(10) -0.017(7)
C20G 0.148(10) 0.161(7) 0.261(14) 0.014(11) 0.072(10) -0.022(7)
C21G 0.137(8) 0.141(6) 0.201(11) 0.004(8) 0.060(8) -0.007(6)
C22G 0.124(8) 0.144(6) 0.188(11) -0.018(8) 0.058(8) -0.011(6)
C23G 0.104(7) 0.132(6) 0.189(9) -0.040(5) 0.047(8) -0.011(6)
C24G 0.138(9) 0.161(7) 0.197(8) -0.061(6) 0.056(8) -0.018(7)
C25G 0.147(11) 0.180(9) 0.237(12) -0.082(7) 0.059(12) -0.001(10)
C26G 0.129(9) 0.130(7) 0.265(13) -0.074(7) 0.055(12) -0.004(8)
C27G 0.125(8) 0.127(7) 0.239(11) -0.034(7) 0.048(9) 0.012(7)
C28G 0.104(7) 0.120(6) 0.198(9) -0.032(6) 0.043(8) 0.010(6)
C29G 0.135(8) 0.182(12) 0.271(13) 0.010(11) -0.022(10) 0.016(8)
C30G 0.219(15) 0.201(16) 0.272(15) 0.016(10) -0.027(12) 0.043(13)
C31G 0.287(19) 0.235(18) 0.272(15) 0.003(13) -0.021(17) 0.048(15)
C32G 0.33(2) 0.223(15) 0.283(17) 0.023(13) 0.041(17) 0.053(16)
C33G 0.318(19) 0.203(14) 0.252(12) -0.009(13) 0.031(15) 0.038(14)
C34G 0.195(11) 0.185(10) 0.236(11) -0.014(8) -0.014(9) 0.020(9)
F1H 0.50(2) 0.374(19) 0.183(10) 0.038(10) 0.069(11) -0.110(17)
F2H 0.174(7) 0.300(11) 0.225(8) 0.069(7) 0.058(7) -0.016(8)
N1H 0.155(8) 0.151(7) 0.156(8) -0.028(5) 0.047(6) -0.036(6)
N2H 0.100(6) 0.123(6) 0.169(7) -0.015(4) 0.046(6) -0.001(5)
N3H 0.091(5) 0.123(6) 0.210(7) 0.036(7) 0.009(6) 0.001(5)
N4H 0.090(6) 0.146(7) 0.209(7) 0.049(6) 0.021(6) -0.012(5)
N5H 0.099(6) 0.207(10) 0.229(8) 0.033(9) 0.044(6) -0.014(6)
N6H 0.110(7) 0.211(11) 0.231(8) 0.046(9) 0.030(7) -0.028(6)
C1H 0.234(12) 0.216(12) 0.152(10) -0.011(7) 0.018(9) -0.091(11)
C2H 0.312(14) 0.275(19) 0.175(13) -0.001(10) 0.083(12) -0.099(14)
C3H 0.380(17) 0.245(18) 0.210(17) 0.010(12) 0.103(14) -0.080(19)
C4H 0.390(18) 0.205(17) 0.193(15) -0.010(11) 0.105(14) -0.027(18)
C5H 0.353(16) 0.26(2) 0.224(17) 0.058(12) 0.080(14) 0.007(17)
C6H 0.277(12) 0.236(16) 0.177(14) 0.020(10) 0.070(11) 0.028(14)
C7H 0.179(11) 0.163(8) 0.168(8) -0.041(6) 0.057(9) -0.048(9)
C8H 0.137(9) 0.135(7) 0.184(7) -0.032(5) 0.065(8) -0.022(7)
C9H 0.180(11) 0.139(7) 0.222(9) -0.044(7) 0.104(10) -0.025(8)
C10H 0.163(11) 0.120(8) 0.242(9) -0.022(6) 0.101(10) -0.006(8)
C11H 0.104(7) 0.125(7) 0.216(7) -0.001(6) 0.060(7) 0.001(6)
C12H 0.096(7) 0.123(6) 0.182(8) -0.007(6) 0.047(7) 0.005(6)
C13H 0.095(7) 0.132(8) 0.226(7) 0.024(7) 0.042(6) 0.003(5)
C14H 0.102(7) 0.136(8) 0.223(7) 0.016(7) 0.048(6) 0.003(5)
C15H 0.105(7) 0.144(8) 0.225(7) 0.024(8) 0.044(7) -0.003(6)
C16H 0.095(7) 0.161(10) 0.227(7) 0.041(8) 0.034(6) -0.002(6)
C17H 0.087(7) 0.140(9) 0.211(7) 0.032(9) 0.015(7) -0.013(6)
C18H 0.104(7) 0.140(9) 0.222(7) 0.041(8) 0.025(6) 0.000(6)
C19H 0.103(7) 0.176(11) 0.226(8) 0.014(11) 0.020(7) 0.012(7)
C20H 0.099(8) 0.196(12) 0.224(8) 0.032(12) 0.012(8) 0.023(8)
C21H 0.091(7) 0.162(10) 0.211(7) 0.038(9) 0.014(6) 0.000(6)
C22H 0.091(7) 0.164(11) 0.214(7) 0.054(9) 0.017(7) -0.002(7)
C23H 0.080(6) 0.161(7) 0.207(8) 0.054(6) 0.017(7) -0.020(7)
C24H 0.121(8) 0.169(8) 0.226(9) 0.067(7) 0.044(9) 0.005(8)
C25H 0.134(9) 0.195(9) 0.233(10) 0.075(8) 0.050(10) -0.007(10)
C26H 0.135(9) 0.224(10) 0.217(10) 0.050(8) 0.044(10) -0.027(11)
C27H 0.128(9) 0.204(9) 0.219(10) 0.028(8) 0.033(10) -0.045(10)
C28H 0.104(8) 0.179(8) 0.208(9) 0.034(7) 0.017(9) -0.044(8)
C29H 0.114(8) 0.162(8) 0.243(11) -0.003(9) 0.045(7) -0.018(7)
C30H 0.186(12) 0.155(9) 0.270(15) -0.008(8) 0.068(11) -0.021(9)
C31H 0.245(16) 0.156(10) 0.301(16) 0.003(11) 0.079(12) -0.022(13)
C32H 0.227(15) 0.142(11) 0.311(16) 0.030(11) 0.088(12) 0.000(11)
C33H 0.217(15) 0.150(9) 0.292(15) 0.037(12) 0.070(13) 0.002(10)
C34H 0.136(9) 0.149(8) 0.241(12) 0.037(8) 0.046(9) -0.019(7)
F1I 0.199(8) 0.155(6) 0.371(13) -0.034(7) 0.113(8) -0.033(6)
F2I 0.222(9) 0.161(6) 0.366(14) -0.097(8) 0.014(9) -0.003(7)
N1I 0.085(6) 0.122(6) 0.202(9) 0.033(5) 0.010(5) -0.002(5)
N2I 0.091(6) 0.127(6) 0.232(10) 0.032(6) 0.018(6) -0.016(5)
N3I 0.108(6) 0.181(7) 0.173(8) -0.070(6) 0.065(5) -0.046(6)
N4I 0.116(7) 0.169(7) 0.212(11) -0.066(6) 0.037(7) 0.006(6)
N5I 0.125(6) 0.158(8) 0.351(15) -0.040(9) 0.066(9) -0.011(6)
N6I 0.136(7) 0.158(8) 0.349(14) -0.043(9) 0.082(9) -0.015(6)
C1I 0.103(6) 0.115(6) 0.211(9) 0.033(5) 0.021(6) -0.001(5)
C2I 0.108(7) 0.124(8) 0.258(13) 0.009(7) 0.013(7) -0.006(6)
C3I 0.126(8) 0.146(9) 0.257(14) -0.002(8) 0.026(9) -0.019(6)
C4I 0.150(9) 0.129(9) 0.296(16) 0.005(8) 0.064(9) -0.012(7)
C5I 0.134(8) 0.143(10) 0.319(17) 0.009(9) 0.049(9) 0.023(8)
C6I 0.117(7) 0.149(9) 0.281(15) 0.013(8) 0.021(8) 0.016(7)
C7I 0.084(7) 0.128(7) 0.205(11) 0.029(6) 0.011(6) -0.012(6)
C8I 0.094(8) 0.131(7) 0.216(11) 0.027(6) 0.025(7) -0.014(6)
C9I 0.132(10) 0.153(8) 0.244(14) 0.001(8) 0.054(8) -0.038(9)
C10I 0.149(10) 0.152(8) 0.259(14) 0.004(9) 0.067(9) -0.028(9)
C11I 0.117(9) 0.146(7) 0.277(14) 0.012(7) 0.050(8) -0.019(6)
C12I 0.106(8) 0.134(7) 0.257(14) 0.026(8) 0.035(8) -0.018(8)
C13I 0.126(6) 0.141(7) 0.333(15) 0.003(8) 0.065(10) -0.013(6)
C14I 0.128(6) 0.162(9) 0.341(17) -0.002(10) 0.086(9) -0.022(6)
C15I 0.144(7) 0.171(9) 0.346(16) -0.013(10) 0.111(10) -0.014(6)
C16I 0.138(7) 0.161(7) 0.338(16) -0.029(9) 0.099(10) -0.016(6)
C17I 0.147(9) 0.161(7) 0.240(12) -0.055(8) 0.108(8) -0.023(7)
C18I 0.148(10) 0.173(7) 0.271(14) -0.041(8) 0.109(8) -0.015(7)
C19I 0.161(11) 0.184(8) 0.277(14) -0.034(9) 0.102(8) -0.002(8)
C20I 0.159(11) 0.190(9) 0.223(12) -0.033(8) 0.074(8) 0.005(8)
C21I 0.128(9) 0.175(7) 0.207(11) -0.051(7) 0.054(6) 0.006(7)
C22I 0.133(10) 0.170(7) 0.195(12) -0.079(7) 0.040(8) -0.004(7)
C23I 0.131(10) 0.165(7) 0.256(14) -0.089(7) 0.035(9) -0.003(8)
C24I 0.187(13) 0.178(9) 0.284(16) -0.099(9) 0.061(11) 0.002(10)
C25I 0.181(14) 0.179(9) 0.293(18) -0.111(10) 0.029(12) -0.002(12)
C26I 0.156(13) 0.160(8) 0.318(19) -0.091(10) 0.016(12) 0.004(11)
C27I 0.159(12) 0.169(8) 0.341(18) -0.083(10) 0.053(12) -0.015(10)
C28I 0.138(11) 0.167(8) 0.319(16) -0.089(10) 0.067(10) -0.021(9)
C29I 0.127(7) 0.210(14) 0.381(19) 0.003(13) 0.091(10) -0.025(8)
C30I 0.193(13) 0.201(16) 0.44(2) -0.028(13) 0.158(14) -0.055(12)
C31I 0.228(16) 0.247(18) 0.46(2) -0.045(15) 0.182(15) -0.052(13)
C32I 0.262(18) 0.230(15) 0.44(2) -0.041(15) 0.176(17) -0.060(15)
C33I 0.241(16) 0.219(14) 0.41(2) -0.053(15) 0.184(16) -0.041(13)
C34I 0.166(10) 0.218(12) 0.39(2) -0.032(14) 0.144(14) -0.002(10)
F1J 0.102(4) 0.217(8) 0.287(10) -0.042(7) 0.057(5) -0.019(4)
F2J 0.146(7) 0.379(17) 0.371(15) 0.107(13) 0.071(8) 0.085(9)
N1J 0.097(4) 0.100(5) 0.124(6) 0.000(4) 0.026(4) -0.018(4)
N2J 0.091(4) 0.086(4) 0.123(5) 0.019(4) 0.020(4) -0.012(3)
N3J 0.092(5) 0.152(7) 0.209(9) 0.063(6) 0.014(6) -0.006(5)
N4J 0.105(6) 0.184(8) 0.245(11) 0.075(8) 0.021(6) 0.002(5)
N5J 0.111(5) 0.193(9) 0.161(6) 0.043(7) 0.029(5) 0.000(6)
N6J 0.120(5) 0.212(10) 0.184(8) 0.072(8) 0.038(6) 0.043(7)
C1J 0.096(5) 0.107(6) 0.130(7) 0.006(5) 0.021(5) -0.012(4)
C2J 0.097(5) 0.132(7) 0.165(9) -0.018(7) 0.025(6) -0.007(5)
C3J 0.102(6) 0.162(9) 0.200(11) -0.035(8) 0.034(7) -0.011(5)
C4J 0.101(6) 0.170(9) 0.189(11) -0.023(9) 0.039(7) -0.014(6)
C5J 0.100(6) 0.145(8) 0.160(9) -0.009(7) 0.025(6) -0.028(6)
C6J 0.100(5) 0.122(6) 0.128(7) -0.004(6) 0.028(6) -0.021(5)
C7J 0.093(5) 0.093(6) 0.120(7) 0.005(5) 0.016(5) -0.012(4)
C8J 0.091(5) 0.084(5) 0.115(6) 0.013(4) 0.012(4) -0.015(4)
C9J 0.103(5) 0.096(6) 0.116(7) 0.024(5) 0.019(5) -0.007(5)
C10J 0.098(5) 0.106(6) 0.140(8) 0.029(5) 0.020(5) -0.020(4)
C11J 0.094(5) 0.115(7) 0.156(8) 0.040(6) 0.024(5) -0.017(4)
C12J 0.096(5) 0.094(6) 0.149(8) 0.031(5) 0.029(5) -0.008(5)
C13J 0.094(5) 0.145(8) 0.159(6) 0.046(7) 0.028(5) -0.016(5)
C14J 0.103(5) 0.172(10) 0.155(6) 0.020(7) 0.023(4) -0.013(7)
C15J 0.110(6) 0.208(11) 0.173(7) 0.014(9) 0.035(5) 0.006(8)
C16J 0.103(5) 0.174(9) 0.186(7) 0.066(8) 0.030(5) 0.004(6)
C17J 0.093(5) 0.149(8) 0.194(10) 0.052(7) 0.018(6) -0.005(5)
C18J 0.099(5) 0.151(8) 0.202(9) 0.059(7) 0.026(5) -0.004(5)
C19J 0.104(5) 0.160(9) 0.208(10) 0.063(8) 0.022(7) -0.010(5)
C20J 0.107(5) 0.151(8) 0.220(11) 0.055(7) 0.035(7) -0.013(6)
C21J 0.100(5) 0.159(8) 0.212(10) 0.062(7) 0.018(7) -0.012(5)
C22J 0.104(6) 0.176(9) 0.247(12) 0.067(9) 0.033(8) -0.007(6)
C23J 0.125(8) 0.199(10) 0.251(11) 0.054(10) 0.029(7) 0.012(7)
C24J 0.102(8) 0.283(17) 0.250(11) 0.029(13) -0.004(8) 0.020(9)
C25J 0.119(10) 0.36(2) 0.290(14) 0.046(18) 0.013(10) 0.058(12)
C26J 0.118(10) 0.281(19) 0.310(15) 0.048(17) 0.031(10) 0.026(10)
C27J 0.116(9) 0.232(16) 0.294(13) 0.014(14) 0.027(9) -0.004(9)
C28J 0.136(10) 0.208(14) 0.269(12) 0.020(13) 0.035(9) 0.010(9)
C29J 0.137(8) 0.177(10) 0.153(7) 0.009(7) 0.026(6) -0.015(8)
C30J 0.193(12) 0.198(12) 0.168(10) -0.017(8) 0.056(9) -0.040(9)
C31J 0.253(14) 0.186(13) 0.214(15) 0.014(10) 0.093(10) 0.019(10)
C32J 0.295(16) 0.170(12) 0.258(18) 0.004(12) 0.076(14) 0.037(10)
C33J 0.228(13) 0.229(13) 0.271(17) 0.013(13) 0.110(12) 0.058(12)
C34J 0.175(11) 0.218(11) 0.227(10) 0.010(12) 0.095(9) 0.000(10)
F1K 0.116(4) 0.185(7) 0.228(7) -0.036(5) 0.001(4) 0.057(4)
F2K 0.111(5) 0.383(14) 0.259(10) -0.048(10) 0.000(5) -0.034(7)
N1K 0.104(4) 0.086(4) 0.111(5) -0.010(4) 0.025(4) 0.014(4)
N2K 0.095(4) 0.076(4) 0.103(5) 0.000(3) 0.027(3) 0.016(3)
N3K 0.094(4) 0.106(5) 0.158(6) -0.010(5) 0.034(4) 0.005(4)
N4K 0.093(5) 0.134(7) 0.169(7) -0.010(6) 0.030(5) 0.006(4)
C1K 0.107(5) 0.099(6) 0.119(6) -0.016(5) 0.018(5) 0.022(5)
C2K 0.116(6) 0.197(11) 0.145(9) 0.014(7) 0.034(6) 0.028(7)
C3K 0.112(6) 0.232(14) 0.178(11) 0.005(8) 0.035(7) 0.027(8)
C4K 0.108(6) 0.135(10) 0.171(9) -0.025(6) 0.016(6) 0.045(6)
C5K 0.132(6) 0.161(11) 0.196(11) 0.038(8) 0.015(7) 0.044(8)
C6K 0.117(6) 0.173(11) 0.176(10) 0.047(8) 0.016(7) 0.017(7)
C7K 0.102(5) 0.094(6) 0.128(7) -0.025(5) 0.015(5) 0.012(4)
C8K 0.096(5) 0.086(5) 0.119(6) -0.013(4) 0.024(4) 0.009(4)
C9K 0.108(6) 0.098(6) 0.143(7) -0.030(5) 0.019(5) 0.016(5)
C10K 0.098(5) 0.097(6) 0.134(7) -0.018(5) 0.034(5) 0.007(4)
C11K 0.090(5) 0.102(6) 0.120(6) -0.004(4) 0.033(4) 0.014(4)
C12K 0.093(5) 0.096(5) 0.102(6) -0.006(4) 0.029(4) 0.011(4)
C17K 0.089(5) 0.102(6) 0.157(7) 0.001(6) 0.037(5) -0.001(5)
C18K 0.092(6) 0.111(7) 0.146(7) 0.008(5) 0.031(5) 0.013(5)
C19K 0.095(6) 0.163(9) 0.165(8) -0.014(7) 0.038(5) 0.012(6)
C20K 0.097(5) 0.184(11) 0.173(8) -0.030(8) 0.040(5) 0.018(7)
C21K 0.094(5) 0.148(9) 0.168(7) -0.016(7) 0.036(5) 0.011(6)
C22K 0.097(5) 0.164(10) 0.176(8) -0.012(8) 0.036(5) 0.013(7)
C23K 0.101(6) 0.153(8) 0.195(9) -0.013(8) 0.024(6) -0.004(5)
C24K 0.121(8) 0.171(8) 0.241(14) 0.003(10) -0.021(8) 0.005(6)
C25K 0.108(8) 0.228(11) 0.258(16) 0.034(12) -0.004(8) -0.007(7)
C26K 0.109(8) 0.254(12) 0.238(15) -0.020(13) 0.009(8) -0.022(7)
C27K 0.123(8) 0.220(11) 0.323(19) -0.058(13) 0.032(9) -0.030(8)
C28K 0.119(7) 0.164(8) 0.295(16) -0.037(11) 0.028(9) -0.019(6)
F1L 0.111(4) 0.256(9) 0.241(8) 0.087(7) -0.019(5) -0.049(5)
F2L 0.225(9) 0.179(7) 0.280(10) 0.020(7) -0.124(8) -0.027(6)
N1L 0.097(5) 0.136(6) 0.209(8) 0.049(6) 0.000(5) -0.007(4)
N2L 0.094(5) 0.133(6) 0.194(8) 0.041(5) 0.009(5) -0.016(4)
N3L 0.086(4) 0.101(5) 0.125(5) 0.020(4) 0.028(3) -0.004(4)
N4L 0.092(4) 0.106(5) 0.111(5) 0.010(4) 0.020(3) -0.017(4)
N5L 0.109(6) 0.244(12) 0.193(7) 0.049(10) 0.015(5) -0.063(7)
N6L 0.108(6) 0.246(11) 0.171(7) 0.077(8) 0.008(5) -0.034(7)
C1L 0.108(5) 0.142(8) 0.183(8) 0.033(6) 0.019(5) -0.004(5)
C2L 0.126(6) 0.215(10) 0.194(9) 0.010(7) 0.034(6) -0.009(7)
C3L 0.120(6) 0.235(11) 0.220(10) 0.012(8) 0.037(7) 0.002(8)
C4L 0.113(5) 0.163(9) 0.196(9) 0.039(6) 0.019(6) -0.024(7)
C5L 0.134(6) 0.161(9) 0.192(9) 0.021(7) 0.018(6) -0.012(7)
C6L 0.118(6) 0.158(9) 0.204(9) 0.010(6) 0.028(6) -0.006(6)
C7L 0.113(6) 0.144(7) 0.200(9) 0.052(7) 0.003(6) -0.008(5)
C8L 0.106(6) 0.135(7) 0.202(9) 0.050(6) 0.007(5) -0.008(5)
C9L 0.120(6) 0.142(8) 0.215(10) 0.055(7) 0.007(6) -0.014(6)
C10L 0.118(6) 0.155(8) 0.218(10) 0.060(7) 0.014(6) -0.019(6)
C11L 0.113(5) 0.146(8) 0.193(8) 0.045(6) 0.009(5) -0.029(5)
C12L 0.103(5) 0.143(7) 0.176(8) 0.036(6) 0.010(5) -0.020(5)
C13L 0.118(5) 0.191(11) 0.192(7) 0.048(10) 0.007(5) -0.045(7)
C14L 0.116(6) 0.259(14) 0.183(7) 0.016(10) 0.009(5) -0.020(10)
C15L 0.106(6) 0.276(15) 0.181(7) 0.023(11) 0.009(5) 0.006(9)
C16L 0.096(6) 0.206(11) 0.168(6) 0.077(8) 0.002(5) -0.019(7)
C17L 0.081(5) 0.112(7) 0.144(7) 0.033(5) 0.019(4) -0.008(5)
C18L 0.091(5) 0.149(8) 0.152(6) 0.050(6) 0.016(5) -0.009(5)
C19L 0.099(6) 0.170(9) 0.139(7) 0.058(7) 0.018(5) -0.018(6)
C20L 0.108(6) 0.164(9) 0.131(7) 0.046(6) 0.022(5) -0.028(6)
C21L 0.093(5) 0.127(7) 0.111(6) 0.021(5) 0.022(4) -0.022(5)
C22L 0.098(6) 0.137(8) 0.120(6) 0.021(5) 0.019(4) -0.024(5)
C23L 0.109(6) 0.112(6) 0.119(6) 0.012(5) 0.014(4) -0.021(4)
C24L 0.156(8) 0.120(6) 0.144(9) 0.011(6) -0.021(6) -0.030(6)
C25L 0.160(8) 0.139(7) 0.178(10) -0.004(7) -0.029(7) -0.020(6)
C26L 0.151(8) 0.148(7) 0.176(10) 0.007(7) -0.035(7) -0.022(6)
C27L 0.128(8) 0.139(7) 0.179(10) 0.011(7) -0.012(6) -0.009(6)
C28L 0.108(6) 0.121(6) 0.143(8) 0.008(6) 0.005(5) -0.017(5)
C29L 0.209(14) 0.234(12) 0.171(7) 0.038(11) 0.017(8) 0.000(12)
C30L 0.211(13) 0.252(15) 0.252(16) -0.012(12) 0.039(14) -0.059(13)
C31L 0.275(17) 0.221(16) 0.33(2) -0.013(16) 0.039(16) -0.013(11)
C32L 0.212(14) 0.33(2) 0.295(19) -0.036(15) 0.017(15) -0.004(15)
C33L 0.165(12) 0.278(17) 0.209(13) 0.041(12) 0.040(9) 0.038(10)
C34L 0.141(8) 0.256(15) 0.228(12) 0.037(12) 0.053(9) 0.002(10)
F2M 0.097(5) 0.382(16) 0.458(19) -0.133(14) 0.039(7) -0.014(7)
N1M 0.081(4) 0.114(5) 0.122(5) -0.027(4) 0.036(4) -0.023(4)
N2M 0.082(4) 0.098(5) 0.120(5) -0.031(4) 0.033(4) -0.017(3)
N3M 0.098(5) 0.156(8) 0.196(8) -0.065(6) 0.035(5) -0.021(5)
N4M 0.111(5) 0.199(10) 0.241(12) -0.089(8) 0.052(6) -0.025(6)
N5M 0.101(5) 0.200(12) 0.413(17) 0.049(11) 0.007(8) -0.040(8)
N6M 0.093(5) 0.205(10) 0.355(12) 0.004(8) 0.043(6) -0.009(6)
C7M 0.085(4) 0.120(6) 0.124(7) -0.033(5) 0.035(5) -0.007(5)
C8M 0.085(4) 0.102(6) 0.123(7) -0.026(5) 0.031(5) -0.008(4)
C9M 0.091(5) 0.102(6) 0.134(7) -0.029(5) 0.030(5) -0.001(4)
C10M 0.097(5) 0.094(6) 0.135(7) -0.027(5) 0.023(5) -0.006(4)
C11M 0.091(4) 0.109(6) 0.159(8) -0.045(5) 0.026(5) -0.011(4)
C12M 0.083(4) 0.113(6) 0.141(7) -0.039(5) 0.034(5) -0.011(4)
C13M 0.092(5) 0.154(9) 0.267(11) -0.053(7) 0.030(5) -0.039(5)
C14M 0.110(5) 0.205(8) 0.302(10) -0.017(7) 0.034(6) -0.037(6)
C15M 0.106(5) 0.220(9) 0.322(10) -0.010(7) 0.056(6) -0.035(6)
C16M 0.091(5) 0.196(9) 0.321(10) -0.027(7) 0.052(5) -0.010(5)
C17M 0.096(5) 0.146(9) 0.243(12) -0.081(9) 0.027(7) -0.018(7)
C18M 0.096(5) 0.175(11) 0.261(12) -0.087(8) 0.045(5) -0.031(6)
C19M 0.107(6) 0.223(13) 0.232(12) -0.078(10) 0.052(7) -0.018(8)
C20M 0.105(6) 0.283(16) 0.211(12) -0.111(11) 0.040(7) -0.036(9)
C21M 0.099(6) 0.241(13) 0.205(11) -0.094(9) 0.035(6) -0.032(8)
C22M 0.104(6) 0.289(17) 0.226(13) -0.118(12) 0.042(7) -0.041(9)
C23M 0.103(6) 0.235(14) 0.312(17) -0.093(11) 0.047(8) -0.021(7)
C24M 0.110(7) 0.223(14) 0.39(2) -0.083(12) 0.040(11) -0.016(8)
C25M 0.117(7) 0.271(17) 0.41(2) -0.093(14) 0.043(12) 0.002(9)
C26M 0.097(7) 0.32(2) 0.38(2) -0.103(15) 0.052(11) -0.018(9)
C27M 0.102(7) 0.38(2) 0.43(3) -0.024(16) 0.039(13) -0.047(11)
C28M 0.103(7) 0.36(2) 0.38(2) 0.009(16) 0.018(12) -0.056(10)
C29M 0.163(11) 0.190(10) 0.335(16) 0.011(12) 0.039(9) 0.011(10)
C30M 0.163(12) 0.186(11) 0.46(2) -0.022(13) 0.065(14) 0.013(9)
C31M 0.203(13) 0.175(12) 0.57(3) 0.00(2) 0.061(17) -0.004(11)
C32M 0.179(14) 0.243(17) 0.56(3) -0.061(19) 0.087(14) -0.044(14)
C33M 0.192(13) 0.180(12) 0.53(3) 0.012(15) 0.107(15) -0.020(12)
C34M 0.246(15) 0.226(13) 0.42(2) -0.015(14) 0.161(14) -0.079(13)
B1 0.210(8) 0.140(8) 0.176(8) -0.014(6) 0.044(8) -0.005(7)
F1 0.299(10) 0.171(6) 0.178(6) -0.026(5) 0.072(7) -0.079(6)
F2 0.210(7) 0.159(6) 0.249(8) -0.038(5) 0.025(7) 0.013(5)
F3 0.198(6) 0.168(6) 0.228(8) -0.003(5) 0.059(6) -0.008(5)
F4 0.237(8) 0.173(6) 0.157(5) 0.007(4) 0.034(5) 0.045(6)
B5 0.122(6) 0.144(7) 0.157(6) 0.032(6) 0.023(7) -0.026(5)
F17 0.131(5) 0.152(5) 0.209(6) 0.026(5) 0.026(5) -0.008(4)
F18 0.119(4) 0.151(5) 0.146(4) 0.040(4) 0.008(3) -0.036(3)
F19 0.157(6) 0.178(6) 0.161(5) 0.008(4) 0.018(4) -0.038(5)
F20 0.117(4) 0.150(5) 0.201(6) 0.056(4) 0.028(4) -0.026(4)

loop_
_atom_type_symbol
_atom_type_description
_atom_type_scat_dispersion_real
_atom_type_scat_dispersion_imag
_atom_type_scat_source
C C 0.0032 0.0016 'International Tables Vol C Tables 4.2.6.8 and 6.1.1.4'
H H 0.0000 0.0000 'International Tables Vol C Tables 4.2.6.8 and 6.1.1.4'
N N 0.0061 0.0032 'International Tables Vol C Tables 4.2.6.8 and 6.1.1.4'
Fe Fe 0.3435 0.8063 'International Tables Vol C Tables 4.2.6.8 and 6.1.1.4'
B B 0.0013 0.0007 'International Tables Vol C Tables 4.2.6.8 and 6.1.1.4'
F F 0.0168 0.0099 'International Tables Vol C Tables 4.2.6.8 and 6.1.1.4'

loop_
_geom_angle_atom_site_label_1
_geom_angle_atom_site_label_2
_geom_angle_atom_site_label_3
_geom_angle
N3L Fe1 N4L 80.6(3)
N3L Fe1 N1B 177.8(3)
N4L Fe1 N1B 99.1(3)
N3L Fe1 N2B 96.7(3)
N4L Fe1 N2B 93.6(3)
N1B Fe1 N2B 81.0(3)
N3L Fe1 N3E 87.3(3)
N4L Fe1 N3E 94.1(3)
N1B Fe1 N3E 95.0(3)
N2B Fe1 N3E 171.8(3)
N3L Fe1 N4E 94.9(3)
N4L Fe1 N4E 173.0(3)
N1B Fe1 N4E 85.6(3)
N2B Fe1 N4E 92.2(3)
N3E Fe1 N4E 80.3(3)
N3B Fe2 N2C 171.7(3)
N3B Fe2 N1K 97.2(3)
N2C Fe2 N1K 90.3(3)
N3B Fe2 N4B 80.6(3)
N2C Fe2 N4B 92.3(3)
N1K Fe2 N4B 174.4(3)
N3B Fe2 N2K 87.4(3)
N2C Fe2 N2K 97.4(3)
N1K Fe2 N2K 80.6(3)
N4B Fe2 N2K 94.2(3)
N3B Fe2 N1C 94.4(3)
N2C Fe2 N1C 81.1(3)
N1K Fe2 N1C 96.8(3)
N4B Fe2 N1C 88.6(3)
N2K Fe2 N1C 176.9(3)
N3C Fe3 N2D 172.2(3)
N3C Fe3 N1D 95.1(3)
N2D Fe3 N1D 81.2(3)
N3C Fe3 N4C 80.5(3)
N2D Fe3 N4C 92.6(3)
N1D Fe3 N4C 89.4(3)
N3C Fe3 N2J 87.0(3)
N2D Fe3 N2J 97.1(3)
N1D Fe3 N2J 176.2(3)
N4C Fe3 N2J 94.1(3)
N3C Fe3 N1J 94.3(3)
N2D Fe3 N1J 92.9(3)
N1D Fe3 N1J 95.9(3)
N4C Fe3 N1J 172.9(3)
N2J Fe3 N1J 80.8(3)
N3D Fe4 N2E 174.0(3)
N3D Fe4 N4D 80.3(3)
N2E Fe4 N4D 94.6(3)
N3D Fe4 N1M 96.2(3)
N2E Fe4 N1M 89.2(3)
N4D Fe4 N1M 173.5(3)
N3D Fe4 N2M 87.8(3)
N2E Fe4 N2M 95.7(3)
N4D Fe4 N2M 94.3(3)
N1M Fe4 N2M 80.1(3)
N3D Fe4 N1E 95.3(3)
N2E Fe4 N1E 81.4(3)
N4D Fe4 N1E 88.7(3)
N1M Fe4 N1E 97.0(3)
N2M Fe4 N1E 176.0(3)
N3H Fe5 N2I 171.8(4)
N3H Fe5 N4H 79.8(4)
N2I Fe5 N4H 93.4(4)
N3H Fe5 N1I 93.8(4)
N2I Fe5 N1I 81.5(4)
N4H Fe5 N1I 88.5(4)
N3H Fe5 N1L 98.5(5)
N2I Fe5 N1L 88.7(5)
N4H Fe5 N1L 174.9(4)
N1I Fe5 N1L 96.5(4)
N3H Fe5 N2L 88.3(4)
N2I Fe5 N2L 96.8(4)
N4H Fe5 N2L 94.2(4)
N1I Fe5 N2L 176.9(4)
N1L Fe5 N2L 80.9(3)
N3K Fe6 N3G 86.3(4)
N3K Fe6 N2H 97.6(4)
N3G Fe6 N2H 172.8(4)
N3K Fe6 N1H 176.5(4)
N3G Fe6 N1H 95.1(4)
N2H Fe6 N1H 81.5(4)
N3K Fe6 N4K 80.7(3)
N3G Fe6 N4K 97.6(4)
N2H Fe6 N4K 89.1(4)
N1H Fe6 N4K 96.0(4)
N3K Fe6 N4G 95.7(4)
N3G Fe6 N4G 80.3(4)
N2H Fe6 N4G 93.2(4)
N1H Fe6 N4G 87.7(4)
N4K Fe6 N4G 176.0(4)
N2G Fe7 N3F 174.7(5)
N2G Fe7 N4F 95.8(5)
N3F Fe7 N4F 79.8(5)
N2G Fe7 N4J 90.2(5)
N3F Fe7 N4J 94.5(5)
N4F Fe7 N4J 172.5(5)
N2G Fe7 N1G 81.4(5)
N3F Fe7 N1G 95.4(5)
N4F Fe7 N1G 89.1(5)
N4J Fe7 N1G 96.3(5)
N2G Fe7 N3J 97.4(5)
N3F Fe7 N3J 86.0(5)
N4F Fe7 N3J 93.7(4)
N4J Fe7 N3J 81.0(4)
N1G Fe7 N3J 177.1(4)
N3I Fe8 N4I 80.2(5)
N3I Fe8 N4M 98.7(5)
N4I Fe8 N4M 175.0(5)
N3I Fe8 N3M 85.8(4)
N4I Fe8 N3M 94.5(4)
N4M Fe8 N3M 80.5(4)
N3I Fe8 N2F 172.5(5)
N4I Fe8 N2F 93.1(5)
N4M Fe8 N2F 88.3(5)
N3M Fe8 N2F 98.3(5)
N3I Fe8 N1F 95.3(5)
N4I Fe8 N1F 89.4(5)
N4M Fe8 N1F 95.6(5)
N3M Fe8 N1F 176.0(4)
N2F Fe8 N1F 81.1(5)
C7B N1B C1B 117.6(8)
C7B N1B Fe1 113.9(6)
C1B N1B Fe1 127.9(7)
C12B N2B C8B 117.9(7)
C12B N2B Fe1 128.8(6)
C8B N2B Fe1 112.8(5)
C17B N3B C21B 116.8(7)
C17B N3B Fe2 128.6(6)
C21B N3B Fe2 114.5(5)
C22B N4B C23B 118.1(7)
C22B N4B Fe2 115.2(6)
C23B N4B Fe2 126.4(6)
C13B N5B N6B 119.0(7)
C16B N6B N5B 119.3(7)
C6B C1B C2B 119.7(10)
C6B C1B N1B 119.5(9)
C2B C1B N1B 120.7(9)
C1B C2B C3B 120.8(11)
C1B C2B H2B 119.6
C3B C2B H2B 119.6
C4B C3B C2B 117.9(12)
C4B C3B H3B 121.0
C2B C3B H3B 121.0
C3B C4B C5B 123.3(12)
C3B C4B F1B 117.5(13)
C5B C4B F1B 117.7(13)
C4B C5B C6B 117.2(12)
C4B C5B H5B 121.4
C6B C5B H5B 121.4
C1B C6B C5B 119.7(11)
C1B C6B H6B 120.1
C5B C6B H6B 120.1
N1B C7B C8B 117.8(8)
N1B C7B H7B 121.1
C8B C7B H7B 121.1
N2B C8B C9B 121.6(7)
N2B C8B C7B 112.9(7)
C9B C8B C7B 125.6(8)
C10B C9B C8B 119.4(8)
C10B C9B H9B 120.3
C8B C9B H9B 120.3
C9B C10B C11B 119.9(8)
C9B C10B H10B 120.0
C11B C10B H10B 120.0
C10B C11B C12B 116.7(7)
C10B C11B C13B 124.2(8)
C12B C11B C13B 118.9(7)
N2B C12B C11B 124.5(8)
N2B C12B H12B 117.8
C11B C12B H12B 117.8
N5B C13B C14B 124.1(7)
N5B C13B C11B 110.9(7)
C14B C13B C11B 124.9(7)
C15B C14B C13B 116.4(7)
C15B C14B C29B 121.5(7)
C13B C14B C29B 122.0(7)
C14B C15B C16B 116.8(7)
C14B C15B C34B 122.3(7)
C16B C15B C34B 120.9(7)
N6B C16B C15B 124.4(7)
N6B C16B C18B 113.0(7)
C15B C16B C18B 122.6(7)
N3B C17B C18B 123.5(8)
N3B C17B H17B 118.2
C18B C17B H17B 118.2
C19B C18B C17B 118.4(8)
C19B C18B C16B 121.7(8)
C17B C18B C16B 119.7(8)
C18B C19B C20B 119.1(9)
C18B C19B H19B 120.4
C20B C19B H19B 120.4
C21B C20B C19B 118.5(9)
C21B C20B H20B 120.7
C19B C20B H20B 120.7
N3B C21B C20B 123.5(8)
N3B C21B C22B 112.5(8)
C20B C21B C22B 123.9(8)
N4B C22B C21B 117.2(8)
N4B C22B H22B 121.4
C21B C22B H22B 121.4
C24B C23B C28B 120.1(8)
C24B C23B N4B 119.6(7)
C28B C23B N4B 120.4(7)
C23B C24B C25B 118.5(9)
C23B C24B H24B 120.7
C25B C24B H24B 120.7
C26B C25B C24B 120.5(9)
C26B C25B H25B 119.7
C24B C25B H25B 119.7
C25B C26B C27B 122.6(9)
C25B C26B F2B 118.7(9)
C27B C26B F2B 118.6(10)
C26B C27B C28B 117.1(9)
C26B C27B H27B 121.5
C28B C27B H27B 121.5
C23B C28B C27B 121.2(9)
C23B C28B H28B 119.4
C27B C28B H28B 119.4
C30B C29B C14B 118.8(8)
C30B C29B H29Y 107.6
C14B C29B H29Y 107.6
C30B C29B H29Z 107.6
C14B C29B H29Z 107.6
H29Y C29B H29Z 107.0
C31B C30B C29B 118.4(9)
C31B C30B H30Y 107.7
C29B C30B H30Y 107.7
C31B C30B H30Z 107.7
C29B C30B H30Z 107.7
H30Y C30B H30Z 107.1
C30B C31B C32B 115.6(9)
C30B C31B H31Y 108.4
C32B C31B H31Y 108.4
C30B C31B H31Z 108.4
C32B C31B H31Z 108.4
H31Y C31B H31Z 107.4
C33B C32B C31B 114.4(10)
C33B C32B H32Y 108.7
C31B C32B H32Y 108.7
C33B C32B H32Z 108.7
C31B C32B H32Z 108.7
H32Y C32B H32Z 107.6
C32B C33B C34B 114.5(8)
C32B C33B H33Y 108.6
C34B C33B H33Y 108.6
C32B C33B H33Z 108.6
C34B C33B H33Z 108.6
H33Y C33B H33Z 107.6
C15B C34B C33B 111.4(8)
C15B C34B H34Y 109.3
C33B C34B H34Y 109.3
C15B C34B H34Z 109.3
C33B C34B H34Z 109.3
H34Y C34B H34Z 108.0
C7C N1C C1C 118.3(7)
C7C N1C Fe2 113.5(6)
C1C N1C Fe2 127.8(6)
C12C N2C C8C 117.5(7)
C12C N2C Fe2 128.5(6)
C8C N2C Fe2 113.2(5)
C17C N3C C21C 117.5(7)
C17C N3C Fe3 127.2(6)
C21C N3C Fe3 115.3(6)
C22C N4C C23C 116.8(8)
C22C N4C Fe3 116.3(6)
C23C N4C Fe3 126.3(6)
C13C N5C N6C 120.1(7)
C16C N6C N5C 119.0(7)
C2C C1C C6C 120.5(8)
C2C C1C N1C 120.2(8)
C6C C1C N1C 119.2(8)
C1C C2C C3C 120.2(9)
C1C C2C H2C 119.9
C3C C2C H2C 119.9
C4C C3C C2C 118.2(9)
C4C C3C H3C 120.9
C2C C3C H3C 120.9
C3C C4C C5C 123.6(9)
C3C C4C F1C 118.5(9)
C5C C4C F1C 117.9(9)
C4C C5C C6C 117.9(9)
C4C C5C H5C 121.1
C6C C5C H5C 121.1
C1C C6C C5C 119.5(9)
C1C C6C H6C 120.2
C5C C6C H6C 120.2
N1C C7C C8C 118.9(8)
N1C C7C H7C 120.5
C8C C7C H7C 120.5
N2C C8C C9C 122.4(7)
N2C C8C C7C 112.6(7)
C9C C8C C7C 124.9(8)
C10C C9C C8C 118.9(8)
C10C C9C H9C 120.5
C8C C9C H9C 120.5
C9C C10C C11C 119.7(9)
C9C C10C H10C 120.2
C11C C10C H10C 120.2
C12C C11C C10C 118.3(8)
C12C C11C C13C 116.8(7)
C10C C11C C13C 124.8(8)
N2C C12C C11C 123.1(8)
N2C C12C H12C 118.4
C11C C12C H12C 118.4
N5C C13C C14C 123.6(7)
N5C C13C C11C 111.8(7)
C14C C13C C11C 124.6(8)
C15C C14C C13C 116.2(8)
C15C C14C C29C 122.8(8)
C13C C14C C29C 121.0(8)
C14C C15C C16C 117.9(7)
C14C C15C C34C 121.5(8)
C16C C15C C34C 120.6(8)
N6C C16C C15C 122.4(7)
N6C C16C C18C 113.8(7)
C15C C16C C18C 123.5(7)
N3C C17C C18C 123.3(8)
N3C C17C H17C 118.3
C18C C17C H17C 118.3
C19C C18C C17C 118.4(8)
C19C C18C C16C 124.7(8)
C17C C18C C16C 116.6(7)
C18C C19C C20C 118.8(9)
C18C C19C H19C 120.6
C20C C19C H19C 120.6
C21C C20C C19C 119.6(8)
C21C C20C H20C 120.2
C19C C20C H20C 120.2
N3C C21C C20C 122.4(8)
N3C C21C C22C 111.6(7)
C20C C21C C22C 125.9(8)
N4C C22C C21C 116.1(8)
N4C C22C H22C 121.9
C21C C22C H22C 121.9
C28C C23C C24C 120.7(8)
C28C C23C N4C 120.8(8)
C24C C23C N4C 118.3(8)
C23C C24C C25C 118.4(9)
C23C C24C H24C 120.8
C25C C24C H24C 120.8
C26C C25C C24C 120.1(9)
C26C C25C H25C 120.0
C24C C25C H25C 120.0
C25C C26C C27C 122.9(9)
C25C C26C F2C 120.5(9)
C27C C26C F2C 116.5(10)
C26C C27C C28C 117.1(10)
C26C C27C H27C 121.4
C28C C27C H27C 121.4
C23C C28C C27C 120.7(9)
C23C C28C H28C 119.7
C27C C28C H28C 119.7
C14C C29C C30C 116.6(10)
C14C C29C H29C 108.1
C30C C29C H29C 108.1
C14C C29C H29D 108.1
C30C C29C H29D 108.1
H29C C29C H29D 107.3
C31C C30C C29C 118.4(11)
C31C C30C H30C 107.7
C29C C30C H30C 107.7
C31C C30C H30D 107.7
C29C C30C H30D 107.7
H30C C30C H30D 107.1
C30C C31C C32C 116.5(12)
C30C C31C H31C 108.2
C32C C31C H31C 108.2
C30C C31C H31D 108.2
C32C C31C H31D 108.2
H31C C31C H31D 107.3
C33C C32C C31C 113.4(13)
C33C C32C H32C 108.9
C31C C32C H32C 108.9
C33C C32C H32D 108.9
C31C C32C H32D 108.9
H32C C32C H32D 107.7
C32C C33C C34C 116.6(10)
C32C C33C H33C 108.1
C34C C33C H33C 108.1
C32C C33C H33D 108.1
C34C C33C H33D 108.1
H33C C33C H33D 107.3
C33C C34C C15C 109.9(9)
C33C C34C H34C 109.7
C15C C34C H34C 109.7
C33C C34C H34D 109.7
C15C C34C H34D 109.7
H34C C34C H34D 108.2
C7D N1D C1D 117.4(8)
C7D N1D Fe3 114.4(6)
C1D N1D Fe3 128.1(6)
C12D N2D C8D 117.7(8)
C12D N2D Fe3 128.5(6)
C8D N2D Fe3 113.4(6)
C17D N3D C21D 114.0(8)
C17D N3D Fe4 129.4(6)
C21D N3D Fe4 116.5(6)
C22D N4D C23D 116.9(9)
C22D N4D Fe4 115.8(7)
C23D N4D Fe4 127.1(7)
C13D N5D N6D 119.6(8)
C16D N6D N5D 118.1(8)
C6D C1D C2D 121.8(9)
C6D C1D N1D 118.7(8)
C2D C1D N1D 119.5(9)
C1D C2D C3D 119.1(10)
C1D C2D H2D 120.5
C3D C2D H2D 120.5
C4D C3D C2D 118.4(10)
C4D C3D H3D 120.8
C2D C3D H3D 120.8
C3D C4D C5D 124.3(10)
C3D C4D F1D 118.2(10)
C5D C4D F1D 117.4(10)
C4D C5D C6D 117.7(10)
C4D C5D H5D 121.2
C6D C5D H5D 121.2
C1D C6D C5D 118.6(10)
C1D C6D H6D 120.7
C5D C6D H6D 120.7
N1D C7D C8D 117.6(8)
N1D C7D H7D 121.2
C8D C7D H7D 121.2
N2D C8D C9D 121.2(8)
N2D C8D C7D 112.8(7)
C9D C8D C7D 126.0(8)
C10D C9D C8D 120.5(9)
C10D C9D H9D 119.7
C8D C9D H9D 119.7
C9D C10D C11D 118.7(9)
C9D C10D H10D 120.7
C11D C10D H10D 120.7
C12D C11D C10D 117.4(8)
C12D C11D C13D 117.5(8)
C10D C11D C13D 124.7(8)
N2D C12D C11D 124.4(8)
N2D C12D H12D 117.8
C11D C12D H12D 117.8
N5D C13D C14D 124.3(8)
N5D C13D C11D 111.6(8)
C14D C13D C11D 124.0(8)
C15D C14D C13D 116.4(8)
C15D C14D C29D 121.9(8)
C13D C14D C29D 121.6(8)
C14D C15D C16D 116.3(8)
C14D C15D C34D 120.8(8)
C16D C15D C34D 122.8(9)
N6D C16D C15D 125.0(9)
N6D C16D C18D 111.7(8)
C15D C16D C18D 123.3(8)
N3D C17D C18D 125.8(9)
N3D C17D H17D 117.1
C18D C17D H17D 117.1
C17D C18D C19D 118.3(9)
C17D C18D C16D 120.1(9)
C19D C18D C16D 121.4(9)
C18D C19D C20D 118.2(10)
C18D C19D H19D 120.9
C20D C19D H19D 120.9
C21D C20D C19D 119.2(10)
C21D C20D H20D 120.4
C19D C20D H20D 120.4
C20D C21D N3D 124.3(9)
C20D C21D C22D 124.5(9)
N3D C21D C22D 111.0(9)
N4D C22D C21D 116.3(9)
N4D C22D H22D 121.9
C21D C22D H22D 121.9
C28D C23D C24D 121.7(10)
C28D C23D N4D 120.3(9)
C24D C23D N4D 118.0(10)
C23D C24D C25D 118.4(11)
C23D C24D H24D 120.8
C25D C24D H24D 120.8
C26D C25D C24D 118.8(12)
C26D C25D H25D 120.6
C24D C25D H25D 120.6
F2D C26D C25D 116.1(13)
F2D C26D C27D 119.6(13)
C25D C26D C27D 124.3(12)
C26D C27D C28D 116.5(12)
C26D C27D H27D 121.7
C28D C27D H27D 121.7
C23D C28D C27D 120.2(11)
C23D C28D H28D 119.9
C27D C28D H28D 119.9
C30D C29D C14D 115.3(9)
C30D C29D H29E 108.4
C14D C29D H29E 108.4
C30D C29D H29F 108.4
C14D C29D H29F 108.4
H29E C29D H29F 107.5
C29D C30D C31D 115.7(10)
C29D C30D H30E 108.4
C31D C30D H30E 108.4
C29D C30D H30F 108.4
C31D C30D H30F 108.4
H30E C30D H30F 107.4
C30D C31D C32D 112.8(10)
C30D C31D H31E 109.0
C32D C31D H31E 109.0
C30D C31D H31F 109.0
C32D C31D H31F 109.0
H31E C31D H31F 107.8
C33D C32D C31D 113.9(11)
C33D C32D H32E 108.8
C31D C32D H32E 108.8
C33D C32D H32F 108.8
C31D C32D H32F 108.8
H32E C32D H32F 107.7
C32D C33D C34D 115.0(10)
C32D C33D H33E 108.5
C34D C33D H33E 108.5
C32D C33D H33F 108.5
C34D C33D H33F 108.5
H33E C33D H33F 107.5
C15D C34D C33D 112.0(9)
C15D C34D H34E 109.2
C33D C34D H34E 109.2
C15D C34D H34F 109.2
C33D C34D H34F 109.2
H34E C34D H34F 107.9
C7E N1E C1E 117.3(8)
C7E N1E Fe4 113.4(6)
C1E N1E Fe4 129.3(7)
C12E N2E C8E 115.7(8)
C12E N2E Fe4 129.6(6)
C8E N2E Fe4 114.7(6)
C17E N3E C21E 117.1(8)
C17E N3E Fe1 128.6(7)
C21E N3E Fe1 114.3(6)
C22E N4E C23E 117.5(7)
C22E N4E Fe1 114.7(6)
C23E N4E Fe1 127.0(6)
C13E N5E N6E 119.2(8)
C16E N6E N5E 119.6(9)
C2E C1E C6E 121.1(10)
C2E C1E N1E 120.6(9)
C6E C1E N1E 118.3(10)
C1E C2E C3E 120.2(11)
C1E C2E H2E 119.9
C3E C2E H2E 119.9
C4E C3E C2E 116.7(12)
C4E C3E H3E 121.6
C2E C3E H3E 121.6
C5E C4E C3E 125.2(12)
C5E C4E F1E 118.2(13)
C3E C4E F1E 116.6(13)
C4E C5E C6E 117.4(11)
C4E C5E H5E 121.3
C6E C5E H5E 121.3
C1E C6E C5E 119.4(11)
C1E C6E H6E 120.3
C5E C6E H6E 120.3
N1E C7E C8E 118.9(8)
N1E C7E H7E 120.6
C8E C7E H7E 120.6
C9E C8E N2E 123.3(8)
C9E C8E C7E 125.3(8)
N2E C8E C7E 111.3(8)
C8E C9E C10E 119.0(9)
C8E C9E H9E 120.5
C10E C9E H9E 120.5
C9E C10E C11E 119.5(9)
C9E C10E H10E 120.3
C11E C10E H10E 120.3
C12E C11E C10E 117.3(8)
C12E C11E C13E 117.6(8)
C10E C11E C13E 124.9(9)
N2E C12E C11E 125.0(8)
N2E C12E H12E 117.5
C11E C12E H12E 117.5
N5E C13E C14E 124.6(8)
N5E C13E C11E 111.7(8)
C14E C13E C11E 123.8(9)
C15E C14E C13E 115.3(8)
C15E C14E C29E 120.9(10)
C13E C14E C29E 123.8(9)
C14E C15E C16E 117.1(9)
C14E C15E C34E 122.0(10)
C16E C15E C34E 120.4(10)
N6E C16E C15E 123.6(9)
N6E C16E C18E 113.9(9)
C15E C16E C18E 122.4(9)
N3E C17E C18E 123.1(9)
N3E C17E H17E 118.4
C18E C17E H17E 118.4
C19E C18E C17E 117.9(9)
C19E C18E C16E 120.9(10)
C17E C18E C16E 120.6(9)
C18E C19E C20E 120.6(10)
C18E C19E H19E 119.7
C20E C19E H19E 119.7
C19E C20E C21E 118.4(10)
C19E C20E H20E 120.8
C21E C20E H20E 120.8
N3E C21E C20E 122.7(9)
N3E C21E C22E 112.6(8)
C20E C21E C22E 124.8(9)
N4E C22E C21E 118.1(9)
N4E C22E H22E 121.0
C21E C22E H22E 121.0
C28E C23E C24E 121.1(8)
C28E C23E N4E 120.7(8)
C24E C23E N4E 118.2(8)
C23E C24E C25E 118.4(9)
C23E C24E H24E 120.8
C25E C24E H24E 120.8
C26E C25E C24E 119.4(9)
C26E C25E H25E 120.3
C24E C25E H25E 120.3
C25E C26E F2E 118.0(9)
C25E C26E C27E 124.0(9)
F2E C26E C27E 118.0(10)
C26E C27E C28E 116.8(9)
C26E C27E H27E 121.6
C28E C27E H27E 121.6
C23E C28E C27E 120.3(9)
C23E C28E H28E 119.9
C27E C28E H28E 119.9
C30E C29E C14E 116.4(12)
C30E C29E H29G 108.2
C14E C29E H29G 108.2
C30E C29E H29H 108.2
C14E C29E H29H 108.2
H29G C29E H29H 107.3
C29E C30E C31E 115.7(13)
C29E C30E H30G 108.4
C31E C30E H30G 108.4
C29E C30E H30H 108.4
C31E C30E H30H 108.4
H30G C30E H30H 107.4
C30E C31E C32E 113.0(14)
C30E C31E H31G 109.0
C32E C31E H31G 109.0
C30E C31E H31H 109.0
C32E C31E H31H 109.0
H31G C31E H31H 107.8
C33E C32E C31E 115.1(15)
C33E C32E H32G 108.5
C31E C32E H32G 108.5
C33E C32E H32H 108.5
C31E C32E H32H 108.5
H32G C32E H32H 107.5
C32E C33E C34E 112.9(12)
C32E C33E H33G 109.0
C34E C33E H33G 109.0
C32E C33E H33H 109.0
C34E C33E H33H 109.0
H33G C33E H33H 107.8
C15E C34E C33E 111.5(11)
C15E C34E H34G 109.3
C33E C34E H34G 109.3
C15E C34E H34H 109.3
C33E C34E H34H 109.3
H34G C34E H34H 108.0
C7F N1F C1F 117.9(13)
C7F N1F Fe8 113.2(10)
C1F N1F Fe8 128.9(11)
C12F N2F C8F 115.9(12)
C12F N2F Fe8 130.5(10)
C8F N2F Fe8 112.5(9)
C17F N3F C21F 116.3(13)
C17F N3F Fe7 126.8(10)
C21F N3F Fe7 116.9(9)
C22F N4F C23F 117.6(11)
C22F N4F Fe7 115.7(9)
C23F N4F Fe7 126.4(9)
C13F N5F N6F 117.3(13)
C16F N6F N5F 118.7(12)
C6F C1F C2F 122.6(14)
C6F C1F N1F 121.3(16)
C2F C1F N1F 116.0(15)
C1F C2F C3F 118.2(15)
C1F C2F H2F 120.9
C3F C2F H2F 120.9
C4F C3F C2F 117.3(16)
C4F C3F H3F 121.3
C2F C3F H3F 121.3
C5F C4F C3F 126.0(16)
C5F C4F F1F 120.2(18)
C3F C4F F1F 113.8(18)
C4F C5F C6F 116.3(16)
C4F C5F H5F 121.9
C6F C5F H5F 121.9
C1F C6F C5F 119.1(15)
C1F C6F H6F 120.4
C5F C6F H6F 120.4
N1F C7F C8F 118.9(13)
N1F C7F H7F 120.6
C8F C7F H7F 120.6
C9F C8F N2F 122.5(12)
C9F C8F C7F 124.8(12)
N2F C8F C7F 112.7(11)
C10F C9F C8F 119.7(13)
C10F C9F H9F 120.2
C8F C9F H9F 120.2
C9F C10F C11F 118.2(13)
C9F C10F H10F 120.9
C11F C10F H10F 120.9
C10F C11F C12F 118.9(12)
C10F C11F C13F 123.5(13)
C12F C11F C13F 117.5(13)
N2F C12F C11F 124.8(13)
N2F C12F H12F 117.6
C11F C12F H12F 117.6
N5F C13F C14F 126.1(12)
N5F C13F C11F 110.5(12)
C14F C13F C11F 123.3(12)
C15F C14F C13F 116.0(11)
C15F C14F C29F 121.3(13)
C13F C14F C29F 122.8(13)
C14F C15F C16F 115.3(11)
C14F C15F C34F 122.6(12)
C16F C15F C34F 122.0(12)
N6F C16F C15F 125.1(12)
N6F C16F C18F 112.0(12)
C15F C16F C18F 121.1(12)
N3F C17F C18F 122.5(14)
N3F C17F H17F 118.7
C18F C17F H17F 118.7
C19F C18F C17F 119.8(12)
C19F C18F C16F 123.1(14)
C17F C18F C16F 116.7(14)
C18F C19F C20F 118.5(14)
C18F C19F H19F 120.7
C20F C19F H19F 120.7
C21F C20F C19F 117.3(13)
C21F C20F H20F 121.4
C19F C20F H20F 121.4
N3F C21F C20F 125.3(12)
N3F C21F C22F 110.4(12)
C20F C21F C22F 124.2(13)
N4F C22F C21F 117.0(12)
N4F C22F H22F 121.5
C21F C22F H22F 121.5
C24F C23F C28F 122.4(12)
C24F C23F N4F 120.6(11)
C28F C23F N4F 117.0(12)
C23F C24F C25F 121.3(13)
C23F C24F H24F 119.4
C25F C24F H24F 119.4
C24F C25F C26F 116.0(13)
C24F C25F H25F 122.0
C26F C25F H25F 122.0
C27F C26F F2F 117.2(14)
C27F C26F C25F 123.5(13)
F2F C26F C25F 119.2(14)
C26F C27F C28F 120.2(13)
C26F C27F H27F 119.9
C28F C27F H27F 119.9
C27F C28F C23F 116.5(13)
C27F C28F H28F 121.7
C23F C28F H28F 121.7
C30F C29F C14F 114.0(14)
C30F C29F H29I 108.8
C14F C29F H29I 108.8
C30F C29F H29J 108.8
C14F C29F H29J 108.8
H29I C29F H29J 107.7
C29F C30F C31F 114.6(16)
C29F C30F H30I 108.6
C31F C30F H30I 108.6
C29F C30F H30J 108.6
C31F C30F H30J 108.6
H30I C30F H30J 107.6
C30F C31F C32F 111.5(16)
C30F C31F H31I 109.3
C32F C31F H31I 109.3
C30F C31F H31J 109.3
C32F C31F H31J 109.3
H31I C31F H31J 108.0
C33F C32F C31F 112.4(16)
C33F C32F H32I 109.1
C31F C32F H32I 109.1
C33F C32F H32J 109.1
C31F C32F H32J 109.1
H32I C32F H32J 107.8
C32F C33F C34F 112.9(15)
C32F C33F H33I 109.0
C34F C33F H33I 109.0
C32F C33F H33J 109.0
C34F C33F H33J 109.0
H33I C33F H33J 107.8
C15F C34F C33F 110.5(14)
C15F C34F H34I 109.5
C33F C34F H34I 109.5
C15F C34F H34J 109.5
C33F C34F H34J 109.5
H34I C34F H34J 108.1
C7G N1G C1G 117.7(12)
C7G N1G Fe7 114.0(9)
C1G N1G Fe7 128.3(10)
C12G N2G C8G 114.7(10)
C12G N2G Fe7 130.7(8)
C8G N2G Fe7 114.6(8)
C17G N3G C21G 115.9(9)
C17G N3G Fe6 129.2(8)
C21G N3G Fe6 114.8(7)
C22G N4G C23G 118.1(9)
C22G N4G Fe6 116.0(7)
C23G N4G Fe6 125.5(7)
C13G N5G N6G 118.7(10)
C16G N6G N5G 120.9(10)
C2G C1G C6G 123.0(13)
C2G C1G N1G 118.0(13)
C6G C1G N1G 118.6(13)
C1G C2G C3G 118.6(15)
C1G C2G H2G 120.7
C3G C2G H2G 120.7
C4G C3G C2G 118.3(15)
C4G C3G H3G 120.8
C2G C3G H3G 120.8
C5G C4G C3G 124.4(15)
C5G C4G F1G 117.8(16)
C3G C4G F1G 117.0(16)
C4G C5G C6G 116.5(14)
C4G C5G H5G 121.8
C6G C5G H5G 121.8
C1G C6G C5G 118.4(14)
C1G C6G H6G 120.8
C5G C6G H6G 120.8
N1G C7G C8G 117.3(12)
N1G C7G H7G 121.3
C8G C7G H7G 121.3
C9G C8G N2G 122.4(11)
C9G C8G C7G 125.1(11)
N2G C8G C7G 112.5(11)
C8G C9G C10G 120.2(12)
C8G C9G H9G 119.9
C10G C9G H9G 119.9
C9G C10G C11G 119.6(12)
C9G C10G H10G 120.2
C11G C10G H10G 120.2
C12G C11G C10G 116.4(11)
C12G C11G C13G 119.1(11)
C10G C11G C13G 124.5(12)
N2G C12G C11G 126.6(11)
N2G C12G H12G 116.7
C11G C12G H12G 116.7
N5G C13G C14G 124.6(10)
N5G C13G C11G 111.3(10)
C14G C13G C11G 123.9(10)
C15G C14G C13G 115.9(10)
C15G C14G C29G 123.1(10)
C13G C14G C29G 121.0(11)
C14G C15G C16G 117.7(10)
C14G C15G C34G 121.7(11)
C16G C15G C34G 120.6(11)
N6G C16G C15G 121.7(10)
N6G C16G C18G 112.5(10)
C15G C16G C18G 125.7(11)
N3G C17G C18G 126.1(11)
N3G C17G H17G 117.0
C18G C17G H17G 117.0
C19G C18G C17G 117.6(10)
C19G C18G C16G 120.6(11)
C17G C18G C16G 121.4(11)
C18G C19G C20G 118.3(11)
C18G C19G H19G 120.9
C20G C19G H19G 120.9
C21G C20G C19G 119.3(11)
C21G C20G H20G 120.3
C19G C20G H20G 120.3
N3G C21G C20G 122.9(10)
N3G C21G C22G 113.3(9)
C20G C21G C22G 123.8(10)
N4G C22G C21G 115.3(10)
N4G C22G H22G 122.3
C21G C22G H22G 122.3
C24G C23G C28G 121.9(10)
C24G C23G N4G 118.4(11)
C28G C23G N4G 119.8(10)
C23G C24G C25G 119.4(12)
C23G C24G H24G 120.3
C25G C24G H24G 120.3
C26G C25G C24G 118.7(12)
C26G C25G H25G 120.7
C24G C25G H25G 120.7
C25G C26G F2G 119.6(13)
C25G C26G C27G 123.7(11)
F2G C26G C27G 116.6(12)
C26G C27G C28G 117.3(11)
C26G C27G H27G 121.4
C28G C27G H27G 121.4
C23G C28G C27G 119.1(11)
C23G C28G H28G 120.5
C27G C28G H28G 120.5
C30G C29G C14G 115.5(13)
C30G C29G H29K 108.4
C14G C29G H29K 108.4
C30G C29G H29L 108.4
C14G C29G H29L 108.4
H29K C29G H29L 107.5
C31G C30G C29G 115.9(14)
C31G C30G H30K 108.3
C29G C30G H30K 108.3
C31G C30G H30L 108.3
C29G C30G H30L 108.3
H30K C30G H30L 107.4
C30G C31G C32G 113.4(16)
C30G C31G H31K 108.9
C32G C31G H31K 108.9
C30G C31G H31L 108.9
C32G C31G H31L 108.9
H31K C31G H31L 107.7
C33G C32G C31G 111.9(16)
C33G C32G H32K 109.2
C31G C32G H32K 109.2
C33G C32G H32L 109.2
C31G C32G H32L 109.2
H32K C32G H32L 107.9
C32G C33G C34G 113.9(14)
C32G C33G H33K 108.8
C34G C33G H33K 108.8
C32G C33G H33L 108.8
C34G C33G H33L 108.8
H33K C33G H33L 107.7
C15G C34G C33G 107.4(14)
C15G C34G H34K 110.2
C33G C34G H34K 110.2
C15G C34G H34L 110.2
C33G C34G H34L 110.2
H34K C34G H34L 108.5
C7H N1H C1H 118.3(11)
C7H N1H Fe6 113.2(8)
C1H N1H Fe6 128.5(9)
C12H N2H C8H 117.4(9)
C12H N2H Fe6 128.8(8)
C8H N2H Fe6 113.6(7)
C17H N3H C21H 115.2(10)
C17H N3H Fe5 128.5(8)
C21H N3H Fe5 116.2(8)
C22H N4H C23H 119.1(10)
C22H N4H Fe5 116.6(9)
C23H N4H Fe5 123.9(8)
C13H N5H N6H 120.8(10)
C16H N6H N5H 118.0(10)
C2H C1H C6H 117.6(13)
C2H C1H N1H 123.7(13)
C6H C1H N1H 117.6(14)
C1H C2H C3H 123.0(15)
C1H C2H H2H 118.5
C3H C2H H2H 118.5
C4H C3H C2H 118.0(15)
C4H C3H H3H 121.0
C2H C3H H3H 121.0
C3H C4H C5H 122.1(15)
C3H C4H F1H 118.2(17)
C5H C4H F1H 119.5(16)
C4H C5H C6H 118.7(15)
C4H C5H H5H 120.6
C6H C5H H5H 120.6
C1H C6H C5H 119.4(14)
C1H C6H H6H 120.3
C5H C6H H6H 120.3
N1H C7H C8H 118.8(11)
N1H C7H H7H 120.6
C8H C7H H7H 120.6
N2H C8H C9H 120.9(10)
N2H C8H C7H 112.1(10)
C9H C8H C7H 126.9(11)
C10H C9H C8H 120.9(12)
C10H C9H H9H 119.5
C8H C9H H9H 119.5
C9H C10H C11H 118.9(11)
C9H C10H H10H 120.6
C11H C10H H10H 120.6
C10H C11H C12H 116.2(10)
C10H C11H C13H 127.0(10)
C12H C11H C13H 116.8(10)
N2H C12H C11H 125.4(11)
N2H C12H H12H 117.3
C11H C12H H12H 117.3
N5H C13H C14H 122.4(10)
N5H C13H C11H 112.4(9)
C14H C13H C11H 124.8(10)
C15H C14H C13H 116.8(9)
C15H C14H C29H 121.7(10)
C13H C14H C29H 121.4(10)
C14H C15H C16H 117.7(9)
C14H C15H C34H 122.7(10)
C16H C15H C34H 119.6(10)
N6H C16H C15H 124.0(10)
N6H C16H C18H 113.0(11)
C15H C16H C18H 122.7(10)
N3H C17H C18H 123.9(11)
N3H C17H H17H 118.1
C18H C17H H17H 118.1
C19H C18H C17H 120.5(11)
C19H C18H C16H 119.0(11)
C17H C18H C16H 120.4(10)
C20H C19H C18H 116.3(11)
C20H C19H H19H 121.8
C18H C19H H19H 121.8
C21H C20H C19H 120.1(11)
C21H C20H H20H 119.9
C19H C20H H20H 119.9
N3H C21H C20H 123.8(11)
N3H C21H C22H 110.7(10)
C20H C21H C22H 125.5(10)
N4H C22H C21H 116.6(11)
N4H C22H H22H 121.7
C21H C22H H22H 121.7
C24H C23H C28H 122.8(12)
C24H C23H N4H 116.4(11)
C28H C23H N4H 120.9(11)
C23H C24H C25H 117.1(12)
C23H C24H H24H 121.4
C25H C24H H24H 121.4
C26H C25H C24H 119.9(13)
C26H C25H H25H 120.0
C24H C25H H25H 120.0
C25H C26H F2H 118.5(14)
C25H C26H C27H 123.5(13)
F2H C26H C27H 117.9(14)
C26H C27H C28H 116.4(13)
C26H C27H H27H 121.8
C28H C27H H27H 121.8
C23H C28H C27H 120.2(12)
C23H C28H H28H 119.9
C27H C28H H28H 119.9
C14H C29H C30H 116.9(11)
C14H C29H H29M 108.1
C30H C29H H29M 108.1
C14H C29H H29N 108.1
C30H C29H H29N 108.1
H29M C29H H29N 107.3
C31H C30H C29H 117.0(13)
C31H C30H H30M 108.1
C29H C30H H30M 108.1
C31H C30H H30N 108.1
C29H C30H H30N 108.1
H30M C30H H30N 107.3
C30H C31H C32H 113.4(13)
C30H C31H H31M 108.9
C32H C31H H31M 108.9
C30H C31H H31N 108.9
C32H C31H H31N 108.9
H31M C31H H31N 107.7
C33H C32H C31H 114.5(15)
C33H C32H H32M 108.6
C31H C32H H32M 108.6
C33H C32H H32N 108.6
C31H C32H H32N 108.6
H32M C32H H32N 107.6
C32H C33H C34H 114.3(13)
C32H C33H H33M 108.7
C34H C33H H33M 108.7
C32H C33H H33N 108.7
C34H C33H H33N 108.7
H33M C33H H33N 107.6
C15H C34H C33H 109.7(11)
C15H C34H H34M 109.7
C33H C34H H34M 109.7
C15H C34H H34N 109.7
C33H C34H H34N 109.7
H34M C34H H34N 108.2
C7I N1I C1I 117.5(10)
C7I N1I Fe5 112.9(8)
C1I N1I Fe5 129.6(9)
C12I N2I C8I 117.5(11)
C12I N2I Fe5 128.8(8)
C8I N2I Fe5 113.3(8)
C21I N3I C17I 110.1(11)
C21I N3I Fe8 119.0(7)
C17I N3I Fe8 130.4(9)
C22I N4I C23I 115.1(11)
C22I N4I Fe8 118.2(9)
C23I N4I Fe8 126.3(9)
C13I N5I N6I 120.9(10)
C16I N6I N5I 118.7(11)
C2I C1I C6I 120.1(10)
C2I C1I N1I 120.4(9)
C6I C1I N1I 119.5(10)
C1I C2I C3I 119.8(11)
C1I C2I H2I 120.1
C3I C2I H2I 120.1
C4I C3I C2I 119.5(12)
C4I C3I H3I 120.3
C2I C3I H3I 120.3
C3I C4I C5I 123.6(12)
C3I C4I F1I 119.6(12)
C5I C4I F1I 116.8(12)
C4I C5I C6I 117.3(11)
C4I C5I H5I 121.4
C6I C5I H5I 121.4
C1I C6I C5I 119.7(11)
C1I C6I H6I 120.1
C5I C6I H6I 120.1
N1I C7I C8I 119.9(11)
N1I C7I H7I 120.1
C8I C7I H7I 120.1
C9I C8I N2I 121.9(11)
C9I C8I C7I 126.5(11)
N2I C8I C7I 111.6(10)
C8I C9I C10I 119.1(12)
C8I C9I H9I 120.4
C10I C9I H9I 120.4
C9I C10I C11I 120.6(12)
C9I C10I H10I 119.7
C11I C10I H10I 119.7
C12I C11I C10I 115.8(11)
C12I C11I C13I 119.3(11)
C10I C11I C13I 124.7(12)
N2I C12I C11I 125.0(11)
N2I C12I H12I 117.5
C11I C12I H12I 117.5
N5I C13I C14I 122.8(10)
N5I C13I C11I 112.2(10)
C14I C13I C11I 125.0(10)
C15I C14I C13I 116.3(10)
C15I C14I C29I 121.3(11)
C13I C14I C29I 121.4(11)
C14I C15I C16I 117.0(10)
C14I C15I C34I 123.3(11)
C16I C15I C34I 119.6(11)
N6I C16I C15I 123.9(10)
N6I C16I C18I 112.9(10)
C15I C16I C18I 123.3(11)
N3I C17I C18I 127.0(12)
N3I C17I H17I 116.5
C18I C17I H17I 116.5
C17I C18I C19I 118.9(11)
C17I C18I C16I 121.2(13)
C19I C18I C16I 119.5(13)
C18I C19I C20I 117.8(12)
C18I C19I H19I 121.1
C20I C19I H19I 121.1
C21I C20I C19I 116.7(12)
C21I C20I H20I 121.7
C19I C20I H20I 121.7
N3I C21I C20I 129.1(11)
N3I C21I C22I 108.2(10)
C20I C21I C22I 122.6(12)
N4I C22I C21I 114.2(11)
N4I C22I H22I 122.9
C21I C22I H22I 122.9
C28I C23I C24I 120.0(12)
C28I C23I N4I 120.8(12)
C24I C23I N4I 118.7(12)
C23I C24I C25I 119.1(13)
C23I C24I H24I 120.4
C25I C24I H24I 120.4
C26I C25I C24I 119.5(14)
C26I C25I H25I 120.3
C24I C25I H25I 120.3
C25I C26I C27I 122.9(13)
C25I C26I F2I 120.2(15)
C27I C26I F2I 116.6(14)
C26I C27I C28I 116.7(13)
C26I C27I H27I 121.6
C28I C27I H27I 121.6
C23I C28I C27I 121.1(13)
C23I C28I H28I 119.5
C27I C28I H28I 119.5
C30I C29I C14I 114.3(14)
C30I C29I H29O 108.7
C14I C29I H29O 108.7
C30I C29I H29P 108.7
C14I C29I H29P 108.7
H29O C29I H29P 107.6
C29I C30I C31I 118.8(15)
C29I C30I H30O 107.6
C31I C30I H30O 107.6
C29I C30I H30P 107.6
C31I C30I H30P 107.6
H30O C30I H30P 107.0
C30I C31I C32I 115.1(16)
C30I C31I H31O 108.5
C32I C31I H31O 108.5
C30I C31I H31P 108.5
C32I C31I H31P 108.5
H31O C31I H31P 107.5
C33I C32I C31I 112.7(16)
C33I C32I H32O 109.1
C31I C32I H32O 109.1
C33I C32I H32P 109.1
C31I C32I H32P 109.1
H32O C32I H32P 107.8
C32I C33I C34I 116.4(14)
C32I C33I H33O 108.2
C34I C33I H33O 108.2
C32I C33I H33P 108.2
C34I C33I H33P 108.2
H33O C33I H33P 107.3
C33I C34I C15I 109.5(14)
C33I C34I H34O 109.8
C15I C34I H34O 109.8
C33I C34I H34P 109.8
C15I C34I H34P 109.8
H34O C34I H34P 108.2
C7J N1J C1J 118.5(8)
C7J N1J Fe3 114.0(6)
C1J N1J Fe3 127.4(6)
C12J N2J C8J 117.7(7)
C12J N2J Fe3 128.6(6)
C8J N2J Fe3 113.2(5)
C17J N3J C21J 116.6(8)
C17J N3J Fe7 129.2(7)
C21J N3J Fe7 113.8(6)
C22J N4J C23J 117.1(11)
C22J N4J Fe7 115.1(8)
C23J N4J Fe7 127.7(9)
C13J N5J N6J 120.5(9)
C16J N6J N5J 121.2(9)
C6J C1J C2J 120.2(8)
C6J C1J N1J 119.4(8)
C2J C1J N1J 120.5(8)
C1J C2J C3J 120.5(9)
C1J C2J H2J 119.7
C3J C2J H2J 119.7
C4J C3J C2J 117.6(10)
C4J C3J H3J 121.2
C2J C3J H3J 121.2
C5J C4J C3J 123.7(10)
C5J C4J F1J 116.3(10)
C3J C4J F1J 120.0(10)
C4J C5J C6J 118.4(9)
C4J C5J H5J 120.8
C6J C5J H5J 120.8
C1J C6J C5J 119.5(9)
C1J C6J H6J 120.3
C5J C6J H6J 120.3
N1J C7J C8J 117.7(8)
N1J C7J H7J 121.1
C8J C7J H7J 121.1
N2J C8J C9J 122.5(7)
N2J C8J C7J 113.4(7)
C9J C8J C7J 124.1(8)
C8J C9J C10J 119.3(8)
C8J C9J H9J 120.4
C10J C9J H9J 120.4
C9J C10J C11J 119.5(8)
C9J C10J H10J 120.3
C11J C10J H10J 120.3
C12J C11J C10J 117.0(8)
C12J C11J C13J 119.1(8)
C10J C11J C13J 123.8(8)
N2J C12J C11J 123.9(8)
N2J C12J H12J 118.0
C11J C12J H12J 118.0
N5J C13J C14J 122.9(9)
N5J C13J C11J 110.9(9)
C14J C13J C11J 126.2(9)
C15J C14J C13J 116.2(9)
C15J C14J C29J 120.5(9)
C13J C14J C29J 123.2(9)
C14J C15J C16J 117.0(9)
C14J C15J C34J 120.1(10)
C16J C15J C34J 122.4(10)
N6J C16J C15J 121.6(9)
N6J C16J C18J 113.0(10)
C15J C16J C18J 125.3(10)
N3J C17J C18J 123.5(9)
N3J C17J H17J 118.3
C18J C17J H17J 118.3
C19J C18J C17J 119.0(9)
C19J C18J C16J 121.5(9)
C17J C18J C16J 119.2(9)
C18J C19J C20J 117.5(9)
C18J C19J H19J 121.3
C20J C19J H19J 121.3
C21J C20J C19J 120.4(10)
C21J C20J H20J 119.8
C19J C20J H20J 119.8
N3J C21J C20J 123.0(9)
N3J C21J C22J 113.0(9)
C20J C21J C22J 124.1(10)
N4J C22J C21J 116.7(10)
N4J C22J H22J 121.6
C21J C22J H22J 121.6
C24J C23J C28J 119.5(11)
C24J C23J N4J 118.5(12)
C28J C23J N4J 122.0(12)
C23J C24J C25J 119.7(13)
C23J C24J H24J 120.2
C25J C24J H24J 120.2
C26J C25J C24J 118.7(14)
C26J C25J H25J 120.7
C24J C25J H25J 120.7
F2J C26J C27J 115.8(14)
F2J C26J C25J 120.6(14)
C27J C26J C25J 123.1(13)
C26J C27J C28J 115.9(13)
C26J C27J H27J 122.0
C28J C27J H27J 122.0
C23J C28J C27J 121.7(13)
C23J C28J H28J 119.2
C27J C28J H28J 119.2
C30J C29J C14J 113.1(10)
C30J C29J H29Q 109.0
C14J C29J H29Q 109.0
C30J C29J H29R 109.0
C14J C29J H29R 109.0
H29Q C29J H29R 107.8
C31J C30J C29J 112.3(12)
C31J C30J H30Q 109.2
C29J C30J H30Q 109.2
C31J C30J H30R 109.2
C29J C30J H30R 109.2
H30Q C30J H30R 107.9
C30J C31J C32J 120.4(14)
C30J C31J H31Q 107.2
C32J C31J H31Q 107.2
C30J C31J H31R 107.2
C32J C31J H31R 107.2
H31Q C31J H31R 106.9
C33J C32J C31J 119.3(15)
C33J C32J H32Q 107.5
C31J C32J H32Q 107.5
C33J C32J H32R 107.5
C31J C32J H32R 107.5
H32Q C32J H32R 107.0
C32J C33J C34J 110.8(12)
C32J C33J H33Q 109.5
C34J C33J H33Q 109.5
C32J C33J H33R 109.5
C34J C33J H33R 109.5
H33Q C33J H33R 108.1
C15J C34J C33J 109.1(12)
C15J C34J H34Q 109.9
C33J C34J H34Q 109.9
C15J C34J H34R 109.9
C33J C34J H34R 109.9
H34Q C34J H34R 108.3
C7K N1K C1K 116.5(7)
C7K N1K Fe2 114.0(5)
C1K N1K Fe2 129.1(6)
C12K N2K C8K 116.9(6)
C12K N2K Fe2 128.6(5)
C8K N2K Fe2 114.3(5)
C21K N3K C17K 115.8(8)
C21K N3K Fe6 115.3(6)
C17K N3K Fe6 128.5(7)
C22K N4K C23K 114.7(9)
C22K N4K Fe6 115.0(7)
C23K N4K Fe6 129.9(8)
C13K N5K N6K 118.2(12)
C16K N6K N5K 119.3(12)
C2K C1K C6K 119.6(9)
C2K C1K N1K 120.0(9)
C6K C1K N1K 120.3(9)
C1K C2K C3K 120.0(10)
C1K C2K H2K 120.0
C3K C2K H2K 120.0
C4K C3K C2K 118.9(11)
C4K C3K H3K 120.6
C2K C3K H3K 120.6
C3K C4K C5K 123.6(10)
C3K C4K F1K 119.9(11)
C5K C4K F1K 116.5(11)
C4K C5K C6K 117.0(11)
C4K C5K H5K 121.5
C6K C5K H5K 121.5
C1K C6K C5K 120.9(10)
C1K C6K H6K 119.5
C5K C6K H6K 119.5
N1K C7K C8K 119.3(8)
N1K C7K H7K 120.4
C8K C7K H7K 120.4
C9K C8K N2K 122.1(7)
C9K C8K C7K 126.2(8)
N2K C8K C7K 111.7(7)
C10K C9K C8K 120.6(8)
C10K C9K H9K 119.7
C8K C9K H9K 119.7
C9K C10K C11K 117.8(8)
C9K C10K H10K 121.1
C11K C10K H10K 121.1
C12K C11K C10K 118.6(7)
C12K C11K C13K 118.0(11)
C10K C11K C13K 123.4(11)
C12K C11K C13N 120.6(13)
C10K C11K C13N 120.3(12)
N2K C12K C11K 124.0(7)
N2K C12K H12K 118.0
C11K C12K H12K 118.0
N5K C13K C14K 124.1(11)
N5K C13K C11K 115.5(11)
C14K C13K C11K 120.4(11)
C15K C14K C13K 116.9(10)
C15K C14K C29K 119.4(11)
C13K C14K C29K 123.7(11)
C14K C15K C16K 115.1(10)
C14K C15K C34K 121.2(12)
C16K C15K C34K 123.2(12)
N6K C16K C15K 126.2(11)
N6K C16K C18K 114.1(11)
C15K C16K C18K 119.6(11)
N3K C17K C18K 122.9(9)
N3K C17K H17K 118.6
C18K C17K H17K 118.6
C17K C18K C19K 120.7(8)
C17K C18K C16K 118.1(11)
C19K C18K C16K 121.2(11)
C17K C18K C16N 113.4(15)
C19K C18K C16N 125.6(15)
C20K C19K C18K 116.8(9)
C20K C19K H19K 121.6
C18K C19K H19K 121.6
C21K C20K C19K 119.9(9)
C21K C20K H20K 120.0
C19K C20K H20K 120.0
N3K C21K C20K 123.9(9)
N3K C21K C22K 111.8(9)
C20K C21K C22K 124.3(9)
N4K C22K C21K 116.9(10)
N4K C22K H22K 121.6
C21K C22K H22K 121.6
C28K C23K C24K 121.4(10)
C28K C23K N4K 119.5(10)
C24K C23K N4K 118.6(9)
C23K C24K C25K 118.4(11)
C23K C24K H24K 120.8
C25K C24K H24K 120.8
C26K C25K C24K 118.4(12)
C26K C25K H25K 120.8
C24K C25K H25K 120.8
C25K C26K F2K 119.8(13)
C25K C26K C27K 124.1(11)
F2K C26K C27K 116.1(13)
C26K C27K C28K 116.6(12)
C26K C27K H27K 121.7
C28K C27K H27K 121.7
C23K C28K C27K 120.8(12)
C23K C28K H28K 119.6
C27K C28K H28K 119.6
C30K C29K C14K 117.0(13)
C30K C29K H9XX 108.0
C14K C29K H9XX 108.0
C30K C29K H29X 108.0
C14K C29K H29X 108.0
H9XX C29K H29X 107.3
C29K C30K C31K 113.5(14)
C29K C30K H3VV 108.9
C31K C30K H3VV 108.9
C29K C30K H30X 108.9
C31K C30K H30X 108.9
H3VV C30K H30X 107.7
C30K C31K C32K 115.1(16)
C30K C31K H1XX 108.5
C32K C31K H1XX 108.5
C30K C31K H31X 108.5
C32K C31K H31X 108.5
H1XX C31K H31X 107.5
C33K C32K C31K 110.0(17)
C33K C32K H2XX 109.7
C31K C32K H2XX 109.7
C33K C32K H32X 109.7
C31K C32K H32X 109.7
H2XX C32K H32X 108.2
C32K C33K C34K 113.8(15)
C32K C33K H3XX 108.8
C34K C33K H3XX 108.8
C32K C33K H33X 108.8
C34K C33K H33X 108.8
H3XX C33K H33X 107.7
C15K C34K C33K 112.7(13)
C15K C34K H4XX 109.1
C33K C34K H4XX 109.1
C15K C34K H34X 109.1
C33K C34K H34X 109.1
H4XX C34K H34X 107.8
C13N N5N N6N 119.0(15)
C16N N6N N5N 115.8(15)
N5N C13N C14N 127.6(16)
N5N C13N C11K 103.2(14)
C14N C13N C11K 128.6(15)
C15N C14N C13N 112.5(13)
C15N C14N C29N 120.0(15)
C13N C14N C29N 126.8(16)
C14N C15N C16N 116.1(14)
C14N C15N C34N 120.2(15)
C16N C15N C34N 123.1(16)
N6N C16N C15N 126.6(17)
N6N C16N C18K 110.5(16)
C15N C16N C18K 120.0(16)
C30N C29N C14N 116.5(19)
C30N C29N H29A 108.2
C14N C29N H29A 108.2
C30N C29N H29B 108.2
C14N C29N H29B 108.2
H29A C29N H29B 107.3
C31N C30N C29N 116(2)
C31N C30N H30A 108.2
C29N C30N H30A 108.2
C31N C30N H30B 108.2
C29N C30N H30B 108.2
H30A C30N H30B 107.3
C30N C31N C32N 118(2)
C30N C31N H31A 107.7
C32N C31N H31A 107.7
C30N C31N H31B 107.7
C32N C31N H31B 107.7
H31A C31N H31B 107.1
C33N C32N C31N 117(2)
C33N C32N H32A 108.1
C31N C32N H32A 108.1
C33N C32N H32B 108.1
C31N C32N H32B 108.1
H32A C32N H32B 107.3
C32N C33N C34N 119.7(19)
C32N C33N H33A 107.4
C34N C33N H33A 107.4
C32N C33N H33B 107.4
C34N C33N H33B 107.4
H33A C33N H33B 106.9
C33N C34N C15N 113.9(17)
C33N C34N H34A 108.8
C15N C34N H34A 108.8
C33N C34N H34B 108.8
C15N C34N H34B 108.8
H34A C34N H34B 107.7
C7L N1L C1L 116.8(9)
C7L N1L Fe5 115.0(7)
C1L N1L Fe5 127.6(7)
C12L N2L C8L 116.1(8)
C12L N2L Fe5 128.6(7)
C8L N2L Fe5 113.7(6)
C17L N3L C21L 116.1(7)
C17L N3L Fe1 129.6(6)
C21L N3L Fe1 114.0(5)
C22L N4L C23L 116.6(7)
C22L N4L Fe1 114.8(6)
C23L N4L Fe1 128.6(6)
C13L N5L N6L 119.0(10)
C16L N6L N5L 121.8(10)
C6L C1L C2L 121.4(10)
C6L C1L N1L 120.3(11)
C2L C1L N1L 118.2(11)
C1L C2L C3L 119.4(12)
C1L C2L H2L 120.3
C3L C2L H2L 120.3
C4L C3L C2L 116.4(12)
C4L C3L H3L 121.8
C2L C3L H3L 121.8
C3L C4L C5L 127.3(11)
C3L C4L F1L 117.2(12)
C5L C4L F1L 115.0(12)
C4L C5L C6L 114.6(11)
C4L C5L H5L 122.7
C6L C5L H5L 122.7
C1L C6L C5L 120.6(11)
C1L C6L H6L 119.7
C5L C6L H6L 119.7
N1L C7L C8L 117.0(9)
N1L C7L H7L 121.5
C8L C7L H7L 121.5
C9L C8L N2L 122.7(9)
C9L C8L C7L 124.4(9)
N2L C8L C7L 112.9(8)
C8L C9L C10L 120.0(10)
C8L C9L H9L 120.0
C10L C9L H9L 120.0
C9L C10L C11L 118.6(10)
C9L C10L H10L 120.7
C11L C10L H10L 120.7
C12L C11L C10L 118.5(9)
C12L C11L C13L 118.1(9)
C10L C11L C13L 123.0(9)
N2L C12L C11L 124.1(9)
N2L C12L H12L 118.0
C11L C12L H12L 118.0
N5L C13L C14L 123.3(10)
N5L C13L C11L 109.6(11)
C14L C13L C11L 126.8(11)
C15L C14L C13L 116.8(10)
C15L C14L C29L 120.4(11)
C13L C14L C29L 122.6(11)
C14L C15L C16L 116.7(10)
C14L C15L C34L 122.1(11)
C16L C15L C34L 120.9(10)
N6L C16L C15L 122.0(10)
N6L C16L C18L 111.7(10)
C15L C16L C18L 126.3(10)
N3L C17L C18L 124.3(8)
N3L C17L H17L 117.9
C18L C17L H17L 117.9
C19L C18L C17L 118.0(8)
C19L C18L C16L 121.6(8)
C17L C18L C16L 120.3(8)
C18L C19L C20L 118.7(8)
C18L C19L H19L 120.7
C20L C19L H19L 120.7
C21L C20L C19L 118.9(8)
C21L C20L H20L 120.5
C19L C20L H20L 120.5
N3L C21L C20L 123.6(7)
N3L C21L C22L 112.3(7)
C20L C21L C22L 124.1(8)
N4L C22L C21L 117.6(8)
N4L C22L H22L 121.2
C21L C22L H22L 121.2
C24L C23L C28L 120.8(8)
C24L C23L N4L 119.2(8)
C28L C23L N4L 119.9(8)
C23L C24L C25L 119.8(10)
C23L C24L H24L 120.1
C25L C24L H24L 120.1
C26L C25L C24L 118.1(10)
C26L C25L H25L 120.9
C24L C25L H25L 120.9
C25L C26L F2L 119.4(10)
C25L C26L C27L 123.8(9)
F2L C26L C27L 116.8(10)
C26L C27L C28L 117.4(10)
C26L C27L H27L 121.3
C28L C27L H27L 121.3
C23L C28L C27L 119.9(9)
C23L C28L H28L 120.0
C27L C28L H28L 120.0
C30L C29L C14L 108.4(13)
C30L C29L H29S 110.0
C14L C29L H29S 110.0
C30L C29L H29T 110.0
C14L C29L H29T 110.0
H29S C29L H29T 108.4
C29L C30L C31L 113.4(13)
C29L C30L H30S 108.9
C31L C30L H30S 108.9
C29L C30L H30T 108.9
C31L C30L H30T 108.9
H30S C30L H30T 107.7
C30L C31L C32L 111.7(15)
C30L C31L H31S 109.3
C32L C31L H31S 109.3
C30L C31L H31T 109.3
C32L C31L H31T 109.3
H31S C31L H31T 107.9
C33L C32L C31L 114.4(17)
C33L C32L H32S 108.7
C31L C32L H32S 108.7
C33L C32L H32T 108.7
C31L C32L H32T 108.7
H32S C32L H32T 107.6
C34L C33L C32L 112.6(14)
C34L C33L H33S 109.1
C32L C33L H33S 109.1
C34L C33L H33T 109.1
C32L C33L H33T 109.1
H33S C33L H33T 107.8
C33L C34L C15L 112.1(13)
C33L C34L H34S 109.2
C15L C34L H34S 109.2
C33L C34L H34T 109.2
C15L C34L H34T 109.2
H34S C34L H34T 107.9
C7M N1M C1M 121.4(10)
C7M N1M C1N 110.7(9)
C7M N1M Fe4 115.6(5)
C1M N1M Fe4 122.6(9)
C1N N1M Fe4 131.2(8)
C12M N2M C8M 116.8(6)
C12M N2M Fe4 128.7(6)
C8M N2M Fe4 114.3(5)
C21M N3M C17M 115.6(9)
C21M N3M Fe8 115.2(6)
C17M N3M Fe8 129.0(8)
C22M N4M C23M 114.5(11)
C22M N4M Fe8 116.1(8)
C23M N4M Fe8 129.2(10)
C13M N5M N6M 123.0(12)
C16M N6M N5M 118.3(12)
C2M C1M C6M 122.1(11)
C2M C1M N1M 117.1(11)
C6M C1M N1M 120.5(11)
C1M C2M C3M 119.8(12)
C1M C2M H2M 120.1
C3M C2M H2M 120.1
C4M C3M C2M 115.6(13)
C4M C3M H3M 122.2
C2M C3M H3M 122.2
C3M C4M C5M 127.2(13)
C3M C4M F1M 116.1(13)
C5M C4M F1M 116.1(12)
C4M C5M C6M 116.5(13)
C4M C5M H5M 121.8
C6M C5M H5M 121.8
C1M C6M C5M 118.4(13)
C1M C6M H6M 120.8
C5M C6M H6M 120.8
N1M C7M C8M 117.2(7)
N1M C7M H7M 121.4
C8M C7M H7M 121.4
C9M C8M N2M 122.8(7)
C9M C8M C7M 124.6(7)
N2M C8M C7M 112.6(7)
C8M C9M C10M 119.3(8)
C8M C9M H9M 120.4
C10M C9M H9M 120.4
C9M C10M C11M 119.2(8)
C9M C10M H10M 120.4
C11M C10M H10M 120.4
C10M C11M C12M 117.8(7)
C10M C11M C13M 126.0(8)
C12M C11M C13M 116.2(8)
N2M C12M C11M 124.0(8)
N2M C12M H12M 118.0
C11M C12M H12M 118.0
N5M C13M C14M 120.1(10)
N5M C13M C11M 115.0(11)
C14M C13M C11M 124.8(11)
C15M C14M C13M 117.9(11)
C15M C14M C29M 122.8(12)
C13M C14M C29M 119.1(10)
C14M C15M C16M 116.7(11)
C14M C15M C34M 123.1(13)
C16M C15M C34M 118.6(12)
N6M C16M C15M 123.8(10)
N6M C16M C18M 112.6(12)
C15M C16M C18M 123.4(12)
N3M C17M C18M 123.0(9)
N3M C17M H17M 118.5
C18M C17M H17M 118.5
C19M C18M C17M 120.2(9)
C19M C18M C16M 122.5(11)
C17M C18M C16M 117.2(10)
C18M C19M C20M 116.5(10)
C18M C19M H19M 121.8
C20M C19M H19M 121.8
C21M C20M C19M 119.5(10)
C21M C20M H20M 120.2
C19M C20M H20M 120.2
N3M C21M C20M 124.6(9)
N3M C21M C22M 111.6(9)
C20M C21M C22M 123.5(10)
N4M C22M C21M 116.2(10)
N4M C22M H22M 121.9
C21M C22M H22M 121.9
C28M C23M C24M 121.9(11)
C28M C23M N4M 119.2(13)
C24M C23M N4M 118.9(13)
C23M C24M C25M 119.0(13)
C23M C24M H24M 120.5
C25M C24M H24M 120.5
C26M C25M C24M 117.8(14)
C26M C25M H25M 121.1
C24M C25M H25M 121.1
C25M C26M C27M 124.6(12)
C25M C26M F2M 116.8(14)
C27M C26M F2M 118.5(15)
C26M C27M C28M 116.8(14)
C26M C27M H27M 121.6
C28M C27M H27M 121.6
C23M C28M C27M 119.5(14)
C23M C28M H28M 120.2
C27M C28M H28M 120.2
C30M C29M C14M 106.3(13)
C30M C29M H29U 110.5
C14M C29M H29U 110.5
C30M C29M H29V 110.5
C14M C29M H29V 110.5
H29U C29M H29V 108.7
C31M C30M C29M 113.5(14)
C31M C30M H30U 108.9
C29M C30M H30U 108.9
C31M C30M H30V 108.9
C29M C30M H30V 108.9
H30U C30M H30V 107.7
C30M C31M C32M 114.4(16)
C30M C31M H31U 108.7
C32M C31M H31U 108.7
C30M C31M H31V 108.7
C32M C31M H31V 108.7
H31U C31M H31V 107.6
C33M C32M C31M 104.5(16)
C33M C32M H32U 110.8
C31M C32M H32U 110.8
C33M C32M H32V 110.8
C31M C32M H32V 110.8
H32U C32M H32V 108.9
C32M C33M C34M 107.7(13)
C32M C33M H33U 110.2
C34M C33M H33U 110.2
C32M C33M H33V 110.2
C34M C33M H33V 110.2
H33U C33M H33V 108.5
C33M C34M C15M 108.5(13)
C33M C34M H34U 110.0
C15M C34M H34U 110.0
C33M C34M H34V 110.0
C15M C34M H34V 110.0
H34U C34M H34V 108.4
C2N C1N C6N 120.0
C2N C1N N1M 127.7(12)
C6N C1N N1M 112.3(12)
C3N C2N C1N 120.0
C3N C2N H2N 120.0
C1N C2N H2N 120.0
C2N C3N C4N 120.0
C2N C3N H3N 120.0
C4N C3N H3N 120.0
F1N C4N C3N 119.1(12)
F1N C4N C5N 120.8(12)
C3N C4N C5N 120.0
C6N C5N C4N 120.0
C6N C5N H5N 120.0
C4N C5N H5N 120.0
C5N C6N C1N 120.0
C5N C6N H6N 120.0
C1N C6N H6N 120.0
F2 B1 F1 119(2)
F2 B1 F4 113.6(19)
F1 B1 F4 111.0(17)
F2 B1 F3 102.6(16)
F1 B1 F3 102.5(17)
F4 B1 F3 106.5(19)
F7 B2 F6 111.8(11)
F7 B2 F5 109.7(11)
F6 B2 F5 113.0(12)
F7 B2 F8 109.7(12)
F6 B2 F8 107.4(11)
F5 B2 F8 104.9(11)
F7' B2' F8' 108.1(14)
F7' B2' F6' 110.8(14)
F8' B2' F6' 112.6(14)
F7' B2' F5' 110.6(14)
F8' B2' F5' 106.8(14)
F6' B2' F5' 107.9(14)
F6A B2A F8A 108.3(14)
F6A B2A F5A 111.4(15)
F8A B2A F5A 109.4(14)
F6A B2A F7A 109.3(14)
F8A B2A F7A 110.1(15)
F5A B2A F7A 108.2(14)
F12 B3 F11 114.4(8)
F9' B3 F10' 116.8(12)
F9' B3 F11' 110.1(12)
F10' B3 F11' 102.2(11)
F12 B3 F10 111.5(9)
F11 B3 F10 110.4(8)
F9' B3 F12' 108.0(11)
F10' B3 F12' 111.0(11)
F11' B3 F12' 108.3(11)
F12 B3 F9 109.0(8)
F11 B3 F9 107.2(8)
F10 B3 F9 103.8(8)
F15 B4 F16 108.1(12)
F15 B4 F14 108.0(13)
F16 B4 F14 110.9(13)
F15 B4 F13 106.6(12)
F16 B4 F13 114.0(13)
F14 B4 F13 109.0(12)
F20 B5 F17 113.4(14)
F20 B5 F18 110.8(12)
F17 B5 F18 111.0(13)
F20 B5 F19 110.0(14)
F17 B5 F19 103.2(12)
F18 B5 F19 107.9(13)
F23 B6 F21 109.1(10)
F22' B6 F24' 112.2(11)
F22' B6 F21' 111.3(11)
F24' B6 F21' 107.8(11)
F22' B6 F23' 112.2(11)
F24' B6 F23' 109.8(11)
F21' B6 F23' 103.0(11)
F23 B6 F24 114.9(10)
F21 B6 F24 109.7(10)
F23 B6 F22 110.1(10)
F21 B6 F22 110.5(10)
F24 B6 F22 102.3(9)
F26' B7 F28' 110.0(11)
F28 B7 F25 114.1(10)
F28 B7 F26 110.9(10)
F25 B7 F26 119.0(10)
F26' B7 F27' 106.6(10)
F28' B7 F27' 114.9(11)
F26' B7 F25' 113.6(11)
F28' B7 F25' 105.2(10)
F27' B7 F25' 106.8(10)
F28 B7 F27 101.4(10)
F25 B7 F27 104.9(10)
F26 B7 F27 104.3(10)
F31 B8 F29 108.8(14)
F31 B8 F30 107.8(14)
F29 B8 F30 109.1(14)
F31 B8 F32 108.8(14)
F29 B8 F32 111.6(14)
F30 B8 F32 110.7(14)
F30' B8' F29' 108.6(15)
F30' B8' F31' 107.7(15)
F29' B8' F31' 109.9(15)
F30' B8' F32' 110.6(15)
F29' B8' F32' 108.5(15)
F31' B8' F32' 111.4(15)
F36' B9 F35' 110.1(12)
F36 B9 F33 113.8(11)
F36' B9 F34' 116.0(12)
F35' B9 F34' 109.8(11)
F36 B9 F35 111.2(11)
F33 B9 F35 102.9(10)
F36' B9 F33' 105.9(11)
F35' B9 F33' 113.6(12)
F34' B9 F33' 101.2(10)
F36 B9 F34 107.3(10)
F33 B9 F34 110.3(11)
F35 B9 F34 111.4(11)
F39 B10 F37 117.3(11)
F38' B10 F39' 114.0(12)
F38' B10 F37' 111.4(11)
F39' B10 F37' 114.2(12)
F39 B10 F40 114.7(11)
F37 B10 F40 112.4(10)
F38' B10 F40' 108.0(12)
F39' B10 F40' 104.0(11)
F37' B10 F40' 104.4(11)
F39 B10 F38 105.8(11)
F37 B10 F38 101.0(10)
F40 B10 F38 103.2(11)
F41 B11 F43 108.3(13)
F41 B11 F44 110.7(13)
F43 B11 F44 108.9(13)
F41 B11 F42 107.8(13)
F43 B11 F42 109.9(13)
F44 B11 F42 111.2(13)
F46 B12 F47 108.7(13)
F46 B12 F48 108.1(13)
F47 B12 F48 109.4(14)
F46 B12 F45 110.1(14)
F47 B12 F45 110.3(14)
F48 B12 F45 110.2(14)
F52 B13 F51 111.5(14)
F52 B13 F50 109.0(13)
F51 B13 F50 107.1(13)
F52 B13 F49 109.0(13)
F51 B13 F49 108.0(13)
F50 B13 F49 112.3(14)
F53 B14 F56 109.8(15)
F53 B14 F55 110.4(15)
F56 B14 F55 108.3(15)
F53 B14 F54 110.6(15)
F56 B14 F54 108.0(15)
F55 B14 F54 109.8(15)
F59 B15 F60 110.6(14)
F59 B15 F57 110.9(14)
F60 B15 F57 109.4(14)
F59 B15 F58 107.5(14)
F60 B15 F58 107.8(14)
F57 B15 F58 110.5(14)
F57' B15' F60' 107.7(15)
F57' B15' F59' 112.9(15)
F60' B15' F59' 107.7(14)
F57' B15' F58' 109.2(15)
F60' B15' F58' 109.6(15)
F59' B15' F58' 109.8(15)
N1S C1S C2S 171(2)
C1S C2S H2SA 109.5
C1S C2S H2SB 109.4
H2SA C2S H2SB 109.5
C1S C2S H2SC 109.4
H2SA C2S H2SC 109.5
H2SB C2S H2SC 109.5
N2S C3S C4S 148(3)
C3S C4S H4SA 109.7
C3S C4S H4SB 112.7
H4SA C4S H4SB 109.5
C3S C4S H4SC 105.9
H4SA C4S H4SC 109.5
H4SB C4S H4SC 109.5
N3S C5S C6S 161(3)
C5S C6S H6SA 109.5
C5S C6S H6SB 109.5
H6SA C6S H6SB 109.5
C5S C6S H6SC 109.5
H6SA C6S H6SC 109.5
H6SB C6S H6SC 109.5
C7S C8S H8S1 109.5
C7S C8S H8S2 109.5
H8S1 C8S H8S2 109.5
C7S C8S H8S3 109.5
H8S1 C8S H8S3 109.5
H8S2 C8S H8S3 109.5
N4S C7S C8S 159(3)
N5S C9S C10S 166(3)
C9S C10S H10A 109.5
C9S C10S H10N 109.5
H10A C10S H10N 109.5
C9S C10S H10O 109.5
H10A C10S H10O 109.5
H10N C10S H10O 109.5
N6S C11S C12S 178(4)
C11S C12S H12X 109.5
C11S C12S H12Y 109.5
H12X C12S H12Y 109.5
C11S C12S H12Z 109.5
H12X C12S H12Z 109.5
H12Y C12S H12Z 109.5
C13S C14S H14A 109.5
C13S C14S H14B 109.5
H14A C14S H14B 109.5
C13S C14S H14C 109.5
H14A C14S H14C 109.5
H14B C14S H14C 109.5
N7S C13S C14S 153(4)
N8S C15S C16S 168(4)
C15S C16S H16A 99.8
C15S C16S H16B 120.2
H16A C16S H16B 109.5
C15S C16S H16C 107.8
H16A C16S H16C 109.5
H16B C16S H16C 109.5
C2U C1U C6U 120.0
C2U C1U H1U 120.0
C6U C1U H1U 120.0
C1U C2U C3U 120.0
C1U C2U H2U 120.0
C3U C2U H2U 120.0
C4U C3U C2U 120.0
C4U C3U H3U 120.0
C2U C3U H3U 120.0
C3U C4U C5U 120.0
C3U C4U H4U 120.0
C5U C4U H4U 120.0
C6U C5U C4U 120.0
C6U C5U H5U 120.0
C4U C5U H5U 120.0
C5U C6U C1U 120.0
C5U C6U H6U 120.0
C1U C6U H6U 120.0
C2V C1V C6V 120.0
C2V C1V H1V 120.0
C6V C1V H1V 120.0
C3V C2V C1V 120.0
C3V C2V H2V 120.0
C1V C2V H2V 120.0
C2V C3V C4V 120.0
C2V C3V H3V 120.0
C4V C3V H3V 120.0
C5V C4V C3V 120.0
C5V C4V H4V 120.0
C3V C4V H4V 120.0
C4V C5V C6V 120.0
C4V C5V H5V 120.0
C6V C5V H5V 120.0
C5V C6V C1V 120.0
C5V C6V H6V 120.0
C1V C6V H6V 120.0
C8U C7U C12U 120.0
C8U C7U H7U 120.0
C12U C7U H7U 120.0
C9U C8U C7U 120.0
C9U C8U H8U 120.0
C7U C8U H8U 120.0
C8U C9U C10U 120.0
C8U C9U H9U 120.0
C10U C9U H9U 120.0
C11U C10U C9U 120.0
C11U C10U H10U 120.0
C9U C10U H10U 120.0
C10U C11U C12U 120.0
C10U C11U H11U 120.0
C12U C11U H11U 120.0
C11U C12U C7U 120.0
C11U C12U H12U 120.0
C7U C12U H12U 120.0
C14U C13U C18U 120.0
C14U C13U H13U 120.0
C18U C13U H13U 120.0
C15U C14U C13U 120.0
C15U C14U H14U 120.0
C13U C14U H14U 120.0
C14U C15U C16U 120.0
C14U C15U H15U 120.0
C16U C15U H15U 120.0
C15U C16U C17U 120.0
C15U C16U H16U 120.0
C17U C16U H16U 120.0
C18U C17U C16U 120.0
C18U C17U H17U 120.0
C16U C17U H17U 120.0
C17U C18U C13U 120.0
C17U C18U H18U 120.0
C13U C18U H18U 120.0
C20U C19U C24U 120.0
C20U C19U H19U 120.0
C24U C19U H19U 120.0
C19U C20U C21U 120.0
C19U C20U H20U 120.0
C21U C20U H20U 120.0
C22U C21U C20U 120.0
C22U C21U H21U 120.0
C20U C21U H21U 120.0
C21U C22U C23U 120.0
C21U C22U H22U 120.0
C23U C22U H22U 120.0
C24U C23U C22U 120.0
C24U C23U H23U 120.0
C22U C23U H23U 120.0
C23U C24U C19U 120.0
C23U C24U H24U 120.0
C19U C24U H24U 120.0
C26U C25U C30U 120.0
C26U C25U H25U 120.0
C30U C25U H25U 120.0
C27U C26U C25U 120.0
C27U C26U H26U 120.0
C25U C26U H26U 120.0
C26U C27U C28U 120.0
C26U C27U H27U 120.0
C28U C27U H27U 120.0
C29U C28U C27U 120.0
C29U C28U H28U 120.0
C27U C28U H28U 120.0
C28U C29U C30U 120.0
C28U C29U H29W 120.0
C30U C29U H29W 120.0
C29U C30U C25U 120.0
C29U C30U H30W 120.0
C25U C30U H30W 120.0
C32U C31U C36U 120.0
C32U C31U H31W 120.0
C36U C31U H31W 120.0
C33U C32U C31U 120.0
C33U C32U H32W 120.0
C31U C32U H32W 120.0
C32U C33U C34U 120.0
C32U C33U H33W 120.0
C34U C33U H33W 120.0
C35U C34U C33U 120.0
C35U C34U H34W 120.0
C33U C34U H34W 120.0
C34U C35U C36U 120.0
C34U C35U H35U 120.0
C36U C35U H35U 120.0
C35U C36U C31U 120.0
C35U C36U H36U 120.0
C31U C36U H36U 120.0
C38U C37U C42U 120.0
C38U C37U H37U 120.0
C42U C37U H37U 120.0
C39U C38U C37U 120.0
C39U C38U H38U 120.0
C37U C38U H38U 120.0
C40U C39U C38U 120.0
C40U C39U H39U 120.0
C38U C39U H39U 120.0
C39U C40U C41U 120.0
C39U C40U H40U 120.0
C41U C40U H40U 120.0
C40U C41U C42U 120.0
C40U C41U H41U 120.0
C42U C41U H41U 120.0
C41U C42U C37U 120.0
C41U C42U H42U 120.0
C37U C42U H42U 120.0
C38V C37V C42V 120.0
C38V C37V H37V 120.0
C42V C37V H37V 120.0
C37V C38V C39V 120.0
C37V C38V H38V 120.0
C39V C38V H38V 120.0
C40V C39V C38V 120.0
C40V C39V H39V 120.0
C38V C39V H39V 120.0
C39V C40V C41V 120.0
C39V C40V H40V 120.0
C41V C40V H40V 120.0
C40V C41V C42V 120.0
C40V C41V H41V 120.0
C42V C41V H41V 120.0
C41V C42V C37V 120.0
C41V C42V H42V 120.0
C37V C42V H42V 120.0
C44U C43U C48U 120.0
C44U C43U H43U 120.0
C48U C43U H43U 120.0
C45U C44U C43U 120.0
C45U C44U H44U 120.0
C43U C44U H44U 120.0
C46U C45U C44U 120.0
C46U C45U H45U 120.0
C44U C45U H45U 120.0
C45U C46U C47U 120.0
C45U C46U H46U 120.0
C47U C46U H46U 120.0
C46U C47U C48U 120.0
C46U C47U H47U 120.0
C48U C47U H47U 120.0
C47U C48U C43U 120.0
C47U C48U H48U 120.0
C43U C48U H48U 120.0
C50U C49U C54U 120.0
C50U C49U H49U 120.0
C54U C49U H49U 120.0
C49U C50U C51U 120.0
C49U C50U H50U 120.0
C51U C50U H50U 120.0
C52U C51U C50U 120.0
C52U C51U H51U 120.0
C50U C51U H51U 120.0
C53U C52U C51U 120.0
C53U C52U H52U 120.0
C51U C52U H52U 120.0
C52U C53U C54U 120.0
C52U C53U H53U 120.0
C54U C53U H53U 120.0
C53U C54U C49U 120.0
C53U C54U H54U 120.0
C49U C54U H54U 120.0

loop_
_geom_bond_atom_site_label_1
_geom_bond_atom_site_label_2
_geom_bond_distance
Fe1 N3L 1.975(7)
Fe1 N4L 1.975(7)
Fe1 N1B 1.977(8)
Fe1 N2B 1.980(7)
Fe1 N3E 1.996(8)
Fe1 N4E 1.998(7)
Fe2 N3B 1.975(7)
Fe2 N2C 1.979(7)
Fe2 N1K 1.982(7)
Fe2 N4B 1.985(7)
Fe2 N2K 1.986(6)
Fe2 N1C 1.995(7)
Fe3 N3C 1.966(8)
Fe3 N2D 1.967(8)
Fe3 N1D 1.968(8)
Fe3 N4C 1.968(8)
Fe3 N2J 1.992(7)
Fe3 N1J 2.000(8)
Fe4 N3D 1.932(8)
Fe4 N2E 1.945(8)
Fe4 N4D 1.976(8)
Fe4 N1M 1.980(7)
Fe4 N2M 1.997(6)
Fe4 N1E 2.005(7)
Fe5 N3H 1.946(11)
Fe5 N2I 1.958(11)
Fe5 N4H 1.972(9)
Fe5 N1I 1.978(9)
Fe5 N1L 1.978(9)
Fe5 N2L 1.983(8)
Fe6 N3K 1.968(8)
Fe6 N3G 1.970(9)
Fe6 N2H 1.972(9)
Fe6 N1H 1.973(10)
Fe6 N4K 1.985(9)
Fe6 N4G 2.000(9)
Fe7 N2G 1.912(12)
Fe7 N3F 1.918(13)
Fe7 N4F 1.964(10)
Fe7 N4J 1.982(10)
Fe7 N1G 1.984(11)
Fe7 N3J 1.998(9)
Fe8 N3I 1.828(11)
Fe8 N4I 1.902(11)
Fe8 N4M 1.955(10)
Fe8 N3M 1.962(9)
Fe8 N2F 1.983(12)
Fe8 N1F 2.006(12)
F1B C4B 1.378(11)
F2B C26B 1.357(9)
N1B C7B 1.269(9)
N1B C1B 1.426(9)
N2B C12B 1.314(8)
N2B C8B 1.364(9)
N3B C17B 1.344(8)
N3B C21B 1.357(9)
N4B C22B 1.267(9)
N4B C23B 1.458(9)
N5B C13B 1.327(9)
N5B N6B 1.355(8)
N6B C16B 1.298(9)
C1B C6B 1.363(11)
C1B C2B 1.364(11)
C2B C3B 1.386(12)
C2B H2B 0.9500
C3B C4B 1.339(13)
C3B H3B 0.9500
C4B C5B 1.350(13)
C5B C6B 1.426(12)
C5B H5B 0.9500
C6B H6B 0.9500
C7B C8B 1.445(9)
C7B H7B 0.9500
C8B C9B 1.376(9)
C9B C10B 1.370(9)
C9B H9B 0.9500
C10B C11B 1.390(9)
C10B H10B 0.9500
C11B C12B 1.390(9)
C11B C13B 1.495(9)
C12B H12B 0.9500
C13B C14B 1.402(9)
C14B C15B 1.372(9)
C14B C29B 1.528(9)
C15B C16B 1.414(9)
C15B C34B 1.526(10)
C16B C18B 1.498(9)
C17B C18B 1.387(10)
C17B H17B 0.9500
C18B C19B 1.377(10)
C19B C20B 1.401(10)
C19B H19B 0.9500
C20B C21B 1.365(10)
C20B H20B 0.9500
C21B C22B 1.459(10)
C22B H22B 0.9500
C23B C24B 1.365(10)
C23B C28B 1.370(10)
C24B C25B 1.395(10)
C24B H24B 0.9500
C25B C26B 1.337(11)
C25B H25B 0.9500
C26B C27B 1.357(11)
C27B C28B 1.400(10)
C27B H27B 0.9500
C28B H28B 0.9500
C29B C30B 1.517(11)
C29B H29Y 0.9900
C29B H29Z 0.9900
C30B C31B 1.510(11)
C30B H30Y 0.9900
C30B H30Z 0.9900
C31B C32B 1.557(12)
C31B H31Y 0.9900
C31B H31Z 0.9900
C32B C33B 1.501(11)
C32B H32Y 0.9900
C32B H32Z 0.9900
C33B C34B 1.552(11)
C33B H33Y 0.9900
C33B H33Z 0.9900
C34B H34Y 0.9900
C34B H34Z 0.9900
F1C C4C 1.381(9)
F2C C26C 1.371(10)
N1C C7C 1.266(9)
N1C C1C 1.431(9)
N2C C12C 1.330(9)
N2C C8C 1.372(9)
N3C C17C 1.333(9)
N3C C21C 1.359(9)
N4C C22C 1.269(9)
N4C C23C 1.457(9)
N5C C13C 1.308(9)
N5C N6C 1.355(8)
N6C C16C 1.316(9)
C1C C2C 1.358(10)
C1C C6C 1.374(10)
C2C C3C 1.395(10)
C2C H2C 0.9500
C3C C4C 1.350(11)
C3C H3C 0.9500
C4C C5C 1.350(11)
C5C C6C 1.408(11)
C5C H5C 0.9500
C6C H6C 0.9500
C7C C8C 1.440(9)
C7C H7C 0.9500
C8C C9C 1.373(10)
C9C C10C 1.370(10)
C9C H9C 0.9500
C10C C11C 1.389(10)
C10C H10C 0.9500
C11C C12C 1.385(10)
C11C C13C 1.504(10)
C12C H12C 0.9500
C13C C14C 1.411(10)
C14C C15C 1.357(10)
C14C C29C 1.528(10)
C15C C16C 1.424(10)
C15C C34C 1.547(10)
C16C C18C 1.474(10)
C17C C18C 1.396(10)
C17C H17C 0.9500
C18C C19C 1.371(10)
C19C C20C 1.394(10)
C19C H19C 0.9500
C20C C21C 1.363(10)
C20C H20C 0.9500
C21C C22C 1.479(10)
C22C H22C 0.9500
C23C C28C 1.371(10)
C23C C24C 1.383(10)
C24C C25C 1.397(10)
C24C H24C 0.9500
C25C C26C 1.358(11)
C25C H25C 0.9500
C26C C27C 1.362(11)
C27C C28C 1.414(10)
C27C H27C 0.9500
C28C H28C 0.9500
C29C C30C 1.530(12)
C29C H29C 0.9900
C29C H29D 0.9900
C30C C31C 1.522(13)
C30C H30C 0.9900
C30C H30D 0.9900
C31C C32C 1.546(14)
C31C H31C 0.9900
C31C H31D 0.9900
C32C C33C 1.510(12)
C32C H32C 0.9900
C32C H32D 0.9900
C33C C34C 1.538(12)
C33C H33C 0.9900
C33C H33D 0.9900
C34C H34C 0.9900
C34C H34D 0.9900
F1D C4D 1.375(10)
F2D C26D 1.344(11)
N1D C7D 1.272(9)
N1D C1D 1.447(9)
N2D C12D 1.319(9)
N2D C8D 1.361(9)
N3D C17D 1.346(9)
N3D C21D 1.369(10)
N4D C22D 1.276(10)
N4D C23D 1.443(10)
N5D C13D 1.317(9)
N5D N6D 1.363(9)
N6D C16D 1.310(10)
C1D C6D 1.373(10)
C1D C2D 1.374(10)
C2D C3D 1.399(11)
C2D H2D 0.9500
C3D C4D 1.348(11)
C3D H3D 0.9500
C4D C5D 1.353(11)
C5D C6D 1.423(11)
C5D H5D 0.9500
C6D H6D 0.9500
C7D C8D 1.439(10)
C7D H7D 0.9500
C8D C9D 1.377(10)
C9D C10D 1.370(10)
C9D H9D 0.9500
C10D C11D 1.391(10)
C10D H10D 0.9500
C11D C12D 1.388(10)
C11D C13D 1.494(10)
C12D H12D 0.9500
C13D C14D 1.405(10)
C14D C15D 1.380(10)
C14D C29D 1.531(10)
C15D C16D 1.412(10)
C15D C34D 1.520(10)
C16D C18D 1.490(10)
C17D C18D 1.369(10)
C17D H17D 0.9500
C18D C19D 1.382(11)
C19D C20D 1.388(11)
C19D H19D 0.9500
C20D C21D 1.365(11)
C20D H20D 0.9500
C21D C22D 1.461(11)
C22D H22D 0.9500
C23D C28D 1.376(11)
C23D C24D 1.382(11)
C24D C25D 1.394(12)
C24D H24D 0.9500
C25D C26D 1.354(13)
C25D H25D 0.9500
C26D C27D 1.379(13)
C27D C28D 1.396(11)
C27D H27D 0.9500
C28D H28D 0.9500
C29D C30D 1.528(12)
C29D H29E 0.9900
C29D H29F 0.9900
C30D C31D 1.528(12)
C30D H30E 0.9900
C30D H30F 0.9900
C31D C32D 1.552(12)
C31D H31E 0.9900
C31D H31F 0.9900
C32D C33D 1.490(12)
C32D H32E 0.9900
C32D H32F 0.9900
C33D C34D 1.559(12)
C33D H33E 0.9900
C33D H33F 0.9900
C34D H34E 0.9900
C34D H34F 0.9900
F1E C4E 1.371(11)
F2E C26E 1.355(9)
N1E C7E 1.267(9)
N1E C1E 1.440(10)
N2E C12E 1.325(9)
N2E C8E 1.390(9)
N3E C17E 1.350(9)
N3E C21E 1.353(10)
N4E C22E 1.262(9)
N4E C23E 1.456(9)
N5E C13E 1.310(10)
N5E N6E 1.348(9)
N6E C16E 1.299(10)
C1E C2E 1.355(11)
C1E C6E 1.362(11)
C2E C3E 1.409(12)
C2E H2E 0.9500
C3E C4E 1.351(13)
C3E H3E 0.9500
C4E C5E 1.332(13)
C5E C6E 1.416(11)
C5E H5E 0.9500
C6E H6E 0.9500
C7E C8E 1.450(10)
C7E H7E 0.9500
C8E C9E 1.360(10)
C9E C10E 1.376(10)
C9E H9E 0.9500
C10E C11E 1.396(10)
C10E H10E 0.9500
C11E C12E 1.385(10)
C11E C13E 1.493(10)
C12E H12E 0.9500
C13E C14E 1.411(10)
C14E C15E 1.378(11)
C14E C29E 1.527(11)
C15E C16E 1.418(11)
C15E C34E 1.527(11)
C16E C18E 1.495(10)
C17E C18E 1.388(10)
C17E H17E 0.9500
C18E C19E 1.363(11)
C19E C20E 1.375(11)
C19E H19E 0.9500
C20E C21E 1.380(11)
C20E H20E 0.9500
C21E C22E 1.459(10)
C22E H22E 0.9500
C23E C28E 1.381(10)
C23E C24E 1.382(10)
C24E C25E 1.392(10)
C24E H24E 0.9500
C25E C26E 1.351(11)
C25E H25E 0.9500
C26E C27E 1.368(11)
C27E C28E 1.400(10)
C27E H27E 0.9500
C28E H28E 0.9500
C29E C30E 1.527(13)
C29E H29G 0.9900
C29E H29H 0.9900
C30E C31E 1.539(14)
C30E H30G 0.9900
C30E H30H 0.9900
C31E C32E 1.556(15)
C31E H31G 0.9900
C31E H31H 0.9900
C32E C33E 1.525(13)
C32E H32G 0.9900
C32E H32H 0.9900
C33E C34E 1.545(13)
C33E H33G 0.9900
C33E H33H 0.9900
C34E H34G 0.9900
C34E H34H 0.9900
F1F C4F 1.390(13)
F2F C26F 1.358(12)
N1F C7F 1.269(11)
N1F C1F 1.425(12)
N2F C12F 1.314(12)
N2F C8F 1.390(11)
N3F C17F 1.324(12)
N3F C21F 1.358(12)
N4F C22F 1.260(11)
N4F C23F 1.441(11)
N5F C13F 1.299(12)
N5F N6F 1.362(12)
N6F C16F 1.284(12)
C1F C6F 1.358(13)
C1F C2F 1.385(13)
C2F C3F 1.404(13)
C2F H2F 0.9500
C3F C4F 1.360(14)
C3F H3F 0.9500
C4F C5F 1.349(14)
C5F C6F 1.426(13)
C5F H5F 0.9500
C6F H6F 0.9500
C7F C8F 1.440(12)
C7F H7F 0.9500
C8F C9F 1.381(12)
C9F C10F 1.378(13)
C9F H9F 0.9500
C10F C11F 1.383(12)
C10F H10F 0.9500
C11F C12F 1.390(12)
C11F C13F 1.490(12)
C12F H12F 0.9500
C13F C14F 1.406(12)
C14F C15F 1.361(12)
C14F C29F 1.534(12)
C15F C16F 1.435(12)
C15F C34F 1.528(13)
C16F C18F 1.500(12)
C17F C18F 1.386(13)
C17F H17F 0.9500
C18F C19F 1.379(13)
C19F C20F 1.387(13)
C19F H19F 0.9500
C20F C21F 1.361(12)
C20F H20F 0.9500
C21F C22F 1.440(12)
C22F H22F 0.9500
C23F C24F 1.355(12)
C23F C28F 1.386(12)
C24F C25F 1.376(12)
C24F H24F 0.9500
C25F C26F 1.378(13)
C25F H25F 0.9500
C26F C27F 1.354(13)
C27F C28F 1.384(12)
C27F H27F 0.9500
C28F H28F 0.9500
C29F C30F 1.514(14)
C29F H29I 0.9900
C29F H29J 0.9900
C30F C31F 1.544(14)
C30F H30I 0.9900
C30F H30J 0.9900
C31F C32F 1.565(15)
C31F H31I 0.9900
C31F H31J 0.9900
C32F C33F 1.515(14)
C32F H32I 0.9900
C32F H32J 0.9900
C33F C34F 1.554(14)
C33F H33I 0.9900
C33F H33J 0.9900
C34F H34I 0.9900
C34F H34J 0.9900
F1G C4G 1.392(13)
F2G C26G 1.364(11)
N1G C7G 1.269(12)
N1G C1G 1.426(12)
N2G C12G 1.341(11)
N2G C8G 1.381(11)
N3G C17G 1.333(10)
N3G C21G 1.358(11)
N4G C22G 1.274(10)
N4G C23G 1.457(10)
N5G C13G 1.308(11)
N5G N6G 1.353(11)
N6G C16G 1.296(11)
C1G C2G 1.344(13)
C1G C6G 1.377(13)
C2G C3G 1.403(13)
C2G H2G 0.9500
C3G C4G 1.354(14)
C3G H3G 0.9500
C4G C5G 1.353(14)
C5G C6G 1.433(13)
C5G H5G 0.9500
C6G H6G 0.9500
C7G C8G 1.427(12)
C7G H7G 0.9500
C8G C9G 1.363(12)
C9G C10G 1.364(12)
C9G H9G 0.9500
C10G C11G 1.390(11)
C10G H10G 0.9500
C11G C12G 1.367(12)
C11G C13G 1.490(11)
C12G H12G 0.9500
C13G C14G 1.392(11)
C14G C15G 1.369(12)
C14G C29G 1.547(12)
C15G C16G 1.424(11)
C15G C34G 1.545(12)
C16G C18G 1.483(11)
C17G C18G 1.381(11)
C17G H17G 0.9500
C18G C19G 1.381(12)
C19G C20G 1.411(12)
C19G H19G 0.9500
C20G C21G 1.380(11)
C20G H20G 0.9500
C21G C22G 1.474(11)
C22G H22G 0.9500
C23G C24G 1.367(11)
C23G C28G 1.374(11)
C24G C25G 1.377(12)
C24G H24G 0.9500
C25G C26G 1.355(13)
C25G H25G 0.9500
C26G C27G 1.371(12)
C27G C28G 1.403(11)
C27G H27G 0.9500
C28G H28G 0.9500
C29G C30G 1.531(14)
C29G H29K 0.9900
C29G H29L 0.9900
C30G C31G 1.528(14)
C30G H30K 0.9900
C30G H30L 0.9900
C31G C32G 1.585(15)
C31G H31K 0.9900
C31G H31L 0.9900
C32G C33G 1.524(14)
C32G H32K 0.9900
C32G H32L 0.9900
C33G C34G 1.553(14)
C33G H33K 0.9900
C33G H33L 0.9900
C34G H34K 0.9900
C34G H34L 0.9900
F1H C4H 1.386(12)
F2H C26H 1.361(12)
N1H C7H 1.278(11)
N1H C1H 1.418(11)
N2H C12H 1.315(10)
N2H C8H 1.361(10)
N3H C17H 1.336(11)
N3H C21H 1.366(11)
N4H C22H 1.253(11)
N4H C23H 1.430(11)
N5H C13H 1.322(11)
N5H N6H 1.374(11)
N6H C16H 1.298(11)
C1H C2H 1.339(12)
C1H C6H 1.369(13)
C2H C3H 1.391(13)
C2H H2H 0.9500
C3H C4H 1.320(14)
C3H H3H 0.9500
C4H C5H 1.341(14)
C5H C6H 1.425(13)
C5H H5H 0.9500
C6H H6H 0.9500
C7H C8H 1.442(11)
C7H H7H 0.9500
C8H C9H 1.373(11)
C9H C10H 1.373(12)
C9H H9H 0.9500
C10H C11H 1.391(11)
C10H H10H 0.9500
C11H C12H 1.397(11)
C11H C13H 1.485(11)
C12H H12H 0.9500
C13H C14H 1.401(11)
C14H C15H 1.371(11)
C14H C29H 1.534(11)
C15H C16H 1.409(11)
C15H C34H 1.533(11)
C16H C18H 1.477(11)
C17H C18H 1.389(11)
C17H H17H 0.9500
C18H C19H 1.385(11)
C19H C20H 1.385(12)
C19H H19H 0.9500
C20H C21H 1.385(12)
C20H H20H 0.9500
C21H C22H 1.464(12)
C22H H22H 0.9500
C23H C24H 1.369(11)
C23H C28H 1.372(12)
C24H C25H 1.395(12)
C24H H24H 0.9500
C25H C26H 1.357(13)
C25H H25H 0.9500
C26H C27H 1.376(13)
C27H C28H 1.395(12)
C27H H27H 0.9500
C28H H28H 0.9500
C29H C30H 1.535(12)
C29H H29M 0.9900
C29H H29N 0.9900
C30H C31H 1.523(13)
C30H H30M 0.9900
C30H H30N 0.9900
C31H C32H 1.557(14)
C31H H31M 0.9900
C31H H31N 0.9900
C32H C33H 1.526(14)
C32H H32M 0.9900
C32H H32N 0.9900
C33H C34H 1.545(13)
C33H H33M 0.9900
C33H H33N 0.9900
C34H H34M 0.9900
C34H H34N 0.9900
F1I C4I 1.387(11)
F2I C26I 1.378(12)
N1I C7I 1.256(11)
N1I C1I 1.435(10)
N2I C12I 1.321(11)
N2I C8I 1.372(11)
N3I C21I 1.363(11)
N3I C17I 1.367(11)
N4I C22I 1.241(11)
N4I C23I 1.479(11)
N5I C13I 1.303(11)
N5I N6I 1.359(11)
N6I C16I 1.277(11)
C1I C2I 1.353(11)
C1I C6I 1.390(11)
C2I C3I 1.398(12)
C2I H2I 0.9500
C3I C4I 1.338(12)
C3I H3I 0.9500
C4I C5I 1.350(12)
C5I C6I 1.421(12)
C5I H5I 0.9500
C6I H6I 0.9500
C7I C8I 1.430(11)
C7I H7I 0.9500
C8I C9I 1.351(11)
C9I C10I 1.370(12)
C9I H9I 0.9500
C10I C11I 1.402(12)
C10I H10I 0.9500
C11I C12I 1.369(12)
C11I C13I 1.501(11)
C12I H12I 0.9500
C13I C14I 1.413(11)
C14I C15I 1.368(12)
C14I C29I 1.551(12)
C15I C16I 1.426(11)
C15I C34I 1.540(12)
C16I C18I 1.495(12)
C17I C18I 1.380(12)
C17I H17I 0.9500
C18I C19I 1.384(12)
C19I C20I 1.410(12)
C19I H19I 0.9500
C20I C21I 1.375(12)
C20I H20I 0.9500
C21I C22I 1.462(12)
C22I H22I 0.9500
C23I C28I 1.366(13)
C23I C24I 1.382(12)
C24I C25I 1.404(12)
C24I H24I 0.9500
C25I C26I 1.351(14)
C25I H25I 0.9500
C26I C27I 1.366(13)
C27I C28I 1.428(12)
C27I H27I 0.9500
C28I H28I 0.9500
C29I C30I 1.523(14)
C29I H29O 0.9900
C29I H29P 0.9900
C30I C31I 1.528(14)
C30I H30O 0.9900
C30I H30P 0.9900
C31I C32I 1.568(15)
C31I H31O 0.9900
C31I H31P 0.9900
C32I C33I 1.520(14)
C32I H32O 0.9900
C32I H32P 0.9900
C33I C34I 1.540(14)
C33I H33O 0.9900
C33I H33P 0.9900
C34I H34O 0.9900
C34I H34P 0.9900
F1J C4J 1.382(10)
F2J C26J 1.357(12)
N1J C7J 1.277(9)
N1J C1J 1.448(9)
N2J C12J 1.333(9)
N2J C8J 1.359(9)
N3J C17J 1.342(10)
N3J C21J 1.343(10)
N4J C22J 1.268(11)
N4J C23J 1.473(11)
N5J C13J 1.259(10)
N5J N6J 1.367(10)
N6J C16J 1.265(11)
C1J C6J 1.363(10)
C1J C2J 1.368(10)
C2J C3J 1.393(11)
C2J H2J 0.9500
C3J C4J 1.346(11)
C3J H3J 0.9500
C4J C5J 1.344(11)
C5J C6J 1.401(10)
C5J H5J 0.9500
C6J H6J 0.9500
C7J C8J 1.447(9)
C7J H7J 0.9500
C8J C9J 1.365(9)
C9J C10J 1.382(10)
C9J H9J 0.9500
C10J C11J 1.402(10)
C10J H10J 0.9500
C11J C12J 1.385(10)
C11J C13J 1.500(10)
C12J H12J 0.9500
C13J C14J 1.413(11)
C14J C15J 1.392(11)
C14J C29J 1.542(11)
C15J C16J 1.424(11)
C15J C34J 1.534(12)
C16J C18J 1.499(10)
C17J C18J 1.391(11)
C17J H17J 0.9500
C18J C19J 1.371(11)
C19J C20J 1.388(11)
C19J H19J 0.9500
C20J C21J 1.363(11)
C20J H20J 0.9500
C21J C22J 1.487(11)
C22J H22J 0.9500
C23J C24J 1.362(12)
C23J C28J 1.385(13)
C24J C25J 1.399(12)
C24J H24J 0.9500
C25J C26J 1.367(14)
C25J H25J 0.9500
C26J C27J 1.364(13)
C27J C28J 1.416(12)
C27J H27J 0.9500
C28J H28J 0.9500
C29J C30J 1.535(12)
C29J H29Q 0.9900
C29J H29R 0.9900
C30J C31J 1.517(13)
C30J H30Q 0.9900
C30J H30R 0.9900
C31J C32J 1.536(14)
C31J H31Q 0.9900
C31J H31R 0.9900
C32J C33J 1.498(14)
C32J H32Q 0.9900
C32J H32R 0.9900
C33J C34J 1.561(13)
C33J H33Q 0.9900
C33J H33R 0.9900
C34J H34Q 0.9900
C34J H34R 0.9900
F1K C4K 1.365(10)
F2K C26K 1.354(11)
N1K C7K 1.281(9)
N1K C1K 1.431(9)
N2K C12K 1.318(8)
N2K C8K 1.372(9)
N3K C21K 1.350(10)
N3K C17K 1.354(9)
N4K C22K 1.270(10)
N4K C23K 1.455(10)
N5K C13K 1.293(13)
N5K N6K 1.385(12)
N6K C16K 1.253(12)
C1K C2K 1.358(11)
C1K C6K 1.359(11)
C2K C3K 1.404(11)
C2K H2K 0.9500
C3K C4K 1.338(12)
C3K H3K 0.9500
C4K C5K 1.339(12)
C5K C6K 1.422(11)
C5K H5K 0.9500
C6K H6K 0.9500
C7K C8K 1.425(9)
C7K H7K 0.9500
C8K C9K 1.369(9)
C9K C10K 1.364(10)
C9K H9K 0.9500
C10K C11K 1.397(10)
C10K H10K 0.9500
C11K C12K 1.384(9)
C11K C13K 1.508(11)
C11K C13N 1.54(2)
C12K H12K 0.9500
C13K C14K 1.416(13)
C14K C15K 1.368(12)
C14K C29K 1.555(12)
C15K C16K 1.413(13)
C15K C34K 1.540(13)
C16K C18K 1.491(12)
C17K C18K 1.371(10)
C17K H17K 0.9500
C18K C19K 1.382(10)
C18K C16N 1.58(2)
C19K C20K 1.380(11)
C19K H19K 0.9500
C20K C21K 1.368(11)
C20K H20K 0.9500
C21K C22K 1.477(11)
C22K H22K 0.9500
C23K C28K 1.364(11)
C23K C24K 1.368(11)
C24K C25K 1.411(12)
C24K H24K 0.9500
C25K C26K 1.354(13)
C25K H25K 0.9500
C26K C27K 1.370(13)
C27K C28K 1.393(12)
C27K H27K 0.9500
C28K H28K 0.9500
C29K C30K 1.528(14)
C29K H9XX 0.9900
C29K H29X 0.9900
C30K C31K 1.528(15)
C30K H3VV 0.9900
C30K H30X 0.9900
C31K C32K 1.556(15)
C31K H1XX 0.9900
C31K H31X 0.9900
C32K C33K 1.532(15)
C32K H2XX 0.9900
C32K H32X 0.9900
C33K C34K 1.546(15)
C33K H3XX 0.9900
C33K H33X 0.9900
C34K H4XX 0.9900
C34K H34X 0.9900
N5N C13N 1.290(14)
N5N N6N 1.370(13)
N6N C16N 1.278(14)
C13N C14N 1.404(14)
C14N C15N 1.372(13)
C14N C29N 1.541(14)
C15N C16N 1.414(14)
C15N C34N 1.542(14)
C29N C30N 1.529(16)
C29N H29A 0.9900
C29N H29B 0.9900
C30N C31N 1.528(16)
C30N H30A 0.9900
C30N H30B 0.9900
C31N C32N 1.537(16)
C31N H31A 0.9900
C31N H31B 0.9900
C32N C33N 1.503(16)
C32N H32A 0.9900
C32N H32B 0.9900
C33N C34N 1.528(15)
C33N H33A 0.9900
C33N H33B 0.9900
C34N H34A 0.9900
C34N H34B 0.9900
F1L C4L 1.396(10)
F2L C26L 1.360(10)
N1L C7L 1.290(10)
N1L C1L 1.444(10)
N2L C12L 1.336(9)
N2L C8L 1.373(10)
N3L C17L 1.348(9)
N3L C21L 1.349(9)
N4L C22L 1.259(9)
N4L C23L 1.448(9)
N5L C13L 1.263(11)
N5L N6L 1.385(10)
N6L C16L 1.231(11)
C1L C6L 1.338(11)
C1L C2L 1.359(12)
C2L C3L 1.410(12)
C2L H2L 0.9500
C3L C4L 1.332(12)
C3L H3L 0.9500
C4L C5L 1.333(12)
C5L C6L 1.436(11)
C5L H5L 0.9500
C6L H6L 0.9500
C7L C8L 1.444(11)
C7L H7L 0.9500
C8L C9L 1.365(11)
C9L C10L 1.369(11)
C9L H9L 0.9500
C10L C11L 1.385(11)
C10L H10L 0.9500
C11L C12L 1.378(11)
C11L C13L 1.502(11)
C12L H12L 0.9500
C13L C14L 1.404(12)
C14L C15L 1.366(11)
C14L C29L 1.571(12)
C15L C16L 1.431(11)
C15L C34L 1.554(12)
C16L C18L 1.496(10)
C17L C18L 1.384(10)
C17L H17L 0.9500
C18L C19L 1.377(10)
C19L C20L 1.399(10)
C19L H19L 0.9500
C20L C21L 1.369(10)
C20L H20L 0.9500
C21L C22L 1.456(10)
C22L H22L 0.9500
C23L C24L 1.372(10)
C23L C28L 1.375(10)
C24L C25L 1.400(11)
C24L H24L 0.9500
C25L C26L 1.348(12)
C25L H25L 0.9500
C26L C27L 1.376(12)
C27L C28L 1.399(11)
C27L H27L 0.9500
C28L H28L 0.9500
C29L C30L 1.510(13)
C29L H29S 0.9900
C29L H29T 0.9900
C30L C31L 1.550(14)
C30L H30S 0.9900
C30L H30T 0.9900
C31L C32L 1.579(15)
C31L H31S 0.9900
C31L H31T 0.9900
C32L C33L 1.534(14)
C32L H32S 0.9900
C32L H32T 0.9900
C33L C34L 1.531(13)
C33L H33S 0.9900
C33L H33T 0.9900
C34L H34S 0.9900
C34L H34T 0.9900
F1M C4M 1.401(12)
F2M C26M 1.379(12)
N1M C7M 1.283(9)
N1M C1M 1.430(11)
N1M C1N 1.449(13)
N2M C12M 1.323(8)
N2M C8M 1.364(9)
N3M C21M 1.344(11)
N3M C17M 1.354(10)
N4M C22M 1.262(11)
N4M C23M 1.465(11)
N5M C13M 1.262(12)
N5M N6M 1.368(11)
N6M C16M 1.233(12)
C1M C2M 1.358(12)
C1M C6M 1.371(13)
C2M C3M 1.416(13)
C2M H2M 0.9500
C3M C4M 1.333(13)
C3M H3M 0.9500
C4M C5M 1.344(13)
C5M C6M 1.419(13)
C5M H5M 0.9500
C6M H6M 0.9500
C7M C8M 1.446(9)
C7M H7M 0.9500
C8M C9M 1.361(9)
C9M C10M 1.371(9)
C9M H9M 0.9500
C10M C11M 1.380(10)
C10M H10M 0.9500
C11M C12M 1.385(9)
C11M C13M 1.503(10)
C12M H12M 0.9500
C13M C14M 1.397(12)
C14M C15M 1.354(11)
C14M C29M 1.574(13)
C15M C16M 1.407(12)
C15M C34M 1.562(13)
C16M C18M 1.486(11)
C17M C18M 1.390(11)
C17M H17M 0.9500
C18M C19M 1.383(11)
C19M C20M 1.396(11)
C19M H19M 0.9500
C20M C21M 1.370(11)
C20M H20M 0.9500
C21M C22M 1.474(11)
C22M H22M 0.9500
C23M C28M 1.374(13)
C23M C24M 1.384(13)
C24M C25M 1.405(12)
C24M H24M 0.9500
C25M C26M 1.364(14)
C25M H25M 0.9500
C26M C27M 1.377(14)
C27M C28M 1.411(13)
C27M H27M 0.9500
C28M H28M 0.9500
C29M C30M 1.544(13)
C29M H29U 0.9900
C29M H29V 0.9900
C30M C31M 1.525(14)
C30M H30U 0.9900
C30M H30V 0.9900
C31M C32M 1.597(16)
C31M H31U 0.9900
C31M H31V 0.9900
C32M C33M 1.529(15)
C32M H32U 0.9900
C32M H32V 0.9900
C33M C34M 1.550(14)
C33M H33U 0.9900
C33M H33V 0.9900
C34M H34U 0.9900
C34M H34V 0.9900
F1N C4N 1.365(11)
C1N C2N 1.3900
C1N C6N 1.3900
C2N C3N 1.3900
C2N H2N 0.9500
C3N C4N 1.3900
C3N H3N 0.9500
C4N C5N 1.3900
C5N C6N 1.3900
C5N H5N 0.9500
C6N H6N 0.9500
B1 F2 1.31(2)
B1 F1 1.33(2)
B1 F4 1.35(2)
B1 F3 1.47(2)
B2 F7 1.346(10)
B2 F6 1.369(10)
B2 F5 1.371(10)
B2 F8 1.388(10)
B2' F7' 1.365(10)
B2' F8' 1.374(10)
B2' F6' 1.374(10)
B2' F5' 1.382(10)
B2A F6A 1.370(10)
B2A F8A 1.372(10)
B2A F5A 1.377(10)
B2A F7A 1.378(10)
B3 F9' 1.362(9)
B3 F12 1.367(8)
B3 F11 1.369(8)
B3 F10' 1.373(9)
B3 F11' 1.383(9)
B3 F10 1.383(8)
B3 F12' 1.384(9)
B3 F9 1.395(9)
B4 F15 1.355(10)
B4 F16 1.363(10)
B4 F14 1.367(10)
B4 F13 1.377(10)
B5 F20 1.365(16)
B5 F17 1.366(19)
B5 F18 1.380(16)
B5 F19 1.406(18)
B6 F22' 1.359(9)
B6 F23 1.364(9)
B6 F21 1.372(9)
B6 F24' 1.373(9)
B6 F21' 1.384(9)
B6 F23' 1.390(9)
B6 F24 1.391(9)
B6 F22 1.394(9)
B7 F26' 1.351(9)
B7 F28 1.364(9)
B7 F28' 1.370(9)
B7 F25 1.371(9)
B7 F26 1.373(9)
B7 F27' 1.377(9)
B7 F25' 1.398(9)
B7 F27 1.408(9)
B8 F31 1.379(10)
B8 F29 1.380(10)
B8 F30 1.381(10)
B8 F32 1.382(10)
B8' F30' 1.372(10)
B8' F29' 1.375(10)
B8' F31' 1.375(10)
B8' F32' 1.377(10)
B9 F36 1.351(9)
B9 F36' 1.360(9)
B9 F35' 1.368(9)
B9 F33 1.371(9)
B9 F34' 1.389(9)
B9 F35 1.390(9)
B9 F33' 1.398(9)
B9 F34 1.398(9)
B10 F39 1.342(9)
B10 F38' 1.352(9)
B10 F37 1.362(9)
B10 F39' 1.370(9)
B10 F37' 1.373(9)
B10 F40 1.375(9)
B10 F40' 1.400(9)
B10 F38 1.417(9)
B11 F41 1.366(10)
B11 F43 1.372(10)
B11 F44 1.374(10)
B11 F42 1.376(10)
B12 F46 1.370(10)
B12 F47 1.374(10)
B12 F48 1.375(10)
B12 F45 1.376(10)
B13 F52 1.365(10)
B13 F51 1.367(10)
B13 F50 1.368(10)
B13 F49 1.381(10)
B14 F53 1.368(10)
B14 F56 1.371(10)
B14 F55 1.375(10)
B14 F54 1.379(10)
B15 F59 1.366(10)
B15 F60 1.369(10)
B15 F57 1.371(10)
B15 F58 1.375(10)
B15' F57' 1.368(10)
B15' F60' 1.370(10)
B15' F59' 1.371(10)
B15' F58' 1.375(10)
N1S C1S 1.098(13)
C1S C2S 1.456(15)
C2S H2SA 0.9800
C2S H2SB 0.9800
C2S H2SC 0.9800
N2S C3S 1.183(16)
C3S C4S 1.464(17)
C4S H4SA 0.9601
C4S H4SB 0.9600
C4S H4SC 0.9600
N3S C5S 1.124(15)
C5S C6S 1.483(15)
C6S H6SA 0.9800
C6S H6SB 0.9800
C6S H6SC 0.9800
C8S C7S 1.445(16)
C8S H8S1 0.9800
C8S H8S2 0.9800
C8S H8S3 0.9800
C7S N4S 1.158(16)
N5S C9S 1.165(16)
C9S C10S 1.423(16)
C10S H10A 0.9800
C10S H10N 0.9800
C10S H10O 0.9800
N6S C11S 1.174(16)
C11S C12S 1.463(16)
C12S H12X 0.9800
C12S H12Y 0.9800
C12S H12Z 0.9800
C14S C13S 1.441(17)
C14S H14A 0.9800
C14S H14B 0.9800
C14S H14C 0.9800
C13S N7S 1.205(18)
N8S C15S 1.152(15)
C15S C16S 1.427(16)
C16S H16A 0.9600
C16S H16B 0.9600
C16S H16C 0.9600
C1U C2U 1.3900
C1U C6U 1.3900
C1U H1U 0.9500
C2U C3U 1.3900
C2U H2U 0.9500
C3U C4U 1.3900
C3U H3U 0.9500
C4U C5U 1.3900
C4U H4U 0.9500
C5U C6U 1.3900
C5U H5U 0.9500
C6U H6U 0.9500
C1V C2V 1.3900
C1V C6V 1.3900
C1V H1V 0.9500
C2V C3V 1.3900
C2V H2V 0.9500
C3V C4V 1.3900
C3V H3V 0.9500
C4V C5V 1.3900
C4V H4V 0.9500
C5V C6V 1.3900
C5V H5V 0.9500
C6V H6V 0.9500
C7U C8U 1.3900
C7U C12U 1.3900
C7U H7U 0.9500
C8U C9U 1.3900
C8U H8U 0.9500
C9U C10U 1.3900
C9U H9U 0.9500
C10U C11U 1.3900
C10U H10U 0.9500
C11U C12U 1.3900
C11U H11U 0.9500
C12U H12U 0.9500
C13U C14U 1.3900
C13U C18U 1.3900
C13U H13U 0.9500
C14U C15U 1.3900
C14U H14U 0.9500
C15U C16U 1.3900
C15U H15U 0.9500
C16U C17U 1.3900
C16U H16U 0.9500
C17U C18U 1.3900
C17U H17U 0.9500
C18U H18U 0.9500
C19U C20U 1.3900
C19U C24U 1.3900
C19U H19U 0.9500
C20U C21U 1.3900
C20U H20U 0.9500
C21U C22U 1.3900
C21U H21U 0.9500
C22U C23U 1.3900
C22U H22U 0.9500
C23U C24U 1.3900
C23U H23U 0.9500
C24U H24U 0.9500
C25U C26U 1.3900
C25U C30U 1.3900
C25U H25U 0.9500
C26U C27U 1.3900
C26U H26U 0.9500
C27U C28U 1.3900
C27U H27U 0.9500
C28U C29U 1.3900
C28U H28U 0.9500
C29U C30U 1.3900
C29U H29W 0.9500
C30U H30W 0.9500
C31U C32U 1.3900
C31U C36U 1.3900
C31U H31W 0.9500
C32U C33U 1.3900
C32U H32W 0.9500
C33U C34U 1.3900
C33U H33W 0.9500
C34U C35U 1.3900
C34U H34W 0.9500
C35U C36U 1.3900
C35U H35U 0.9500
C36U H36U 0.9500
C37U C38U 1.3900
C37U C42U 1.3900
C37U H37U 0.9500
C38U C39U 1.3900
C38U H38U 0.9500
C39U C40U 1.3900
C39U H39U 0.9500
C40U C41U 1.3900
C40U H40U 0.9500
C41U C42U 1.3900
C41U H41U 0.9500
C42U H42U 0.9500
C37V C38V 1.3900
C37V C42V 1.3900
C37V H37V 0.9500
C38V C39V 1.3900
C38V H38V 0.9500
C39V C40V 1.3900
C39V H39V 0.9500
C40V C41V 1.3900
C40V H40V 0.9500
C41V C42V 1.3900
C41V H41V 0.9500
C42V H42V 0.9500
C43U C44U 1.3900
C43U C48U 1.3900
C43U H43U 0.9500
C44U C45U 1.3900
C44U H44U 0.9500
C45U C46U 1.3900
C45U H45U 0.9500
C46U C47U 1.3900
C46U H46U 0.9500
C47U C48U 1.3900
C47U H47U 0.9500
C48U H48U 0.9500
C49U C50U 1.3900
C49U C54U 1.3900
C49U H49U 0.9500
C50U C51U 1.3900
C50U H50U 0.9500
C51U C52U 1.3900
C51U H51U 0.9500
C52U C53U 1.3900
C52U H52U 0.9500
C53U C54U 1.3900
C53U H53U 0.9500
C54U H54U 0.9500

loop_
_geom_torsion_atom_site_label_1
_geom_torsion_atom_site_label_2
_geom_torsion_atom_site_label_3
_geom_torsion_atom_site_label_4
_geom_torsion
C13B N5B N6B C16B 0.0(14)
C7B N1B C1B C6B 68.7(15)
Fe1 N1B C1B C6B -102.0(13)
C7B N1B C1B C2B -106.8(13)
Fe1 N1B C1B C2B 82.5(14)
C6B C1B C2B C3B 1(2)
N1B C1B C2B C3B 176.3(14)
C1B C2B C3B C4B 9(3)
C2B C3B C4B C5B -15(3)
C2B C3B C4B F1B 179.5(15)
C3B C4B C5B C6B 10(3)
F1B C4B C5B C6B 175.9(15)
C2B C1B C6B C5B -5(2)
N1B C1B C6B C5B 179.1(14)
C4B C5B C6B C1B 0(3)
C1B N1B C7B C8B 178.3(8)
Fe1 N1B C7B C8B -9.7(11)
C12B N2B C8B C9B 0.9(12)
Fe1 N2B C8B C9B -172.2(7)
C12B N2B C8B C7B -178.6(7)
Fe1 N2B C8B C7B 8.2(9)
N1B C7B C8B N2B 0.9(12)
N1B C7B C8B C9B -178.6(9)
N2B C8B C9B C10B 1.2(13)
C7B C8B C9B C10B -179.3(8)
C8B C9B C10B C11B -3.3(13)
C9B C10B C11B C12B 3.2(12)
C9B C10B C11B C13B 177.9(8)
C8B N2B C12B C11B -1.0(12)
Fe1 N2B C12B C11B 170.9(6)
C10B C11B C12B N2B -1.0(13)
C13B C11B C12B N2B -176.0(7)
N6B N5B C13B C14B 0.7(15)
N6B N5B C13B C11B -178.2(8)
C10B C11B C13B N5B -132.4(9)
C12B C11B C13B N5B 42.2(11)
C10B C11B C13B C14B 48.7(13)
C12B C11B C13B C14B -136.7(9)
N5B C13B C14B C15B -0.3(14)
C11B C13B C14B C15B 178.4(9)
N5B C13B C14B C29B -177.9(9)
C11B C13B C14B C29B 0.8(14)
C13B C14B C15B C16B -0.8(13)
C29B C14B C15B C16B 176.9(9)
C13B C14B C15B C34B 176.9(8)
C29B C14B C15B C34B -5.4(14)
N5B N6B C16B C15B -1.2(16)
N5B N6B C16B C18B 176.5(8)
C14B C15B C16B N6B 1.6(15)
C34B C15B C16B N6B -176.2(9)
C14B C15B C16B C18B -175.9(9)
C34B C15B C16B C18B 6.3(14)
C21B N3B C17B C18B -1.2(12)
Fe2 N3B C17B C18B 179.3(6)
N3B C17B C18B C19B 1.6(14)
N3B C17B C18B C16B 176.5(8)
N6B C16B C18B C19B 63.7(13)
C15B C16B C18B C19B -118.6(11)
N6B C16B C18B C17B -111.1(10)
C15B C16B C18B C17B 66.7(13)
C17B C18B C19B C20B -0.8(15)
C16B C18B C19B C20B -175.6(10)
C18B C19B C20B C21B -0.4(17)
C17B N3B C21B C20B -0.1(14)
Fe2 N3B C21B C20B 179.5(9)
C17B N3B C21B C22B 179.6(7)
Fe2 N3B C21B C22B -0.8(10)
C19B C20B C21B N3B 0.9(17)
C19B C20B C21B C22B -178.8(10)
C23B N4B C22B C21B -175.1(8)
Fe2 N4B C22B C21B -1.1(11)
N3B C21B C22B N4B 1.3(13)
C20B C21B C22B N4B -179.0(10)
C22B N4B C23B C24B 57.8(12)
Fe2 N4B C23B C24B -115.4(9)
C22B N4B C23B C28B -122.7(10)
Fe2 N4B C23B C28B 64.1(11)
C28B C23B C24B C25B 0.0(15)
N4B C23B C24B C25B 179.5(9)
C23B C24B C25B C26B -0.5(16)
C24B C25B C26B C27B -0.1(19)
C24B C25B C26B F2B 178.4(9)
C25B C26B C27B C28B 1.2(18)
F2B C26B C27B C28B -177.3(9)
C24B C23B C28B C27B 1.1(15)
N4B C23B C28B C27B -178.4(9)
C26B C27B C28B C23B -1.7(16)
C15B C14B C29B C30B 80.6(12)
C13B C14B C29B C30B -101.8(11)
C14B C29B C30B C31B -69.5(14)
C29B C30B C31B C32B 67.7(14)
C30B C31B C32B C33B -102.3(12)
C31B C32B C33B C34B 51.9(13)
C14B C15B C34B C33B -90.7(11)
C16B C15B C34B C33B 87.0(11)
C32B C33B C34B C15B 56.5(12)
C13C N5C N6C C16C -2.4(13)
C7C N1C C1C C2C -81.3(12)
Fe2 N1C C1C C2C 106.7(10)
C7C N1C C1C C6C 95.4(12)
Fe2 N1C C1C C6C -76.7(12)
C6C C1C C2C C3C -3.0(17)
N1C C1C C2C C3C 173.6(9)
C1C C2C C3C C4C 1.5(18)
C2C C3C C4C C5C 1(2)
C2C C3C C4C F1C -179.6(10)
C3C C4C C5C C6C -2(2)
F1C C4C C5C C6C 178.8(12)
C2C C1C C6C C5C 2.2(19)
N1C C1C C6C C5C -174.4(11)
C4C C5C C6C C1C 0(2)
C1C N1C C7C C8C -177.4(8)
Fe2 N1C C7C C8C -4.3(11)
C12C N2C C8C C9C 0.7(13)
Fe2 N2C C8C C9C -170.1(8)
C12C N2C C8C C7C 178.2(8)
Fe2 N2C C8C C7C 7.4(9)
N1C C7C C8C N2C -2.1(13)
N1C C7C C8C C9C 175.3(9)
N2C C8C C9C C10C 0.8(15)
C7C C8C C9C C10C -176.4(9)
C8C C9C C10C C11C -0.7(15)
C9C C10C C11C C12C -0.9(15)
C9C C10C C11C C13C 174.6(9)
C8C N2C C12C C11C -2.4(13)
Fe2 N2C C12C C11C 166.8(7)
C10C C11C C12C N2C 2.5(14)
C13C C11C C12C N2C -173.3(8)
N6C N5C C13C C14C 7.8(15)
N6C N5C C13C C11C -170.6(8)
C12C C11C C13C N5C 47.0(12)
C10C C11C C13C N5C -128.5(10)
C12C C11C C13C C14C -131.5(10)
C10C C11C C13C C14C 53.0(15)
N5C C13C C14C C15C -3.9(15)
C11C C13C C14C C15C 174.4(9)
N5C C13C C14C C29C 178.1(10)
C11C C13C C14C C29C -3.6(15)
C13C C14C C15C C16C -4.8(15)
C29C C14C C15C C16C 173.1(10)
C13C C14C C15C C34C 172.5(9)
C29C C14C C15C C34C -9.5(16)
N5C N6C C16C C15C -6.6(14)
N5C N6C C16C C18C 167.5(8)
C14C C15C C16C N6C 10.2(15)
C34C C15C C16C N6C -167.1(9)
C14C C15C C16C C18C -163.3(9)
C34C C15C C16C C18C 19.3(15)
C21C N3C C17C C18C -1.3(13)
Fe3 N3C C17C C18C -178.4(7)
N3C C17C C18C C19C 0.5(14)
N3C C17C C18C C16C 174.9(8)
N6C C16C C18C C19C 54.8(13)
C15C C16C C18C C19C -131.1(11)
N6C C16C C18C C17C -119.2(9)
C15C C16C C18C C17C 54.9(13)
C17C C18C C19C C20C 0.0(15)
C16C C18C C19C C20C -173.9(9)
C18C C19C C20C C21C 0.4(16)
C17C N3C C21C C20C 1.7(14)
Fe3 N3C C21C C20C 179.1(8)
C17C N3C C21C C22C 178.4(8)
Fe3 N3C C21C C22C -4.2(10)
C19C C20C C21C N3C -1.3(16)
C19C C20C C21C C22C -177.5(10)
C23C N4C C22C C21C -170.5(8)
Fe3 N4C C22C C21C 1.9(12)
N3C C21C C22C N4C 1.5(13)
C20C C21C C22C N4C 178.0(10)
C22C N4C C23C C28C -124.3(11)
Fe3 N4C C23C C28C 64.2(12)
C22C N4C C23C C24C 61.0(12)
Fe3 N4C C23C C24C -110.5(9)
C28C C23C C24C C25C -0.6(16)
N4C C23C C24C C25C 174.1(9)
C23C C24C C25C C26C 0.2(18)
C24C C25C C26C C27C 2(2)
C24C C25C C26C F2C 178.6(10)
C25C C26C C27C C28C -3.5(19)
F2C C26C C27C C28C 179.7(10)
C24C C23C C28C C27C -1.1(16)
N4C C23C C28C C27C -175.6(9)
C26C C27C C28C C23C 3.0(17)
C15C C14C C29C C30C 84.0(14)
C13C C14C C29C C30C -98.1(13)
C14C C29C C30C C31C -68.1(17)
C29C C30C C31C C32C 67.1(19)
C30C C31C C32C C33C -100.9(15)
C31C C32C C33C C34C 50.8(16)
C32C C33C C34C C15C 56.4(15)
C14C C15C C34C C33C -88.6(13)
C16C C15C C34C C33C 88.7(12)
C13D N5D N6D C16D 2.6(17)
C7D N1D C1D C6D -68.3(13)
Fe3 N1D C1D C6D 110.5(10)
C7D N1D C1D C2D 114.1(11)
Fe3 N1D C1D C2D -67.2(12)
C6D C1D C2D C3D 0.4(16)
N1D C1D C2D C3D 178.0(9)
C1D C2D C3D C4D 0.3(17)
C2D C3D C4D C5D -1.8(19)
C2D C3D C4D F1D 179.7(9)
C3D C4D C5D C6D 2(2)
F1D C4D C5D C6D -179.1(10)
C2D C1D C6D C5D 0.2(17)
N1D C1D C6D C5D -177.4(10)
C4D C5D C6D C1D -1.6(18)
C1D N1D C7D C8D 178.2(9)
Fe3 N1D C7D C8D -0.7(12)
C12D N2D C8D C9D 2.3(14)
Fe3 N2D C8D C9D -170.7(8)
C12D N2D C8D C7D -179.4(9)
Fe3 N2D C8D C7D 7.6(11)
N1D C7D C8D N2D -4.6(14)
N1D C7D C8D C9D 173.6(10)
N2D C8D C9D C10D 0.3(16)
C7D C8D C9D C10D -177.8(11)
C8D C9D C10D C11D -1.7(17)
C9D C10D C11D C12D 0.6(15)
C9D C10D C11D C13D 173.4(10)
C8D N2D C12D C11D -3.5(15)
Fe3 N2D C12D C11D 168.3(7)
C10D C11D C12D N2D 2.1(15)
C13D C11D C12D N2D -171.3(9)
N6D N5D C13D C14D 0.6(17)
N6D N5D C13D C11D -177.9(9)
C12D C11D C13D N5D 40.3(13)
C10D C11D C13D N5D -132.5(11)
C12D C11D C13D C14D -138.2(10)
C10D C11D C13D C14D 49.0(15)
N5D C13D C14D C15D -0.9(16)
C11D C13D C14D C15D 177.3(9)
N5D C13D C14D C29D -176.7(10)
C11D C13D C14D C29D 1.6(15)
C13D C14D C15D C16D -1.7(15)
C29D C14D C15D C16D 174.0(10)
C13D C14D C15D C34D 174.9(9)
C29D C14D C15D C34D -9.4(16)
N5D N6D C16D C15D -5.7(18)
N5D N6D C16D C18D 175.9(10)
C14D C15D C16D N6D 5.2(17)
C34D C15D C16D N6D -171.3(11)
C14D C15D C16D C18D -176.5(10)
C34D C15D C16D C18D 6.9(17)
C21D N3D C17D C18D -2.8(14)
Fe4 N3D C17D C18D 179.0(8)
N3D C17D C18D C19D 0.8(16)
N3D C17D C18D C16D 176.4(9)
N6D C16D C18D C17D -120.3(11)
C15D C16D C18D C17D 61.2(15)
N6D C16D C18D C19D 55.2(15)
C15D C16D C18D C19D -123.3(13)
C17D C18D C19D C20D 2.1(18)
C16D C18D C19D C20D -173.5(11)
C18D C19D C20D C21D -3(2)
C19D C20D C21D N3D 1(2)
C19D C20D C21D C22D -174.3(12)
C17D N3D C21D C20D 2.1(15)
Fe4 N3D C21D C20D -179.4(10)
C17D N3D C21D C22D 177.6(8)
Fe4 N3D C21D C22D -4.0(11)
C23D N4D C22D C21D -174.8(9)
Fe4 N4D C22D C21D 0.9(13)
C20D C21D C22D N4D 177.4(11)
N3D C21D C22D N4D 2.0(14)
C22D N4D C23D C28D -125.8(12)
Fe4 N4D C23D C28D 59.0(13)
C22D N4D C23D C24D 52.9(14)
Fe4 N4D C23D C24D -122.2(10)
C28D C23D C24D C25D -1.5(19)
N4D C23D C24D C25D 179.7(12)
C23D C24D C25D C26D 2(2)
C24D C25D C26D F2D -179.8(12)
C24D C25D C26D C27D 0(3)
F2D C26D C27D C28D 178.0(13)
C25D C26D C27D C28D -2(3)
C24D C23D C28D C27D -0.3(19)
N4D C23D C28D C27D 178.4(10)
C26D C27D C28D C23D 2(2)
C15D C14D C29D C30D 86.0(13)
C13D C14D C29D C30D -98.5(12)
C14D C29D C30D C31D -76.3(13)
C29D C30D C31D C32D 74.7(15)
C30D C31D C32D C33D -105.0(13)
C31D C32D C33D C34D 52.1(15)
C14D C15D C34D C33D -88.0(13)
C16D C15D C34D C33D 88.4(13)
C32D C33D C34D C15D 57.0(14)
C13E N5E N6E C16E -1.0(17)
C7E N1E C1E C2E 120.1(13)
Fe4 N1E C1E C2E -62.5(15)
C7E N1E C1E C6E -56.9(14)
Fe4 N1E C1E C6E 120.5(10)
C6E C1E C2E C3E -1(2)
N1E C1E C2E C3E -177.9(12)
C1E C2E C3E C4E 1(2)
C2E C3E C4E C5E 2(3)
C2E C3E C4E F1E -178.7(13)
C3E C4E C5E C6E -4(3)
F1E C4E C5E C6E 176.5(11)
C2E C1E C6E C5E -1.3(19)
N1E C1E C6E C5E 175.7(11)
C4E C5E C6E C1E 4(2)
C1E N1E C7E C8E 176.6(9)
Fe4 N1E C7E C8E -1.1(13)
C12E N2E C8E C9E 1.5(15)
Fe4 N2E C8E C9E -176.1(9)
C12E N2E C8E C7E -176.9(9)
Fe4 N2E C8E C7E 5.6(11)
N1E C7E C8E C9E 178.8(11)
N1E C7E C8E N2E -2.9(14)
N2E C8E C9E C10E 1.4(18)
C7E C8E C9E C10E 179.6(11)
C8E C9E C10E C11E -3.8(18)
C9E C10E C11E C12E 3.3(17)
C9E C10E C11E C13E 178.6(11)
C8E N2E C12E C11E -2.0(14)
Fe4 N2E C12E C11E 175.1(8)
C10E C11E C12E N2E -0.3(16)
C13E C11E C12E N2E -175.9(9)
N6E N5E C13E C14E 7.0(17)
N6E N5E C13E C11E -172.9(9)
C12E C11E C13E N5E 45.3(14)
C10E C11E C13E N5E -130.0(12)
C12E C11E C13E C14E -134.6(11)
C10E C11E C13E C14E 50.1(17)
N5E C13E C14E C15E -6.6(18)
C11E C13E C14E C15E 173.3(11)
N5E C13E C14E C29E 176.0(11)
C11E C13E C14E C29E -4.2(18)
C13E C14E C15E C16E 0.6(18)
C29E C14E C15E C16E 178.1(12)
C13E C14E C15E C34E 172.8(12)
C29E C14E C15E C34E -10(2)
N5E N6E C16E C15E -5.0(19)
N5E N6E C16E C18E 171.2(10)
C14E C15E C16E N6E 5(2)
C34E C15E C16E N6E -167.3(12)
C14E C15E C16E C18E -170.9(11)
C34E C15E C16E C18E 16.8(19)
C21E N3E C17E C18E 2.3(15)
Fe1 N3E C17E C18E -178.5(8)
N3E C17E C18E C19E -0.4(18)
N3E C17E C18E C16E 171.0(10)
N6E C16E C18E C19E 53.5(17)
C15E C16E C18E C19E -130.2(14)
N6E C16E C18E C17E -117.6(13)
C15E C16E C18E C17E 58.7(17)
C17E C18E C19E C20E -3(2)
C16E C18E C19E C20E -174.7(13)
C18E C19E C20E C21E 5(2)
C17E N3E C21E C20E -0.6(17)
Fe1 N3E C21E C20E -179.9(11)
C17E N3E C21E C22E 178.2(9)
Fe1 N3E C21E C22E -1.1(12)
C19E C20E C21E N3E -3(2)
C19E C20E C21E C22E 178.3(13)
C23E N4E C22E C21E -172.5(9)
Fe1 N4E C22E C21E -1.8(13)
N3E C21E C22E N4E 1.9(16)
C20E C21E C22E N4E -179.3(13)
C22E N4E C23E C28E -129.1(11)
Fe1 N4E C23E C28E 61.4(11)
C22E N4E C23E C24E 52.0(13)
Fe1 N4E C23E C24E -117.4(8)
C28E C23E C24E C25E 0.6(14)
N4E C23E C24E C25E 179.5(9)
C23E C24E C25E C26E 0.1(16)
C24E C25E C26E F2E 180.0(9)
C24E C25E C26E C27E -1.3(18)
C25E C26E C27E C28E 1.5(17)
F2E C26E C27E C28E -179.7(9)
C24E C23E C28E C27E -0.4(15)
N4E C23E C28E C27E -179.2(9)
C26E C27E C28E C23E -0.7(15)
C15E C14E C29E C30E 87.7(16)
C13E C14E C29E C30E -95.0(16)
C14E C29E C30E C31E -74.1(19)
C29E C30E C31E C32E 69(2)
C30E C31E C32E C33E -105.4(18)
C31E C32E C33E C34E 56(2)
C14E C15E C34E C33E -88.5(17)
C16E C15E C34E C33E 83.5(15)
C32E C33E C34E C15E 55.0(18)
C13F N5F N6F C16F -15(4)
C7F N1F C1F C6F 123(2)
Fe8 N1F C1F C6F -57(3)
C7F N1F C1F C2F -62(2)
Fe8 N1F C1F C2F 118.6(18)
C6F C1F C2F C3F -7(4)
N1F C1F C2F C3F 178(2)
C1F C2F C3F C4F 6(5)
C2F C3F C4F C5F 0(7)
C2F C3F C4F F1F -177(2)
C3F C4F C5F C6F -5(6)
F1F C4F C5F C6F 172(3)
C2F C1F C6F C5F 2(4)
N1F C1F C6F C5F 177(2)
C4F C5F C6F C1F 4(4)
C1F N1F C7F C8F 171.7(15)
Fe8 N1F C7F C8F -8.5(19)
C12F N2F C8F C9F -1(2)
Fe8 N2F C8F C9F -170.3(13)
C12F N2F C8F C7F 179.3(14)
Fe8 N2F C8F C7F 10.2(16)
N1F C7F C8F C9F 179.4(15)
N1F C7F C8F N2F -1(2)
N2F C8F C9F C10F 0(3)
C7F C8F C9F C10F 178.9(17)
C8F C9F C10F C11F 2(3)
C9F C10F C11F C12F -3(3)
C9F C10F C11F C13F 176.5(18)
C8F N2F C12F C11F 1(2)
Fe8 N2F C12F C11F 167.6(12)
C10F C11F C12F N2F 1(3)
C13F C11F C12F N2F -178.2(16)
N6F N5F C13F C14F 9(4)
N6F N5F C13F C11F -168(2)
C10F C11F C13F N5F -131(2)
C12F C11F C13F N5F 49(3)
C10F C11F C13F C14F 52(3)
C12F C11F C13F C14F -129(2)
N5F C13F C14F C15F 0(4)
C11F C13F C14F C15F 177(2)
N5F C13F C14F C29F -180(2)
C11F C13F C14F C29F -2(3)
C13F C14F C15F C16F -3(3)
C29F C14F C15F C16F 176.2(18)
C13F C14F C15F C34F 172.7(18)
C29F C14F C15F C34F -8(3)
N5F N6F C16F C15F 12(4)
N5F N6F C16F C18F 177(2)
C14F C15F C16F N6F -3(4)
C34F C15F C16F N6F -179(2)
C14F C15F C16F C18F -166(2)
C34F C15F C16F C18F 18(3)
C21F N3F C17F C18F 1(3)
Fe7 N3F C17F C18F -179.9(13)
N3F C17F C18F C19F 3(3)
N3F C17F C18F C16F 176.1(16)
N6F C16F C18F C19F 60(3)
C15F C16F C18F C19F -134(2)
N6F C16F C18F C17F -113(2)
C15F C16F C18F C17F 53(3)
C17F C18F C19F C20F -6(3)
C16F C18F C19F C20F -178.7(18)
C18F C19F C20F C21F 5(3)
C17F N3F C21F C20F -3(3)
Fe7 N3F C21F C20F 178.2(14)
C17F N3F C21F C22F 173.8(15)
Fe7 N3F C21F C22F -5.0(18)
C19F C20F C21F N3F 0(3)
C19F C20F C21F C22F -176.4(18)
C23F N4F C22F C21F -174.5(13)
Fe7 N4F C22F C21F -0.8(18)
N3F C21F C22F N4F 4(2)
C20F C21F C22F N4F -179.5(16)
C22F N4F C23F C24F -125.9(15)
Fe7 N4F C23F C24F 61.2(16)
C22F N4F C23F C28F 54.5(17)
Fe7 N4F C23F C28F -118.4(11)
C28F C23F C24F C25F -2(2)
N4F C23F C24F C25F 178.9(12)
C23F C24F C25F C26F 3(2)
C24F C25F C26F C27F -3(3)
C24F C25F C26F F2F 179.5(15)
F2F C26F C27F C28F 178.9(15)
C25F C26F C27F C28F 1(3)
C26F C27F C28F C23F 0(3)
C24F C23F C28F C27F 0(2)
N4F C23F C28F C27F 179.4(13)
C15F C14F C29F C30F 87(3)
C13F C14F C29F C30F -94(2)
C14F C29F C30F C31F -77(2)
C29F C30F C31F C32F 75(2)
C30F C31F C32F C33F -109(2)
C31F C32F C33F C34F 56(2)
C14F C15F C34F C33F -90(3)
C16F C15F C34F C33F 86(2)
C32F C33F C34F C15F 54(2)
C13G N5G N6G C16G 0(3)
C7G N1G C1G C2G 104(2)
Fe7 N1G C1G C2G -75(3)
C7G N1G C1G C6G -70(2)
Fe7 N1G C1G C6G 111.1(17)
C6G C1G C2G C3G 0(4)
N1G C1G C2G C3G -174(2)
C1G C2G C3G C4G -6(5)
C2G C3G C4G C5G 11(6)
C2G C3G C4G F1G 180(3)
C3G C4G C5G C6G -9(6)
F1G C4G C5G C6G -178(2)
C2G C1G C6G C5G 2(4)
N1G C1G C6G C5G 175(2)
C4G C5G C6G C1G 3(5)
C1G N1G C7G C8G 176.8(13)
Fe7 N1G C7G C8G -4(2)
C12G N2G C8G C9G 3(2)
Fe7 N2G C8G C9G -177.1(13)
C12G N2G C8G C7G -179.0(13)
Fe7 N2G C8G C7G 1.3(16)
N1G C7G C8G C9G -179.6(17)
N1G C7G C8G N2G 2(2)
N2G C8G C9G C10G -3(3)
C7G C8G C9G C10G 179.3(15)
C8G C9G C10G C11G 1(3)
C9G C10G C11G C12G -1(2)
C9G C10G C11G C13G 177.3(14)
C8G N2G C12G C11G -2(2)
Fe7 N2G C12G C11G 177.7(10)
C10G C11G C12G N2G 1(2)
C13G C11G C12G N2G -177.0(12)
N6G N5G C13G C14G -2(3)
N6G N5G C13G C11G -176.6(15)
C12G C11G C13G N5G 45(2)
C10G C11G C13G N5G -132.7(16)
C12G C11G C13G C14G -129.7(17)
C10G C11G C13G C14G 52(2)
N5G C13G C14G C15G 6(3)
C11G C13G C14G C15G -179.3(16)
N5G C13G C14G C29G -173.3(17)
C11G C13G C14G C29G 1(3)
C13G C14G C15G C16G -9(3)
C29G C14G C15G C16G 171.1(16)
C13G C14G C15G C34G 172.9(16)
C29G C14G C15G C34G -7(3)
N5G N6G C16G C15G -2(3)
N5G N6G C16G C18G 179.8(15)
C14G C15G C16G N6G 7(3)
C34G C15G C16G N6G -174.3(17)
C14G C15G C16G C18G -175.3(17)
C34G C15G C16G C18G 3(3)
C21G N3G C17G C18G -2(2)
Fe6 N3G C17G C18G -177.6(11)
N3G C17G C18G C19G 2(2)
N3G C17G C18G C16G 175.2(13)
N6G C16G C18G C19G 48(2)
C15G C16G C18G C19G -129.7(19)
N6G C16G C18G C17G -125.1(17)
C15G C16G C18G C17G 57(2)
C17G C18G C19G C20G -2(2)
C16G C18G C19G C20G -175.0(15)
C18G C19G C20G C21G 2(3)
C17G N3G C21G C20G 1(2)
Fe6 N3G C21G C20G 178.0(13)
C17G N3G C21G C22G -178.5(12)
Fe6 N3G C21G C22G -2.0(16)
C19G C20G C21G N3G -2(3)
C19G C20G C21G C22G 178.5(15)
C23G N4G C22G C21G -177.7(11)
Fe6 N4G C22G C21G -4.5(16)
N3G C21G C22G N4G 4.3(19)
C20G C21G C22G N4G -175.7(15)
C22G N4G C23G C24G 55.4(16)
Fe6 N4G C23G C24G -117.2(11)
C22G N4G C23G C28G -124.3(14)
Fe6 N4G C23G C28G 63.1(14)
C28G C23G C24G C25G -1(2)
N4G C23G C24G C25G 179.6(12)
C23G C24G C25G C26G 0(2)
C24G C25G C26G F2G 179.4(12)
C24G C25G C26G C27G 1(3)
C25G C26G C27G C28G 0(2)
F2G C26G C27G C28G -179.1(11)
C24G C23G C28G C27G 1.0(19)
N4G C23G C28G C27G -179.3(10)
C26G C27G C28G C23G -0.5(19)
C15G C14G C29G C30G 81(2)
C13G C14G C29G C30G -99(2)
C14G C29G C30G C31G -71(2)
C29G C30G C31G C32G 76(2)
C30G C31G C32G C33G -107(2)
C31G C32G C33G C34G 46(2)
C14G C15G C34G C33G -93(2)
C16G C15G C34G C33G 88.5(19)
C32G C33G C34G C15G 62(2)
C13H N5H N6H C16H -2(2)
C7H N1H C1H C2H 121(2)
Fe6 N1H C1H C2H -60(3)
C7H N1H C1H C6H -72(2)
Fe6 N1H C1H C6H 106.7(16)
C6H C1H C2H C3H 10(3)
N1H C1H C2H C3H 177(2)
C1H C2H C3H C4H -1(4)
C2H C3H C4H C5H -9(5)
C2H C3H C4H F1H 177(2)
C3H C4H C5H C6H 10(5)
F1H C4H C5H C6H -176(2)
C2H C1H C6H C5H -8(3)
N1H C1H C6H C5H -175.9(18)
C4H C5H C6H C1H -2(4)
C1H N1H C7H C8H 172.7(14)
Fe6 N1H C7H C8H -6.6(18)
C12H N2H C8H C9H 0.8(18)
Fe6 N2H C8H C9H -175.2(10)
C12H N2H C8H C7H -177.3(11)
Fe6 N2H C8H C7H 6.7(14)
N1H C7H C8H N2H 0(2)
N1H C7H C8H C9H -178.0(14)
N2H C8H C9H C10H 4(2)
C7H C8H C9H C10H -178.4(14)
C8H C9H C10H C11H -6(2)
C9H C10H C11H C12H 3.4(19)
C9H C10H C11H C13H -178.2(12)
C8H N2H C12H C11H -3.4(17)
Fe6 N2H C12H C11H 171.9(8)
C10H C11H C12H N2H 1.3(18)
C13H C11H C12H N2H -177.3(10)
N6H N5H C13H C14H 1(2)
N6H N5H C13H C11H -172.2(13)
C10H C11H C13H N5H -140.2(14)
C12H C11H C13H N5H 38.3(16)
C10H C11H C13H C14H 47(2)
C12H C11H C13H C14H -135.0(12)
N5H C13H C14H C15H 2(2)
C11H C13H C14H C15H 174.8(12)
N5H C13H C14H C29H 179.2(12)
C11H C13H C14H C29H -8.1(19)
C13H C14H C15H C16H -4.6(19)
C29H C14H C15H C16H 178.4(11)
C13H C14H C15H C34H 173.3(11)
C29H C14H C15H C34H -4(2)
N5H N6H C16H C15H -1(2)
N5H N6H C16H C18H 172.3(13)
C14H C15H C16H N6H 4(2)
C34H C15H C16H N6H -173.8(13)
C14H C15H C16H C18H -168.3(12)
C34H C15H C16H C18H 13.7(19)
C21H N3H C17H C18H -2.1(19)
Fe5 N3H C17H C18H -178.6(9)
N3H C17H C18H C19H 4(2)
N3H C17H C18H C16H -179.2(12)
N6H C16H C18H C19H 66.4(18)
C15H C16H C18H C19H -120.4(15)
N6H C16H C18H C17H -110.1(15)
C15H C16H C18H C17H 63.1(19)
C17H C18H C19H C20H -5(2)
C16H C18H C19H C20H 178.8(14)
C18H C19H C20H C21H 3(2)
C17H N3H C21H C20H 1(2)
Fe5 N3H C21H C20H 177.4(12)
C17H N3H C21H C22H 179.4(12)
Fe5 N3H C21H C22H -3.7(14)
C19H C20H C21H N3H -1(2)
C19H C20H C21H C22H -179.9(15)
C23H N4H C22H C21H -173.2(11)
Fe5 N4H C22H C21H 0.2(16)
N3H C21H C22H N4H 2.3(18)
C20H C21H C22H N4H -178.9(14)
C22H N4H C23H C24H 59.8(16)
Fe5 N4H C23H C24H -113.1(11)
C22H N4H C23H C28H -121.6(14)
Fe5 N4H C23H C28H 65.5(14)
C28H C23H C24H C25H 0(2)
N4H C23H C24H C25H 178.4(12)
C23H C24H C25H C26H 1(2)
C24H C25H C26H F2H -179.5(13)
C24H C25H C26H C27H -3(3)
C25H C26H C27H C28H 4(3)
F2H C26H C27H C28H -179.5(13)
C24H C23H C28H C27H 1(2)
N4H C23H C28H C27H -177.2(12)
C26H C27H C28H C23H -3(2)
C15H C14H C29H C30H 82.1(17)
C13H C14H C29H C30H -94.7(16)
C14H C29H C30H C31H -72.7(18)
C29H C30H C31H C32H 70(2)
C30H C31H C32H C33H -104.5(18)
C31H C32H C33H C34H 54(2)
C14H C15H C34H C33H -91.8(16)
C16H C15H C34H C33H 86.1(16)
C32H C33H C34H C15H 55.1(19)
N4I Fe8 N3I C21I 3.8(10)
N4M Fe8 N3I C21I -171.2(9)
N3M Fe8 N3I C21I -91.5(9)
N1F Fe8 N3I C21I 92.3(10)
N4I Fe8 N3I C17I 174.8(11)
N4M Fe8 N3I C17I -0.2(11)
N3M Fe8 N3I C17I 79.4(10)
N1F Fe8 N3I C17I -96.7(11)
C13I N5I N6I C16I 4(3)
C7I N1I C1I C2I -65.4(17)
Fe5 N1I C1I C2I 113.6(13)
C7I N1I C1I C6I 113.1(15)
Fe5 N1I C1I C6I -67.9(16)
C6I C1I C2I C3I 1(2)
N1I C1I C2I C3I 179.5(13)
C1I C2I C3I C4I -2(3)
C2I C3I C4I C5I 0(3)
C2I C3I C4I F1I -178.0(15)
C3I C4I C5I C6I 2(3)
F1I C4I C5I C6I 179.9(15)
C2I C1I C6I C5I 1(2)
N1I C1I C6I C5I -177.6(14)
C4I C5I C6I C1I -2(3)
C1I N1I C7I C8I 176.2(10)
Fe5 N1I C7I C8I -3.0(15)
C12I N2I C8I C9I 1.6(19)
Fe5 N2I C8I C9I -171.5(12)
C12I N2I C8I C7I -177.7(11)
Fe5 N2I C8I C7I 9.1(13)
N1I C7I C8I C9I 176.6(14)
N1I C7I C8I N2I -4.1(17)
N2I C8I C9I C10I -3(2)
C7I C8I C9I C10I 176.6(14)
C8I C9I C10I C11I 1(2)
C9I C10I C11I C12I 1(2)
C9I C10I C11I C13I 175.6(15)
C8I N2I C12I C11I 1(2)
Fe5 N2I C12I C11I 172.9(11)
C10I C11I C12I N2I -2(2)
C13I C11I C12I N2I -177.1(13)
N6I N5I C13I C14I 2(3)
N6I N5I C13I C11I -178.2(16)
C12I C11I C13I N5I 47(2)
C10I C11I C13I N5I -127.0(18)
C12I C11I C13I C14I -133.2(19)
C10I C11I C13I C14I 52(3)
N5I C13I C14I C15I -4(3)
C11I C13I C14I C15I 176.5(18)
N5I C13I C14I C29I -172.8(18)
C11I C13I C14I C29I 8(3)
C13I C14I C15I C16I 0(3)
C29I C14I C15I C16I 169.1(17)
C13I C14I C15I C34I 178.3(17)
C29I C14I C15I C34I -13(3)
N5I N6I C16I C15I -8(3)
N5I N6I C16I C18I 171.6(16)
C14I C15I C16I N6I 6(3)
C34I C15I C16I N6I -172(2)
C14I C15I C16I C18I -173.5(18)
C34I C15I C16I C18I 8(3)
C21I N3I C17I C18I -4.0(19)
Fe8 N3I C17I C18I -175.6(11)
N3I C17I C18I C19I 4(2)
N3I C17I C18I C16I 176.9(12)
N6I C16I C18I C17I -123.6(18)
C15I C16I C18I C17I 56(3)
N6I C16I C18I C19I 49(2)
C15I C16I C18I C19I -131.3(19)
C17I C18I C19I C20I -4(2)
C16I C18I C19I C20I -177.3(14)
C18I C19I C20I C21I 5(2)
C17I N3I C21I C20I 5(2)
Fe8 N3I C21I C20I 178.0(13)
C17I N3I C21I C22I -177.9(11)
Fe8 N3I C21I C22I -5.2(15)
C19I C20I C21I N3I -6(3)
C19I C20I C21I C22I 177.4(14)
C23I N4I C22I C21I -174.4(11)
Fe8 N4I C22I C21I -1.3(19)
N3I C21I C22I N4I 4.0(19)
C20I C21I C22I N4I -179.0(15)
C22I N4I C23I C28I -119.7(19)
Fe8 N4I C23I C28I 67.8(19)
C22I N4I C23I C24I 68.0(19)
Fe8 N4I C23I C24I -104.5(16)
C28I C23I C24I C25I 3(3)
N4I C23I C24I C25I 174.9(15)
C23I C24I C25I C26I -8(3)
C24I C25I C26I C27I 11(4)
C24I C25I C26I F2I -175.0(14)
C25I C26I C27I C28I -6(3)
F2I C26I C27I C28I 179.0(15)
C24I C23I C28I C27I 2(3)
N4I C23I C28I C27I -170.6(14)
C26I C27I C28I C23I 0(3)
C15I C14I C29I C30I 88(2)
C13I C14I C29I C30I -104(2)
C14I C29I C30I C31I -69(2)
C29I C30I C31I C32I 66(3)
C30I C31I C32I C33I -103(2)
C31I C32I C33I C34I 56(2)
C32I C33I C34I C15I 52(2)
C14I C15I C34I C33I -86(2)
C16I C15I C34I C33I 92(2)
C13J N5J N6J C16J -2(2)
C7J N1J C1J C6J 119.0(10)
Fe3 N1J C1J C6J -65.3(12)
C7J N1J C1J C2J -60.5(14)
Fe3 N1J C1J C2J 115.3(10)
C6J C1J C2J C3J 0.0(18)
N1J C1J C2J C3J 179.4(11)
C1J C2J C3J C4J 1(2)
C2J C3J C4J C5J 0(2)
C2J C3J C4J F1J 177.7(12)
C3J C4J C5J C6J -2(2)
F1J C4J C5J C6J -179.7(11)
C2J C1J C6J C5J -1.9(16)
N1J C1J C6J C5J 178.7(10)
C4J C5J C6J C1J 2.8(18)
C1J N1J C7J C8J 179.0(8)
Fe3 N1J C7J C8J 2.7(11)
C12J N2J C8J C9J -1.2(14)
Fe3 N2J C8J C9J 171.6(7)
C12J N2J C8J C7J 178.2(9)
Fe3 N2J C8J C7J -9.0(10)
N1J C7J C8J N2J 4.3(12)
N1J C7J C8J C9J -176.3(9)
N2J C8J C9J C10J 0.3(15)
C7J C8J C9J C10J -179.0(9)
C8J C9J C10J C11J 2.3(16)
C9J C10J C11J C12J -3.9(16)
C9J C10J C11J C13J 176.9(10)
C8J N2J C12J C11J -0.6(15)
Fe3 N2J C12J C11J -172.1(8)
C10J C11J C12J N2J 3.1(17)
C13J C11J C12J N2J -177.5(10)
N6J N5J C13J C14J 8(2)
N6J N5J C13J C11J -173.7(11)
C12J C11J C13J N5J -43.4(15)
C10J C11J C13J N5J 135.8(12)
C12J C11J C13J C14J 135.0(13)
C10J C11J C13J C14J -45.8(18)
N5J C13J C14J C15J -8(2)
C11J C13J C14J C15J 174.2(12)
N5J C13J C14J C29J 171.0(12)
C11J C13J C14J C29J -7.2(19)
C13J C14J C15J C16J 2(2)
C29J C14J C15J C16J -176.8(12)
C13J C14J C15J C34J 174.5(12)
C29J C14J C15J C34J -4(2)
N5J N6J C16J C15J -4(2)
N5J N6J C16J C18J 177.9(12)
C14J C15J C16J N6J 3(2)
C34J C15J C16J N6J -169.0(14)
C14J C15J C16J C18J -178.2(13)
C34J C15J C16J C18J 9(2)
C21J N3J C17J C18J 1(2)
Fe7 N3J C17J C18J -170.8(11)
N3J C17J C18J C19J -2(2)
N3J C17J C18J C16J 170.8(13)
N6J C16J C18J C19J -131.3(16)
C15J C16J C18J C19J 50(2)
N6J C16J C18J C17J 56(2)
C15J C16J C18J C17J -122.7(16)
C17J C18J C19J C20J 0(2)
C16J C18J C19J C20J -173.0(14)
C18J C19J C20J C21J 3(2)
C17J N3J C21J C20J 2(2)
Fe7 N3J C21J C20J 175.4(13)
C17J N3J C21J C22J -177.1(14)
Fe7 N3J C21J C22J -3.8(17)
C19J C20J C21J N3J -4(3)
C19J C20J C21J C22J 174.7(16)
C23J N4J C22J C21J 173.0(14)
Fe7 N4J C22J C21J -6(2)
N3J C21J C22J N4J 6(2)
C20J C21J C22J N4J -172.9(17)
C22J N4J C23J C24J 118.7(19)
Fe7 N4J C23J C24J -63(2)
C22J N4J C23J C28J -61(2)
Fe7 N4J C23J C28J 117.7(17)
C28J C23J C24J C25J 3(3)
N4J C23J C24J C25J -176.0(18)
C23J C24J C25J C26J -13(4)
C24J C25J C26J F2J -174.1(19)
C24J C25J C26J C27J 14(4)
F2J C26J C27J C28J -178.0(18)
C25J C26J C27J C28J -6(4)
C24J C23J C28J C27J 5(3)
N4J C23J C28J C27J -175.6(15)
C26J C27J C28J C23J -4(3)
C15J C14J C29J C30J 83.0(16)
C13J C14J C29J C30J -95.5(15)
C14J C29J C30J C31J -80.3(15)
C29J C30J C31J C32J 82.0(18)
C30J C31J C32J C33J -96(2)
C31J C32J C33J C34J 29(3)
C14J C15J C34J C33J -100.0(16)
C16J C15J C34J C33J 72.3(18)
C32J C33J C34J C15J 74(2)
C13K N5K N6K C16K 3(3)
C7K N1K C1K C2K 87.1(13)
Fe2 N1K C1K C2K -85.1(12)
C7K N1K C1K C6K -89.3(13)
Fe2 N1K C1K C6K 98.5(12)
C6K C1K C2K C3K 0(2)
N1K C1K C2K C3K -176.3(11)
C1K C2K C3K C4K 1(2)
C2K C3K C4K C5K -2(2)
C2K C3K C4K F1K 179.8(12)
C3K C4K C5K C6K 2(2)
F1K C4K C5K C6K 179.9(12)
C2K C1K C6K C5K 0(2)
N1K C1K C6K C5K 175.9(12)
C4K C5K C6K C1K 0(2)
C1K N1K C7K C8K -176.3(9)
Fe2 N1K C7K C8K -2.9(13)
C12K N2K C8K C9K -0.4(14)
Fe2 N2K C8K C9K 174.5(8)
C12K N2K C8K C7K 179.8(8)
Fe2 N2K C8K C7K -5.3(10)
N1K C7K C8K C9K -174.4(10)
N1K C7K C8K N2K 5.5(14)
N2K C8K C9K C10K -0.8(16)
C7K C8K C9K C10K 179.0(11)
C8K C9K C10K C11K 1.4(16)
C9K C10K C11K C12K -1.0(15)
C9K C10K C11K C13K -178.6(11)
C9K C10K C11K C13N 171.1(15)
C8K N2K C12K C11K 0.9(13)
Fe2 N2K C12K C11K -173.2(7)
C10K C11K C12K N2K -0.2(14)
C13K C11K C12K N2K 177.6(10)
C13N C11K C12K N2K -172.2(14)
N6K N5K C13K C14K -5(3)
N6K N5K C13K C11K 176.1(16)
C12K C11K C13K N5K -96(2)
C10K C11K C13K N5K 81(2)
C12K C11K C13K C14K 85(2)
C10K C11K C13K C14K -97(2)
N5K C13K C14K C15K 5(3)
C11K C13K C14K C15K -176.3(16)
N5K C13K C14K C29K -174(2)
C11K C13K C14K C29K 4(3)
C13K C14K C15K C16K -3(3)
C29K C14K C15K C16K 176.9(16)
C13K C14K C15K C34K -175.5(17)
C29K C14K C15K C34K 4(2)
N5K N6K C16K C15K -1(3)
N5K N6K C16K C18K -176.8(16)
C14K C15K C16K N6K 1(3)
C34K C15K C16K N6K 174(2)
C14K C15K C16K C18K 176.5(16)
C34K C15K C16K C18K -11(3)
C21K N3K C17K C18K -0.2(15)
Fe6 N3K C17K C18K -172.6(8)
N3K C17K C18K C19K -1.1(17)
N3K C17K C18K C16K 177.3(10)
N3K C17K C18K C16N 172.3(12)
N6K C16K C18K C17K 120.0(18)
C15K C16K C18K C17K -56(2)
N6K C16K C18K C19K -62(2)
C15K C16K C18K C19K 122.4(18)
C17K C18K C19K C20K 0.3(18)
C16K C18K C19K C20K -178.0(12)
C16N C18K C19K C20K -172.3(14)
C18K C19K C20K C21K 2(2)
C17K N3K C21K C20K 2.3(18)
Fe6 N3K C21K C20K 175.8(11)
C17K N3K C21K C22K -178.6(10)
Fe6 N3K C21K C22K -5.1(13)
C19K C20K C21K N3K -3(2)
C19K C20K C21K C22K 177.8(13)
C23K N4K C22K C21K -178.4(10)
Fe6 N4K C22K C21K -4.8(16)
N3K C21K C22K N4K 6.5(18)
C20K C21K C22K N4K -174.4(14)
C22K N4K C23K C28K 104.0(17)
Fe6 N4K C23K C28K -68.5(18)
C22K N4K C23K C24K -68.0(19)
Fe6 N4K C23K C24K 119.5(14)
C28K C23K C24K C25K 6(3)
N4K C23K C24K C25K 177.7(15)
C23K C24K C25K C26K -3(3)
C24K C25K C26K F2K 177.6(17)
C24K C25K C26K C27K 0(4)
C25K C26K C27K C28K -1(4)
F2K C26K C27K C28K -178.1(17)
C24K C23K C28K C27K -7(3)
N4K C23K C28K C27K -178.2(16)
C26K C27K C28K C23K 4(3)
C15K C14K C29K C30K -89(2)
C13K C14K C29K C30K 90(2)
C14K C29K C30K C31K 75(2)
C29K C30K C31K C32K -67(2)
C30K C31K C32K C33K 107(2)
C31K C32K C33K C34K -65(3)
C14K C15K C34K C33K 89(2)
C16K C15K C34K C33K -84(2)
C32K C33K C34K C15K -45(3)
C13N N5N N6N C16N 1(4)
N6N N5N C13N C14N -4(5)
N6N N5N C13N C11K -176(2)
C12K C11K C13N N5N -51(3)
C10K C11K C13N N5N 137(2)
C12K C11K C13N C14N 138(3)
C10K C11K C13N C14N -34(4)
N5N C13N C14N C15N -4(5)
C11K C13N C14N C15N 165(3)
N5N C13N C14N C29N 167(3)
C11K C13N C14N C29N -24(5)
C13N C14N C15N C16N 14(4)
C29N C14N C15N C16N -158(3)
C13N C14N C15N C34N -174(2)
C29N C14N C15N C34N 14(4)
N5N N6N C16N C15N 11(5)
N5N N6N C16N C18K 171(2)
C14N C15N C16N N6N -19(5)
C34N C15N C16N N6N 169(3)
C14N C15N C16N C18K -178(2)
C34N C15N C16N C18K 10(4)
C17K C18K C16N N6N 76(3)
C19K C18K C16N N6N -111(3)
C17K C18K C16N C15N -122(3)
C19K C18K C16N C15N 51(3)
C15N C14N C29N C30N 77(3)
C13N C14N C29N C30N -93(3)
C14N C29N C30N C31N -84(3)
C29N C30N C31N C32N 70(4)
C30N C31N C32N C33N -90(3)
C31N C32N C33N C34N 53(4)
C32N C33N C34N C15N 48(4)
C14N C15N C34N C33N -98(3)
C16N C15N C34N C33N 73(4)
C13L N5L N6L C16L -3(2)
C7L N1L C1L C6L -95.4(17)
Fe5 N1L C1L C6L 93.3(15)
C7L N1L C1L C2L 81.0(18)
Fe5 N1L C1L C2L -90.2(15)
C6L C1L C2L C3L 0(2)
N1L C1L C2L C3L -176.4(13)
C1L C2L C3L C4L -4(3)
C2L C3L C4L C5L 7(3)
C2L C3L C4L F1L 178.1(12)
C3L C4L C5L C6L -7(3)
F1L C4L C5L C6L -177.7(11)
C2L C1L C6L C5L 0(2)
N1L C1L C6L C5L 176.8(11)
C4L C5L C6L C1L 2(2)
C1L N1L C7L C8L -176.0(13)
Fe5 N1L C7L C8L -3.6(19)
C12L N2L C8L C9L 2(2)
Fe5 N2L C8L C9L 168.9(13)
C12L N2L C8L C7L -174.7(13)
Fe5 N2L C8L C7L -7.8(17)
N1L C7L C8L C9L -169.1(16)
N1L C7L C8L N2L 8(2)
N2L C8L C9L C10L -1(3)
C7L C8L C9L C10L 175.8(16)
C8L C9L C10L C11L -2(3)
C9L C10L C11L C12L 3(2)
C9L C10L C11L C13L -169.3(15)
C8L N2L C12L C11L -1(2)
Fe5 N2L C12L C11L -165.7(12)
C10L C11L C12L N2L -1(2)
C13L C11L C12L N2L 171.2(13)
N6L N5L C13L C14L 3(3)
N6L N5L C13L C11L 176.8(12)
C12L C11L C13L N5L 64(2)
C10L C11L C13L N5L -123.9(17)
C12L C11L C13L C14L -122.4(18)
C10L C11L C13L C14L 50(3)
N5L C13L C14L C15L -6(3)
C11L C13L C14L C15L -178.3(15)
N5L C13L C14L C29L 179.6(16)
C11L C13L C14L C29L 7(3)
C13L C14L C15L C16L 7(3)
C29L C14L C15L C16L -177.9(15)
C13L C14L C15L C34L -179.8(16)
C29L C14L C15L C34L -5(3)
N5L N6L C16L C15L 5(2)
N5L N6L C16L C18L -176.6(12)
C14L C15L C16L N6L -7(3)
C34L C15L C16L N6L 179.6(15)
C14L C15L C16L C18L 174.3(14)
C34L C15L C16L C18L 1(2)
C21L N3L C17L C18L -1.7(16)
Fe1 N3L C17L C18L -175.5(9)
N3L C17L C18L C19L 5.7(19)
N3L C17L C18L C16L -175.1(11)
N6L C16L C18L C19L 132.1(14)
C15L C16L C18L C19L -49(2)
N6L C16L C18L C17L -47.0(18)
C15L C16L C18L C17L 131.5(16)
C17L C18L C19L C20L -5.2(19)
C16L C18L C19L C20L 175.6(12)
C18L C19L C20L C21L 1(2)
C17L N3L C21L C20L -2.7(16)
Fe1 N3L C21L C20L 172.1(10)
C17L N3L C21L C22L 176.6(9)
Fe1 N3L C21L C22L -8.6(11)
C19L C20L C21L N3L 2.9(19)
C19L C20L C21L C22L -176.3(12)
C23L N4L C22L C21L 179.2(9)
Fe1 N4L C22L C21L 1.1(13)
N3L C21L C22L N4L 5.0(15)
C20L C21L C22L N4L -175.7(12)
C22L N4L C23L C24L -51.8(15)
Fe1 N4L C23L C24L 125.9(10)
C22L N4L C23L C28L 126.1(12)
Fe1 N4L C23L C28L -56.2(14)
C28L C23L C24L C25L -1(2)
N4L C23L C24L C25L 176.7(12)
C23L C24L C25L C26L 4(2)
C24L C25L C26L F2L 176.7(16)
C24L C25L C26L C27L -5(3)
C25L C26L C27L C28L 3(3)
F2L C26L C27L C28L -178.5(15)
C24L C23L C28L C27L -0.5(19)
N4L C23L C28L C27L -178.5(11)
C26L C27L C28L C23L 0(2)
C15L C14L C29L C30L -97(2)
C13L C14L C29L C30L 77(2)
C14L C29L C30L C31L 63(2)
C29L C30L C31L C32L 43(3)
C30L C31L C32L C33L -106(2)
C31L C32L C33L C34L 82(2)
C32L C33L C34L C15L -78.9(18)
C14L C15L C34L C33L 84(2)
C16L C15L C34L C33L -103.0(18)
C13M N5M N6M C16M 1(3)
C7M N1M C1M C2M 113.4(16)
Fe4 N1M C1M C2M -73.9(19)
C7M N1M C1M C6M -61(2)
Fe4 N1M C1M C6M 111.7(16)
C6M C1M C2M C3M -3(3)
N1M C1M C2M C3M -177.0(15)
C1M C2M C3M C4M 5(3)
C2M C3M C4M C5M -7(3)
C2M C3M C4M F1M -177.7(16)
C3M C4M C5M C6M 5(3)
F1M C4M C5M C6M 176.4(17)
C2M C1M C6M C5M 1(3)
N1M C1M C6M C5M 175.4(16)
C4M C5M C6M C1M -2(3)
C1M N1M C7M C8M 173.6(11)
C1N N1M C7M C8M -163.9(11)
Fe4 N1M C7M C8M 0.4(12)
C12M N2M C8M C9M -1.4(15)
Fe4 N2M C8M C9M 173.5(8)
C12M N2M C8M C7M -179.4(9)
Fe4 N2M C8M C7M -4.4(11)
N1M C7M C8M C9M -175.2(10)
N1M C7M C8M N2M 2.7(14)
N2M C8M C9M C10M 0.7(16)
C7M C8M C9M C10M 178.4(10)
C8M C9M C10M C11M 2.7(16)
C9M C10M C11M C12M -5.0(16)
C9M C10M C11M C13M 175.5(11)
C8M N2M C12M C11M -1.2(15)
Fe4 N2M C12M C11M -175.3(8)
C10M C11M C12M N2M 4.4(17)
C13M C11M C12M N2M -176.1(10)
N6M N5M C13M C14M 3(3)
N6M N5M C13M C11M 179.3(15)
C10M C11M C13M N5M 97.5(18)
C12M C11M C13M N5M -82.0(18)
C10M C11M C13M C14M -86.3(19)
C12M C11M C13M C14M 94.2(17)
N5M C13M C14M C15M -5(3)
C11M C13M C14M C15M 179.4(14)
N5M C13M C14M C29M 169.7(17)
C11M C13M C14M C29M -6(2)
C13M C14M C15M C16M 3(3)
C29M C14M C15M C16M -171.5(17)
C13M C14M C15M C34M 168.2(16)
C29M C14M C15M C34M -6(3)
N5M N6M C16M C15M -3(3)
N5M N6M C16M C18M -179.6(14)
C14M C15M C16M N6M 1(3)
C34M C15M C16M N6M -165.0(18)
C14M C15M C16M C18M 177.3(15)
C34M C15M C16M C18M 11(3)
C21M N3M C17M C18M 2(2)
Fe8 N3M C17M C18M -172.6(12)
N3M C17M C18M C19M -5(3)
N3M C17M C18M C16M 174.0(14)
N6M C16M C18M C19M -75(2)
C15M C16M C18M C19M 108(2)
N6M C16M C18M C17M 106(2)
C15M C16M C18M C17M -71(2)
C17M C18M C19M C20M 8(3)
C16M C18M C19M C20M -171.1(16)
C18M C19M C20M C21M -8(3)
C17M N3M C21M C20M -3(3)
Fe8 N3M C21M C20M 172.4(16)
C17M N3M C21M C22M -177.4(15)
Fe8 N3M C21M C22M -2(2)
C19M C20M C21M N3M 6(3)
C19M C20M C21M C22M -179.9(19)
C23M N4M C22M C21M -170.9(16)
Fe8 N4M C22M C21M 6(2)
N3M C21M C22M N4M -3(3)
C20M C21M C22M N4M -177(2)
C22M N4M C23M C28M -90(2)
Fe8 N4M C23M C28M 93(2)
C22M N4M C23M C24M 88(2)
Fe8 N4M C23M C24M -88(2)
C28M C23M C24M C25M -1(3)
N4M C23M C24M C25M -179.5(17)
C23M C24M C25M C26M 1(4)
C24M C25M C26M C27M -5(5)
C24M C25M C26M F2M -179.9(19)
C25M C26M C27M C28M 7(5)
F2M C26M C27M C28M -177(2)
C24M C23M C28M C27M 4(4)
N4M C23M C28M C27M -178(2)
C26M C27M C28M C23M -7(4)
C15M C14M C29M C30M -82(2)
C13M C14M C29M C30M 104.3(18)
C14M C29M C30M C31M 75(2)
C29M C30M C31M C32M -76(2)
C30M C31M C32M C33M 117.7(18)
C31M C32M C33M C34M -72(2)
C32M C33M C34M C15M -35(2)
C14M C15M C34M C33M 99(2)
C16M C15M C34M C33M -96(2)
C7M N1M C1N C2N 64.2(15)
Fe4 N1M C1N C2N -96.8(14)
C7M N1M C1N C6N -115.0(11)
Fe4 N1M C1N C6N 84.0(13)
C6N C1N C2N C3N 0.0
N1M C1N C2N C3N -179.1(16)
C1N C2N C3N C4N 0.0
C2N C3N C4N F1N 178.4(17)
C2N C3N C4N C5N 0.0
F1N C4N C5N C6N -178.4(18)
C3N C4N C5N C6N 0.0
C4N C5N C6N C1N 0.0
C2N C1N C6N C5N 0.0
N1M C1N C6N C5N 179.2(14)
C6U C1U C2U C3U 0.0
C1U C2U C3U C4U 0.0
C2U C3U C4U C5U 0.0
C3U C4U C5U C6U 0.0
C4U C5U C6U C1U 0.0
C2U C1U C6U C5U 0.0
C6V C1V C2V C3V 0.0
C1V C2V C3V C4V 0.0
C2V C3V C4V C5V 0.0
C3V C4V C5V C6V 0.0
C4V C5V C6V C1V 0.0
C2V C1V C6V C5V 0.0
C12U C7U C8U C9U 0.0
C7U C8U C9U C10U 0.0
C8U C9U C10U C11U 0.0
C9U C10U C11U C12U 0.0
C10U C11U C12U C7U 0.0
C8U C7U C12U C11U 0.0
C18U C13U C14U C15U 0.0
C13U C14U C15U C16U 0.0
C14U C15U C16U C17U 0.0
C15U C16U C17U C18U 0.0
C16U C17U C18U C13U 0.0
C14U C13U C18U C17U 0.0
C24U C19U C20U C21U 0.0
C19U C20U C21U C22U 0.0
C20U C21U C22U C23U 0.0
C21U C22U C23U C24U 0.0
C22U C23U C24U C19U 0.0
C20U C19U C24U C23U 0.0
C30U C25U C26U C27U 0.0
C25U C26U C27U C28U 0.0
C26U C27U C28U C29U 0.0
C27U C28U C29U C30U 0.0
C28U C29U C30U C25U 0.0
C26U C25U C30U C29U 0.0
C36U C31U C32U C33U 0.0
C31U C32U C33U C34U 0.0
C32U C33U C34U C35U 0.0
C33U C34U C35U C36U 0.0
C34U C35U C36U C31U 0.0
C32U C31U C36U C35U 0.0
C42U C37U C38U C39U 0.0
C37U C38U C39U C40U 0.0
C38U C39U C40U C41U 0.0
C39U C40U C41U C42U 0.0
C40U C41U C42U C37U 0.0
C38U C37U C42U C41U 0.0
C42V C37V C38V C39V 0.0
C37V C38V C39V C40V 0.0
C38V C39V C40V C41V 0.0
C39V C40V C41V C42V 0.0
C40V C41V C42V C37V 0.0
C38V C37V C42V C41V 0.0
C48U C43U C44U C45U 0.0
C43U C44U C45U C46U 0.0
C44U C45U C46U C47U 0.0
C45U C46U C47U C48U 0.0
C46U C47U C48U C43U 0.0
C44U C43U C48U C47U 0.0
C54U C49U C50U C51U 0.0
C49U C50U C51U C52U 0.0
C50U C51U C52U C53U 0.0
C51U C52U C53U C54U 0.0
C52U C53U C54U C49U 0.0
C50U C49U C54U C53U 0.0
